data_4117643
loop_
_publ_author_name
'Yumei Lin'
'Werner Massa'
'Stefanie Dehnen'

_publ_section_title
;
 "Zeoball" [Sn36Ge24Se132]24-: A Molecular Anion with Zeolite-Related
 Composition and Spherical Shape
;
_journal_name_full 'Journal of the American Chemical Society'
_journal_page_first 4497
_journal_page_last 4500
_journal_paper_doi 10.1021/ja2115635
_journal_volume 134
_journal_year 2012
_chemical_formula_moiety '24(C9 H17 N2), Ge24 Se132 Sn36'
_chemical_formula_sum 'C216 H408 Ge24 N48 Se132 Sn36'
_chemical_formula_weight 20115.63
_space_group_IT_number 14
_symmetry_cell_setting monoclinic
_symmetry_space_group_name_Hall '-P 2ybc'
_symmetry_space_group_name_H-M 'P 1 21/c 1'
_atom_sites_solution_hydrogens geom
_atom_sites_solution_primary direct
_atom_sites_solution_secondary difmap
_audit_creation_method SHELXL-97
_audit_update_record
;
2011-08-22 # Formatted by publCIF
;
_cell_angle_alpha 90.00
_cell_angle_beta 92.074(2)
_cell_angle_gamma 90.00
_cell_formula_units_Z 4
_cell_length_a 37.1296(8)
_cell_length_b 36.2880(7)
_cell_length_c 37.2869(7)
_cell_measurement_reflns_used 69293
_cell_measurement_temperature 100(2)
_cell_measurement_theta_max 32.04
_cell_measurement_theta_min 0.97
_cell_volume 50205.9(17)
_computing_cell_refinement 'XAREA 1.52 (Stoe 2009)'
_computing_data_collection 'XAREA 1.52 (Stoe 2009)'
_computing_data_reduction 'XAREA 1.52 (Stoe 2009)'
_computing_molecular_graphics 'DIAMOND 3.2d (Brandenburg 2011)'
_computing_structure_refinement 'SHELXL-97 (Sheldrick, 1997)'
_computing_structure_solution 'SIR 2004 (Burla et al. 2004)'
_diffrn_ambient_temperature 100(2)
_diffrn_detector_area_resol_mean 6.7
_diffrn_measured_fraction_theta_full 0.996
_diffrn_measured_fraction_theta_max 0.996
_diffrn_measurement_device_type 'IPDS/2 (Stoe)'
_diffrn_measurement_method omega-scans
_diffrn_radiation_monochromator graphite
_diffrn_radiation_source 'fine-focus sealed tube'
_diffrn_radiation_type MoK\a
_diffrn_radiation_wavelength 0.71073
_diffrn_reflns_av_R_equivalents 0.1136
_diffrn_reflns_av_sigmaI/netI 0.2097
_diffrn_reflns_limit_h_max 44
_diffrn_reflns_limit_h_min -44
_diffrn_reflns_limit_k_max 43
_diffrn_reflns_limit_k_min -43
_diffrn_reflns_limit_l_max 44
_diffrn_reflns_limit_l_min -44
_diffrn_reflns_number 267212
_diffrn_reflns_theta_full 25.00
_diffrn_reflns_theta_max 25.00
_diffrn_reflns_theta_min 1.57
_diffrn_standards_number 0
_exptl_absorpt_coefficient_mu 12.774
_exptl_absorpt_correction_T_max 0.2896
_exptl_absorpt_correction_T_min 0.0833
_exptl_absorpt_correction_type gaussian
_exptl_absorpt_process_details 'Coppens et al. (1965)'
_exptl_crystal_colour red
_exptl_crystal_density_diffrn 2.661
_exptl_crystal_description block
_exptl_crystal_F_000 36384
_exptl_crystal_size_max 0.24
_exptl_crystal_size_mid 0.17
_exptl_crystal_size_min 0.11
_refine_diff_density_max 2.037
_refine_diff_density_min -1.553
_refine_diff_density_rms 0.248
_refine_ls_extinction_method none
_refine_ls_goodness_of_fit_ref 0.911
_refine_ls_hydrogen_treatment constr
_refine_ls_matrix_type full
_refine_ls_number_parameters 2695
_refine_ls_number_reflns 88067
_refine_ls_number_restraints 4249
_refine_ls_restrained_S_all 0.895
_refine_ls_R_factor_all 0.1875
_refine_ls_R_factor_gt 0.0780
_refine_ls_shift/su_max 0.011
_refine_ls_shift/su_mean 0.000
_refine_ls_structure_factor_coef Fsqd
_refine_ls_weighting_details 'calc w=1/[\s^2^(Fo^2^)+(0.0500P)^2^+0.0000P] where P=(Fo^2^+2Fc^2^)/3'
_refine_ls_weighting_scheme calc
_refine_ls_wR_factor_gt 0.1449
_refine_ls_wR_factor_ref 0.1718
_reflns_number_gt 34954
_reflns_number_total 88067
_reflns_threshold_expression >2sigma(I)
_cod_data_source_file ja2115635_si_002.cif
_cod_data_source_block ZBT-1
_cod_database_code 4117643

loop_
_symmetry_equiv_pos_as_xyz
'x, y, z'
'-x, y+1/2, -z+1/2'
'-x, -y, -z'
'x, -y-1/2, z-1/2'

loop_
_atom_site_label
_atom_site_type_symbol
_atom_site_fract_x
_atom_site_fract_y
_atom_site_fract_z
_atom_site_U_iso_or_equiv
_atom_site_adp_type
_atom_site_occupancy
_atom_site_symmetry_multiplicity
_atom_site_calc_flag
_atom_site_refinement_flags
_atom_site_disorder_assembly
_atom_site_disorder_group
Sn1_1 Sn 0.31633(4) 0.66312(4) 0.88127(4) 0.0355(4) Uani 1 1 d . . .
Sn2_1 Sn 0.39754(4) 0.71688(4) 0.87543(4) 0.0378(4) Uani 1 1 d . . .
Sn3_1 Sn 0.38359(4) 0.63742(5) 0.81379(4) 0.0408(4) Uani 1 1 d . . .
Sn4_1 Sn 0.41918(4) 0.56643(5) 0.76095(4) 0.0450(4) Uani 1 1 d . . .
Sn5_1 Sn 0.50052(4) 0.51086(4) 0.73443(4) 0.0374(4) Uani 1 1 d . . .
Sn6_1 Sn 0.41577(4) 0.46444(5) 0.74577(4) 0.0432(4) Uani 1 1 d . . .
Sn7_1 Sn 0.26624(5) 0.41219(5) 0.89566(4) 0.0491(5) Uani 1 1 d . . .
Sn8_1 Sn 0.26899(5) 0.39037(6) 0.99413(5) 0.0587(5) Uani 1 1 d . . .
Sn9_1 Sn 0.23348(5) 0.48012(5) 0.95795(5) 0.0508(5) Uani 1 1 d . . .
Sn10_1 Sn 0.30940(5) 0.34913(5) 1.06999(5) 0.0537(5) Uani 1 1 d . . .
Sn11_1 Sn 0.38421(5) 0.29611(6) 1.11562(5) 0.0616(5) Uani 1 1 d . . .
Sn12_1 Sn 0.34429(5) 0.37117(6) 1.16281(5) 0.0582(5) Uani 1 1 d . . .
Sn13_1 Sn 0.32343(4) 0.59828(5) 1.17949(4) 0.0407(4) Uani 1 1 d . . .
Sn14_1 Sn 0.37564(4) 0.67863(5) 1.14639(4) 0.0429(4) Uani 1 1 d . . .
Sn15_1 Sn 0.29186(4) 0.64623(5) 1.09812(4) 0.0386(4) Uani 1 1 d . . .
Sn16_1 Sn 0.45831(4) 0.72631(5) 1.13722(4) 0.0477(4) Uani 1 1 d . . .
Sn17_1 Sn 0.56038(4) 0.72237(5) 1.13732(4) 0.0460(4) Uani 1 1 d . . .
Sn18_1 Sn 0.51590(4) 0.76416(5) 1.06248(4) 0.0459(4) Uani 1 1 d . . .
Ge1_1 Ge 0.36169(6) 0.38979(7) 0.75278(7) 0.0438(6) Uani 1 1 d . . .
Ge2_1 Ge 0.29409(6) 0.37274(8) 0.81962(6) 0.0445(7) Uani 1 1 d . . .
Ge3_1 Ge 0.37027(7) 0.30756(8) 0.80910(7) 0.0491(7) Uani 1 1 d . . .
Ge4_1 Ge 0.33782(7) 0.42838(8) 1.23388(6) 0.0437(6) Uani 1 1 d . . .
Ge5_1 Ge 0.32856(8) 0.52767(9) 1.23919(7) 0.0287(7) Uani 0.887(5) 1 d P . .
Ge5A_1 Ge 0.3362(7) 0.5438(7) 1.2434(7) 0.0287(7) Uani 0.113(5) 1 d P . .
Ge6_1 Ge 0.40996(6) 0.48287(7) 1.27975(6) 0.0358(6) Uani 1 1 d . . .
Ge7_1 Ge 0.51239(7) 0.80421(7) 0.98016(7) 0.0444(6) Uani 1 1 d . . .
Ge8_1 Ge 0.45851(7) 0.78279(7) 0.89898(7) 0.0422(6) Uani 1 1 d . . .
Ge9_1 Ge 0.55784(7) 0.77356(8) 0.89857(7) 0.0500(7) Uani 1 1 d . . .
Ge10_1 Ge 0.24212(6) 0.64577(7) 0.92784(6) 0.0398(6) Uani 1 1 d . . .
Ge11_1 Ge 0.20294(6) 0.56622(8) 0.97275(6) 0.0447(7) Uani 1 1 d . . .
Ge12_1 Ge 0.23371(6) 0.64674(7) 1.02547(6) 0.0382(6) Uani 1 1 d . . .
Se1_1 Se 0.30188(6) 0.62259(7) 0.93525(5) 0.0366(6) Uani 1 1 d . . .
Se2_1 Se 0.24457(6) 0.67945(9) 0.87559(6) 0.0557(7) Uani 1 1 d . . .
Se3_1 Se 0.38696(6) 0.64595(6) 0.89171(6) 0.0345(5) Uani 1 1 d . . .
Se4_1 Se 0.33193(6) 0.73149(7) 0.88593(6) 0.0426(6) Uani 1 1 d . . .
Se5_1 Se 0.31575(6) 0.63590(8) 0.81825(6) 0.0439(6) Uani 1 1 d . . .
Se6_1 Se 0.41152(6) 0.70078(7) 0.81111(6) 0.0424(6) Uani 1 1 d . . .
Se7_1 Se 0.45050(6) 0.72228(7) 0.92129(6) 0.0429(6) Uani 1 1 d . . .
Se8_1 Se 0.40746(7) 0.79188(7) 0.86301(8) 0.0628(8) Uani 1 1 d . . .
Se9_1 Se 0.42198(7) 0.58123(7) 0.82651(6) 0.0462(6) Uani 1 1 d . . .
Se10_1 Se 0.38498(6) 0.62606(7) 0.74461(6) 0.0451(6) Uani 1 1 d . . .
Se11_1 Se 0.47311(6) 0.57472(7) 0.72269(6) 0.0393(6) Uani 1 1 d . . .
Se12_1 Se 0.37455(6) 0.51989(7) 0.73620(6) 0.0436(6) Uani 1 1 d . . .
Se13_1 Se 0.46079(6) 0.49976(7) 0.79157(6) 0.0435(6) Uani 1 1 d . . .
Se14_1 Se 0.54389(6) 0.51745(8) 0.67674(6) 0.0483(7) Uani 1 1 d . . .
Se15_1 Se 0.46805(7) 0.45694(7) 0.70367(7) 0.0475(6) Uani 1 1 d . . .
Se16_1 Se 0.55869(6) 0.50825(8) 0.77356(6) 0.0458(6) Uani 1 1 d . . .
Se17_1 Se 0.39632(6) 0.42229(7) 0.79714(6) 0.0480(6) Uani 1 1 d . . .
Se18_1 Se 0.37406(8) 0.42160(9) 0.70099(7) 0.0630(8) Uani 1 1 d . . .
Se19_1 Se 0.37950(7) 0.32737(8) 0.74969(8) 0.0609(8) Uani 1 1 d . . .
Se20_1 Se 0.29871(6) 0.39333(8) 0.75990(6) 0.0488(7) Uani 1 1 d . . .
Se21_1 Se 0.30911(7) 0.30906(9) 0.82469(8) 0.0651(8) Uani 1 1 d . . .
Se22_1 Se 0.23487(6) 0.37931(9) 0.83712(7) 0.0594(8) Uani 1 1 d . . .
Se23_1 Se 0.32611(6) 0.40961(9) 0.86252(7) 0.0561(7) Uani 1 1 d . . .
Se24_1 Se 0.29880(7) 0.45068(8) 0.94891(7) 0.0550(7) Uani 1 1 d . . .
Se25_1 Se 0.25646(8) 0.35666(8) 0.93576(7) 0.0626(8) Uani 1 1 d . . .
Se26_1 Se 0.21453(7) 0.45914(8) 0.89522(7) 0.0536(7) Uani 1 1 d . . .
Se27_1 Se 0.24777(7) 0.33909(8) 1.03687(7) 0.0569(7) Uani 1 1 d . . .
Se28_1 Se 0.21990(7) 0.43600(8) 1.00834(7) 0.0579(7) Uani 1 1 d . . .
Se29_1 Se 0.33016(8) 0.39418(8) 1.02458(8) 0.0640(8) Uani 1 1 d . . .
Se30_1 Se 0.16741(7) 0.51386(9) 0.96784(8) 0.0667(8) Uani 1 1 d . . .
Se31_1 Se 0.26230(6) 0.54207(7) 0.97649(6) 0.0444(6) Uani 1 1 d . . .
Se32_1 Se 0.28444(6) 0.37103(8) 1.12758(7) 0.0548(7) Uani 1 1 d . . .
Se33_1 Se 0.33090(7) 0.28337(8) 1.07270(8) 0.0596(7) Uani 1 1 d . . .
Se34_1 Se 0.38263(7) 0.36886(8) 1.10392(7) 0.0579(7) Uani 1 1 d . . .
Se35_1 Se 0.39100(8) 0.22272(10) 1.13462(10) 0.0832(10) Uani 1 1 d . . .
Se36_1 Se 0.36999(9) 0.30812(10) 1.18065(8) 0.0800(10) Uani 1 1 d . . .
Se37_1 Se 0.44488(7) 0.28937(8) 1.08546(8) 0.0610(8) Uani 1 1 d . . .
Se38_1 Se 0.30883(9) 0.37212(9) 1.22665(8) 0.0741(9) Uani 1 1 d . . .
Se39_1 Se 0.36750(7) 0.43614(8) 1.17934(7) 0.0548(7) Uani 1 1 d . . .
Se40_1 Se 0.29345(7) 0.47290(10) 1.24301(7) 0.0380(8) Uani 0.887(5) 1 d P . .
Se4A_1 Se 0.2979(7) 0.4937(8) 1.2483(6) 0.0380(8) Uani 0.113(5) 1 d P . .
Se41_1 Se 0.37949(7) 0.42542(8) 1.28330(7) 0.0545(7) Uani 1 1 d . . .
Se42_1 Se 0.36999(7) 0.53287(7) 1.28971(6) 0.0491(7) Uani 1 1 d . . .
Se43_1 Se 0.28939(8) 0.57787(8) 1.24027(7) 0.0393(8) Uani 0.887(5) 1 d P . .
Se4B_1 Se 0.3077(6) 0.5983(7) 1.2477(6) 0.0393(8) Uani 0.113(5) 1 d P . .
Se44_1 Se 0.35653(7) 0.53591(7) 1.18359(6) 0.0454(6) Uani 1 1 d . . .
Se45_1 Se 0.35297(6) 0.60950(7) 1.11540(6) 0.0408(6) Uani 1 1 d . . .
Se46_1 Se 0.26199(6) 0.61605(7) 1.15113(6) 0.0455(6) Uani 1 1 d . . .
Se47_1 Se 0.35806(7) 0.65259(7) 1.20661(6) 0.0463(6) Uani 1 1 d . . .
Se48_1 Se 0.32363(6) 0.70780(7) 1.11016(6) 0.0427(6) Uani 1 1 d . . .
Se49_1 Se 0.22995(7) 0.68278(8) 1.07658(6) 0.0518(7) Uani 1 1 d . . .
Se50_1 Se 0.28962(6) 0.61591(7) 1.03560(6) 0.0414(6) Uani 1 1 d . . .
Se51_1 Se 0.43443(7) 0.66540(7) 1.11632(6) 0.0478(6) Uani 1 1 d . . .
Se52_1 Se 0.40309(7) 0.74000(7) 1.17422(6) 0.0475(6) Uani 1 1 d . . .
Se53_1 Se 0.51015(7) 0.72976(7) 1.18181(6) 0.0492(7) Uani 1 1 d . . .
Se54_1 Se 0.45892(7) 0.78130(7) 1.09610(6) 0.0473(6) Uani 1 1 d . . .
Se55_1 Se 0.59427(7) 0.66102(8) 1.14641(7) 0.0528(7) Uani 1 1 d . . .
Se56_1 Se 0.51814(6) 0.69487(7) 1.08549(6) 0.0444(6) Uani 1 1 d . . .
Se57_1 Se 0.60912(8) 0.75216(8) 1.18692(8) 0.0691(8) Uani 1 1 d . . .
Se58_1 Se 0.57532(7) 0.77643(8) 1.09641(7) 0.0607(8) Uani 1 1 d . . .
Se59_1 Se 0.51574(8) 0.83525(8) 1.03438(7) 0.0621(8) Uani 1 1 d . . .
Se60_1 Se 0.50902(6) 0.74167(7) 0.99733(6) 0.0413(6) Uani 1 1 d . . .
Se61_1 Se 0.46150(7) 0.82691(7) 0.94614(7) 0.0539(7) Uani 1 1 d . . .
Se62_1 Se 0.56546(7) 0.81480(8) 0.94798(7) 0.0560(7) Uani 1 1 d . . .
Se63_1 Se 0.50753(7) 0.79010(9) 0.86138(7) 0.0612(8) Uani 1 1 d . . .
Se64_1 Se 0.19573(6) 0.60084(8) 0.91902(6) 0.0531(7) Uani 1 1 d . . .
Se65_1 Se 0.18577(7) 0.60264(8) 1.02198(7) 0.0533(7) Uani 1 1 d . . .
Se66_1 Se 0.22952(6) 0.68680(8) 0.97551(6) 0.0483(7) Uani 1 1 d . . .
Sn1_2 Sn 0.17557(4) 0.67296(5) 0.61349(4) 0.0408(4) Uani 1 1 d . . .
Sn2_2 Sn 0.09033(5) 0.71929(5) 0.62074(4) 0.0467(4) Uani 1 1 d . . .
Sn3_2 Sn 0.11197(4) 0.64138(5) 0.68319(4) 0.0447(4) Uani 1 1 d . . .
Sn4_2 Sn 0.07892(4) 0.56795(5) 0.73465(4) 0.0464(4) Uani 1 1 d . . .
Sn5_2 Sn 0.00198(4) 0.50906(5) 0.76372(5) 0.0428(4) Uani 1 1 d . . .
Sn6_2 Sn 0.08899(4) 0.46756(5) 0.75368(5) 0.0430(4) Uani 1 1 d . . .
Sn7_2 Sn 0.24034(4) 0.42328(5) 0.60331(4) 0.0465(4) Uani 1 1 d . . .
Sn8_2 Sn 0.24164(5) 0.40035(5) 0.50485(4) 0.0502(5) Uani 1 1 d . . .
Sn9_2 Sn 0.26885(4) 0.49293(5) 0.54087(4) 0.0458(4) Uani 1 1 d . . .
Sn10_2 Sn 0.20328(5) 0.36397(6) 0.42666(5) 0.0672(6) Uani 1 1 d . . .
Sn11_2 Sn 0.13102(6) 0.31814(6) 0.37131(6) 0.0465(6) Uani 0.7921(10) 1 d P . .
Sn1A_2 Sn 0.1189(2) 0.3055(3) 0.3892(2) 0.0465(6) Uani 0.2079(10) 1 d P . .
Sn12_2 Sn 0.17103(6) 0.40025(7) 0.33585(6) 0.0528(6) Uani 0.7921(10) 1 d P . .
Sn1B_2 Sn 0.1533(3) 0.3815(3) 0.3414(2) 0.0528(6) Uani 0.2079(10) 1 d P . .
Sn13_2 Sn 0.15615(6) 0.62376(8) 0.32095(6) 0.0417(6) Uani 0.7921(10) 1 d P . .
Sn1C_2 Sn 0.1702(3) 0.6033(3) 0.3202(3) 0.049(3) Uani 0.2079(10) 1 d P . .
Sn14_2 Sn 0.10753(6) 0.69863(8) 0.36738(7) 0.0449(6) Uani 0.7921(10) 1 d P . .
Sn1D_2 Sn 0.1183(3) 0.6838(3) 0.3530(3) 0.045(2) Uani 0.2079(10) 1 d P . .
Sn15_2 Sn 0.19726(5) 0.66057(6) 0.40220(4) 0.0553(5) Uani 1 1 d . . .
Sn16_2 Sn 0.02332(6) 0.73955(8) 0.37585(7) 0.0571(7) Uani 0.7921(10) 1 d P . .
Sn1E_2 Sn 0.0354(3) 0.7287(3) 0.3604(3) 0.0571(7) Uani 0.2079(10) 1 d P . .
Sn17_2 Sn -0.07561(5) 0.72019(5) 0.36404(5) 0.0533(5) Uani 1 1 d . . .
Sn18_2 Sn -0.04537(7) 0.76072(7) 0.44592(6) 0.0501(6) Uani 0.7921(10) 1 d P . .
Sn1F_2 Sn -0.0240(3) 0.7653(3) 0.4360(2) 0.0501(6) Uani 0.2079(10) 1 d P . .
Ge1_2 Ge 0.14752(6) 0.39689(7) 0.74803(6) 0.0424(6) Uani 1 1 d . . .
Ge2_2 Ge 0.21435(6) 0.38329(8) 0.67939(6) 0.0480(7) Uani 1 1 d . . .
Ge3_2 Ge 0.14094(7) 0.31391(8) 0.69357(7) 0.0481(7) Uani 1 1 d . . .
Ge4_2 Ge 0.17099(8) 0.46111(10) 0.26808(8) 0.0409(8) Uani 0.7921(10) 1 d P . .
Ge4A_2 Ge 0.1583(3) 0.4364(4) 0.2679(3) 0.0409(8) Uani 0.2079(10) 1 d P . .
Ge5_2 Ge 0.15743(8) 0.55988(10) 0.25505(8) 0.0382(8) Uani 0.7921(10) 1 d P . .
Ge5A_2 Ge 0.1639(3) 0.5360(4) 0.2605(3) 0.0382(8) Uani 0.2079(10) 1 d P . .
Ge6_2 Ge 0.08724(6) 0.49385(8) 0.22046(7) 0.0445(7) Uani 1 1 d . . .
Ge7_2 Ge -0.04556(11) 0.79390(10) 0.53055(9) 0.0580(10) Uani 0.7921(10) 1 d P . .
Ge7A_2 Ge -0.0221(5) 0.8038(4) 0.5199(4) 0.0580(10) Uani 0.2079(10) 1 d P . .
Ge8_2 Ge 0.01974(10) 0.77796(12) 0.60360(11) 0.0457(10) Uani 0.7921(10) 1 d P . .
Ge8B_2 Ge 0.0332(5) 0.7838(6) 0.5967(5) 0.0457(10) Uani 0.2079(10) 1 d P . .
Ge9_2 Ge -0.07629(9) 0.75538(10) 0.61676(9) 0.0466(9) Uani 0.7921(10) 1 d P . .
Ge9A_2 Ge -0.0651(4) 0.7679(4) 0.5978(4) 0.0466(9) Uani 0.2079(10) 1 d P . .
Ge10_2 Ge 0.25146(6) 0.66048(7) 0.56773(6) 0.0372(6) Uani 1 1 d . . .
Ge11_2 Ge 0.29448(6) 0.58099(7) 0.52457(6) 0.0409(6) Uani 1 1 d . . .
Ge12_2 Ge 0.25997(6) 0.65877(8) 0.47006(6) 0.0423(6) Uani 1 1 d . . .
Se1_2 Se 0.19340(6) 0.63348(7) 0.56011(6) 0.0405(6) Uani 1 1 d . . .
Se2_2 Se 0.24611(7) 0.69575(8) 0.61910(6) 0.0519(7) Uani 1 1 d . . .
Se3_2 Se 0.10656(6) 0.65025(7) 0.60371(6) 0.0402(6) Uani 1 1 d . . .
Se4_2 Se 0.15370(7) 0.73943(7) 0.60647(7) 0.0530(7) Uani 1 1 d . . .
Se5_2 Se 0.17975(6) 0.64468(7) 0.67600(6) 0.0447(6) Uani 1 1 d . . .
Se6_2 Se 0.08159(7) 0.70382(7) 0.68602(6) 0.0474(6) Uani 1 1 d . . .
Se7_2 Se 0.03333(9) 0.71923(8) 0.57957(8) 0.0680(9) Uani 1 1 d . . .
Se8_2 Se 0.07492(9) 0.79346(8) 0.63325(9) 0.0746(9) Uani 1 1 d . . .
Se9_2 Se 0.07804(7) 0.58291(8) 0.66917(7) 0.0503(7) Uani 1 1 d . . .
Se10_2 Se 0.11027(7) 0.62991(7) 0.75148(6) 0.0477(7) Uani 1 1 d . . .
Se11_2 Se 0.02459(6) 0.57505(7) 0.77295(7) 0.0491(7) Uani 1 1 d . . .
Se12_2 Se 0.12601(6) 0.52607(7) 0.76237(6) 0.0465(6) Uani 1 1 d . . .
Se13_2 Se 0.04247(6) 0.50038(7) 0.70669(6) 0.0409(6) Uani 1 1 d . . .
Se14_2 Se -0.04121(6) 0.51610(9) 0.82164(7) 0.0574(8) Uani 1 1 d . . .
Se15_2 Se 0.03713(7) 0.45778(8) 0.79543(8) 0.0558(7) Uani 1 1 d . . .
Se16_2 Se -0.05604(6) 0.49847(8) 0.72569(7) 0.0521(7) Uani 1 1 d . . .
Se17_2 Se 0.10981(6) 0.42511(7) 0.70353(7) 0.0471(6) Uani 1 1 d . . .
Se18_2 Se 0.13470(7) 0.42937(8) 0.79939(7) 0.0576(8) Uani 1 1 d . . .
Se19_2 Se 0.13395(7) 0.33330(8) 0.75387(7) 0.0567(7) Uani 1 1 d . . .
Se20_2 Se 0.20976(6) 0.40431(8) 0.73896(6) 0.0532(7) Uani 1 1 d . . .
Se21_2 Se 0.20112(8) 0.31882(9) 0.67534(8) 0.0735(9) Uani 1 1 d . . .
Se22_2 Se 0.27306(7) 0.39200(11) 0.66162(7) 0.0759(11) Uani 1 1 d . . .
Se23_2 Se 0.18100(6) 0.41858(9) 0.63653(6) 0.0543(7) Uani 1 1 d . . .
Se24_2 Se 0.20575(7) 0.45953(8) 0.54994(7) 0.0516(7) Uani 1 1 d . . .
Se25_2 Se 0.25541(7) 0.36835(7) 0.56320(7) 0.0510(7) Uani 1 1 d . . .
Se26_2 Se 0.28854(7) 0.47403(9) 0.60433(7) 0.0581(8) Uani 1 1 d . . .
Se27_2 Se 0.26381(7) 0.35150(8) 0.45988(7) 0.0543(7) Uani 1 1 d . . .
Se28_2 Se 0.28744(7) 0.44917(7) 0.49185(7) 0.0497(7) Uani 1 1 d . . .
Se29_2 Se 0.17956(7) 0.40228(9) 0.47600(8) 0.0657(8) Uani 1 1 d . . .
Se30_2 Se 0.33347(7) 0.53171(8) 0.53222(8) 0.0603(8) Uani 1 1 d . . .
Se31_2 Se 0.23698(6) 0.55252(7) 0.52054(7) 0.0481(6) Uani 1 1 d . . .
Se32_2 Se 0.22951(10) 0.39881(13) 0.37359(10) 0.0649(11) Uani 0.7921(10) 1 d P . .
Se3A_2 Se 0.2151(4) 0.3790(5) 0.3708(4) 0.0649(11) Uani 0.2079(10) 1 d P . .
Se33_2 Se 0.18521(10) 0.30056(11) 0.41161(10) 0.0571(10) Uani 0.7921(10) 1 d P . .
Se3B_2 Se 0.1740(4) 0.2926(5) 0.4293(4) 0.0571(10) Uani 0.2079(10) 1 d P . .
Se34_2 Se 0.13022(10) 0.38812(11) 0.39196(9) 0.0512(9) Uani 0.7921(10) 1 d P . .
Se3C_2 Se 0.1178(5) 0.3781(5) 0.4008(4) 0.0512(9) Uani 0.2079(10) 1 d P . .
Se35_2 Se 0.12359(10) 0.24760(11) 0.34409(10) 0.0630(10) Uani 0.7921(10) 1 d P . .
Se3D_2 Se 0.1174(4) 0.2320(4) 0.3664(4) 0.0630(10) Uani 0.2079(10) 1 d P . .
Se36_2 Se 0.14829(10) 0.33969(11) 0.30859(9) 0.0588(9) Uani 0.7921(10) 1 d P . .
Se3E_2 Se 0.1285(4) 0.3203(4) 0.3220(3) 0.0588(9) Uani 0.2079(10) 1 d P . .
Se37_2 Se 0.07015(9) 0.30707(10) 0.40033(10) 0.0542(9) Uani 0.7921(10) 1 d P . .
Se3F_2 Se 0.0611(4) 0.2953(4) 0.4191(4) 0.0542(9) Uani 0.2079(10) 1 d P . .
Se38_2 Se 0.21173(9) 0.41345(11) 0.27743(9) 0.0599(10) Uani 0.7921(10) 1 d P . .
Se3G_2 Se 0.1888(3) 0.3823(4) 0.2760(3) 0.0599(10) Uani 0.2079(10) 1 d P . .
Se39_2 Se 0.14122(10) 0.46330(11) 0.32322(9) 0.0525(10) Uani 0.7921(10) 1 d P . .
Se3H_2 Se 0.1306(4) 0.4437(4) 0.3247(4) 0.0525(10) Uani 0.2079(10) 1 d P . .
Se40_2 Se 0.20391(7) 0.51502(10) 0.25424(8) 0.0451(8) Uani 0.7921(10) 1 d P . .
Se4A_2 Se 0.2000(3) 0.4840(4) 0.2545(3) 0.0451(8) Uani 0.2079(10) 1 d P . .
Se41_2 Se 0.12855(9) 0.44448(11) 0.22123(10) 0.0511(9) Uani 0.7921(10) 1 d P . .
Se4B_2 Se 0.1147(4) 0.4305(5) 0.2187(5) 0.0511(9) Uani 0.2079(10) 1 d P . .
Se42_2 Se 0.11784(7) 0.54899(9) 0.20584(7) 0.0641(8) Uani 1 1 d . . .
Se43_2 Se 0.18209(9) 0.61848(10) 0.25248(8) 0.0523(9) Uani 0.7921(10) 1 d P . .
Se4C_2 Se 0.2004(3) 0.5865(4) 0.2570(3) 0.0523(9) Uani 0.2079(10) 1 d P . .
Se44_2 Se 0.13099(9) 0.55688(10) 0.31214(8) 0.0848(12) Uani 1 1 d . . .
Se45_2 Se 0.13469(7) 0.62432(8) 0.38788(6) 0.0577(8) Uani 1 1 d . . .
Se46_2 Se 0.21972(9) 0.63575(13) 0.34489(10) 0.0576(12) Uani 0.7921(10) 1 d P . .
Se4D_2 Se 0.2325(4) 0.6192(5) 0.3488(5) 0.0576(12) Uani 0.2079(10) 1 d P . .
Se47_2 Se 0.11673(10) 0.67898(10) 0.30383(8) 0.0528(9) Uani 0.7921(10) 1 d P . .
Se4E_2 Se 0.1354(4) 0.6605(4) 0.2934(3) 0.0528(9) Uani 0.2079(10) 1 d P . .
Se48_2 Se 0.16306(9) 0.72389(11) 0.39971(9) 0.0469(9) Uani 0.7921(10) 1 d P . .
Se4F_2 Se 0.1716(4) 0.7145(5) 0.3871(4) 0.0469(9) Uani 0.2079(10) 1 d P . .
Se49_2 Se 0.26146(7) 0.69485(9) 0.41903(7) 0.0573(8) Uani 1 1 d . . .
Se50_2 Se 0.20454(7) 0.62635(8) 0.46234(6) 0.0538(7) Uani 1 1 d . . .
Se51_2 Se 0.04990(10) 0.68011(11) 0.39699(10) 0.0581(10) Uani 0.7921(10) 1 d P . .
Se5A_2 Se 0.0618(4) 0.6694(5) 0.3820(4) 0.0581(10) Uani 0.2079(10) 1 d P . .
Se52_2 Se 0.07907(9) 0.76213(11) 0.34604(11) 0.0612(10) Uani 0.7921(10) 1 d P . .
Se5B_2 Se 0.0889(4) 0.7452(4) 0.3267(4) 0.0612(10) Uani 0.2079(10) 1 d P . .
Se53_2 Se -0.03685(9) 0.69400(8) 0.41857(7) 0.0654(8) Uani 1 1 d . . .
Se54_2 Se -0.02448(10) 0.73830(11) 0.32675(9) 0.0453(9) Uani 0.7921(10) 1 d P . .
Se5C_2 Se -0.0161(5) 0.7288(5) 0.3170(4) 0.0453(9) Uani 0.2079(10) 1 d P . .
Se55_2 Se -0.10138(8) 0.65666(8) 0.34850(8) 0.0650(8) Uani 1 1 d . . .
Se56_2 Se 0.01068(10) 0.78950(10) 0.42008(10) 0.0600(9) Uani 0.7921(10) 1 d P . .
Se5D_2 Se 0.0311(4) 0.7843(4) 0.4033(4) 0.0600(9) Uani 0.2079(10) 1 d P . .
Se57_2 Se -0.12379(8) 0.74730(8) 0.31066(8) 0.0672(8) Uani 1 1 d . . .
Se58_2 Se -0.10170(11) 0.76961(13) 0.40588(10) 0.0658(12) Uani 0.7921(10) 1 d P . .
Se5E_2 Se -0.0845(5) 0.7751(6) 0.3985(5) 0.0658(12) Uani 0.2079(10) 1 d P . .
Se59_2 Se -0.06239(14) 0.82620(12) 0.47889(10) 0.0888(15) Uani 0.7921(10) 1 d P . .
Se5F_2 Se -0.0286(6) 0.8354(5) 0.4660(4) 0.0888(15) Uani 0.2079(10) 1 d P . .
Se60_2 Se -0.03393(11) 0.73410(10) 0.50948(8) 0.0538(10) Uani 0.7921(10) 1 d P . .
Se6A_2 Se -0.0164(4) 0.7429(4) 0.5003(4) 0.0538(10) Uani 0.2079(10) 1 d P . .
Se61_2 Se 0.00578(12) 0.82201(10) 0.55853(10) 0.0627(10) Uani 0.7921(10) 1 d P . .
Se6B_2 Se 0.0283(5) 0.8278(4) 0.5536(4) 0.0627(10) Uani 0.2079(10) 1 d P . .
Se62_2 Se -0.09476(11) 0.79479(11) 0.56951(10) 0.0673(11) Uani 0.7921(10) 1 d P . .
Se6C_2 Se -0.0760(4) 0.8107(5) 0.5530(4) 0.0673(11) Uani 0.2079(10) 1 d P . .
Se63_2 Se -0.02295(9) 0.77822(9) 0.64662(8) 0.0780(9) Uani 1 1 d . . .
Se64_2 Se 0.29915(6) 0.61745(7) 0.57752(6) 0.0442(6) Uani 1 1 d . . .
Se65_2 Se 0.30886(7) 0.61607(8) 0.47329(6) 0.0533(7) Uani 1 1 d . . .
Se66_2 Se 0.26328(6) 0.70066(7) 0.51942(6) 0.0455(6) Uani 1 1 d . . .
N1_3 N 0.2615(6) 0.5354(6) 0.6736(6) 0.064(6) Uiso 1 1 d . . .
C1_3 C 0.2298(4) 0.5387(6) 0.6557(5) 0.061(7) Uiso 1 1 d D . .
N2_3 N 0.2045(4) 0.5202(6) 0.6724(5) 0.069(6) Uiso 1 1 d D . .
C2_3 C 0.2233(6) 0.5000(10) 0.7023(8) 0.145(16) Uiso 1 1 d D . .
H2_3 H 0.2128 0.4832 0.7185 0.175 Uiso 1 1 calc R . .
C3_3 C 0.2555(6) 0.5096(8) 0.7019(7) 0.107(12) Uiso 1 1 d D . .
H3_3 H 0.2738 0.5009 0.7182 0.129 Uiso 1 1 calc R . .
C4_3 C 0.2945(5) 0.5532(6) 0.6673(6) 0.078(9) Uiso 1 1 d D . .
H4A_3 H 0.3010 0.5481 0.6423 0.094 Uiso 1 1 calc R . .
H4B_3 H 0.3134 0.5421 0.6833 0.094 Uiso 1 1 calc R . .
C5_3 C 0.2948(13) 0.5956(6) 0.6732(8) 0.159(18) Uiso 1 1 d D . .
H5A_3 H 0.3198 0.6044 0.6705 0.190 Uiso 1 1 calc R . .
H5B_3 H 0.2798 0.6069 0.6537 0.190 Uiso 1 1 calc R . .
C6_3 C 0.2818(12) 0.6096(7) 0.7084(8) 0.148(17) Uiso 1 1 d D . .
H6A_3 H 0.2947 0.5962 0.7281 0.178 Uiso 1 1 calc R . .
H6B_3 H 0.2559 0.6037 0.7099 0.178 Uiso 1 1 calc R . .
C7_3 C 0.2868(8) 0.6515(6) 0.7150(7) 0.076(9) Uiso 1 1 d D . .
H7A_3 H 0.2798 0.6576 0.7394 0.091 Uiso 1 1 calc R . .
H7B_3 H 0.2717 0.6653 0.6976 0.091 Uiso 1 1 calc R . .
H7C_3 H 0.3122 0.6581 0.7122 0.091 Uiso 1 1 calc R . .
C8_3 C 0.2227(6) 0.5608(6) 0.6244(5) 0.058(7) Uiso 1 1 d D . .
H8A_3 H 0.2451 0.5722 0.6170 0.070 Uiso 1 1 calc R . .
H8B_3 H 0.2052 0.5801 0.6299 0.070 Uiso 1 1 calc R . .
H8C_3 H 0.2128 0.5453 0.6049 0.070 Uiso 1 1 calc R . .
C9_3 C 0.1668(4) 0.5161(8) 0.6618(7) 0.078(9) Uiso 1 1 d D . .
H9A_3 H 0.1550 0.5002 0.6790 0.094 Uiso 1 1 calc R . .
H9B_3 H 0.1647 0.5050 0.6378 0.094 Uiso 1 1 calc R . .
H9C_3 H 0.1552 0.5404 0.6613 0.094 Uiso 1 1 calc R . .
N1_4 N 0.2694(6) 0.4935(7) 1.1117(6) 0.078(7) Uiso 1 1 d . . .
C1_4 C 0.2404(6) 0.5124(7) 1.1046(4) 0.065(8) Uiso 1 1 d D . .
N2_4 N 0.2262(5) 0.5215(6) 1.1353(4) 0.088(8) Uiso 1 1 d D . .
C2_4 C 0.2474(7) 0.5017(8) 1.1641(5) 0.093(10) Uiso 1 1 d D . .
H2_4 H 0.2425 0.5008 1.1889 0.112 Uiso 1 1 calc R . .
C3_4 C 0.2730(7) 0.4866(9) 1.1489(6) 0.101(11) Uiso 1 1 d D . .
H3_4 H 0.2918 0.4728 1.1604 0.122 Uiso 1 1 calc R . .
C4_4 C 0.2956(6) 0.4801(8) 1.0861(7) 0.101(11) Uiso 1 1 d D . .
H4A_4 H 0.2829 0.4707 1.0641 0.121 Uiso 1 1 calc R . .
H4B_4 H 0.3101 0.4597 1.0969 0.121 Uiso 1 1 calc R . .
C5_4 C 0.3203(8) 0.5130(7) 1.0768(10) 0.118(13) Uiso 1 1 d D . .
H5A_4 H 0.3051 0.5323 1.0651 0.141 Uiso 1 1 calc R . .
H5B_4 H 0.3303 0.5234 1.0996 0.141 Uiso 1 1 calc R . .
C6_4 C 0.3512(9) 0.5048(13) 1.0528(10) 0.19(2) Uiso 1 1 d D . .
H6A_4 H 0.3596 0.5282 1.0424 0.226 Uiso 1 1 calc R . .
H6B_4 H 0.3422 0.4890 1.0328 0.226 Uiso 1 1 calc R . .
C7_4 C 0.3838(12) 0.4854(19) 1.0717(17) 0.28(4) Uiso 1 1 d D . .
H7A_4 H 0.4019 0.4796 1.0540 0.342 Uiso 1 1 calc R . .
H7B_4 H 0.3758 0.4626 1.0830 0.342 Uiso 1 1 calc R . .
H7C_4 H 0.3945 0.5018 1.0901 0.342 Uiso 1 1 calc R . .
C8_4 C 0.2280(8) 0.5265(9) 1.0702(5) 0.095(11) Uiso 1 1 d D . .
H8A_4 H 0.2056 0.5403 1.0730 0.114 Uiso 1 1 calc R . .
H8B_4 H 0.2237 0.5060 1.0535 0.114 Uiso 1 1 calc R . .
H8C_4 H 0.2464 0.5429 1.0608 0.114 Uiso 1 1 calc R . .
C9_4 C 0.1934(8) 0.5416(11) 1.1417(8) 0.154(17) Uiso 1 1 d D . .
H9A_4 H 0.1907 0.5446 1.1676 0.185 Uiso 1 1 calc R . .
H9B_4 H 0.1727 0.5280 1.1314 0.185 Uiso 1 1 calc R . .
H9C_4 H 0.1946 0.5660 1.1304 0.185 Uiso 1 1 calc R . .
N1_5 N 0.2422(6) 0.5189(7) 0.8246(6) 0.073(7) Uiso 1 1 d . . .
C1_5 C 0.2731(4) 0.5260(6) 0.8413(5) 0.047(6) Uiso 1 1 d D . .
N2_5 N 0.2994(4) 0.5076(5) 0.8262(5) 0.066(6) Uiso 1 1 d D . .
C2_5 C 0.2817(5) 0.4829(7) 0.7990(7) 0.103(11) Uiso 1 1 d D . .
H2_5 H 0.2931 0.4646 0.7851 0.124 Uiso 1 1 calc R . .
C3_5 C 0.2491(5) 0.4910(7) 0.7981(6) 0.082(9) Uiso 1 1 d D . .
H3_5 H 0.2314 0.4804 0.7823 0.099 Uiso 1 1 calc R . .
C4_5 C 0.2074(5) 0.5329(5) 0.8313(6) 0.073(8) Uiso 1 1 d D . .
H4A_5 H 0.2024 0.5296 0.8570 0.088 Uiso 1 1 calc R . .
H4B_5 H 0.1891 0.5188 0.8171 0.088 Uiso 1 1 calc R . .
C5_5 C 0.2045(8) 0.5742(5) 0.8214(6) 0.084(9) Uiso 1 1 d D . .
H5A_5 H 0.1793 0.5822 0.8244 0.100 Uiso 1 1 calc R . .
H5B_5 H 0.2198 0.5884 0.8389 0.100 Uiso 1 1 calc R . .
C6_5 C 0.2153(8) 0.5847(5) 0.7841(5) 0.073(8) Uiso 1 1 d D . .
H6A_5 H 0.2000 0.5710 0.7664 0.087 Uiso 1 1 calc R . .
H6B_5 H 0.2406 0.5771 0.7809 0.087 Uiso 1 1 calc R . .
C7_5 C 0.2118(7) 0.6265(5) 0.7761(6) 0.064(7) Uiso 1 1 d D . .
H7A_5 H 0.2188 0.6314 0.7515 0.077 Uiso 1 1 calc R . .
H7B_5 H 0.2276 0.6403 0.7929 0.077 Uiso 1 1 calc R . .
H7C_5 H 0.1868 0.6343 0.7790 0.077 Uiso 1 1 calc R . .
C8_5 C 0.2787(6) 0.5484(6) 0.8729(5) 0.050(6) Uiso 1 1 d D . .
H8A_5 H 0.2558 0.5599 0.8791 0.060 Uiso 1 1 calc R . .
H8B_5 H 0.2964 0.5676 0.8682 0.060 Uiso 1 1 calc R . .
H8C_5 H 0.2875 0.5329 0.8929 0.060 Uiso 1 1 calc R . .
C9_5 C 0.3376(4) 0.5085(9) 0.8352(8) 0.106(12) Uiso 1 1 d D . .
H9A_5 H 0.3502 0.4915 0.8195 0.128 Uiso 1 1 calc R . .
H9B_5 H 0.3417 0.5012 0.8603 0.128 Uiso 1 1 calc R . .
H9C_5 H 0.3468 0.5336 0.8317 0.128 Uiso 1 1 calc R . .
N1_6 N 0.3807(5) 0.7064(7) 1.0148(6) 0.081(7) Uiso 1 1 d D . .
C1_6 C 0.3579(4) 0.7264(5) 0.9979(6) 0.067(8) Uiso 1 1 d D . .
N2_6 N 0.3735(4) 0.7578(4) 0.9893(5) 0.065(6) Uiso 1 1 d D . .
C2_6 C 0.4111(4) 0.7564(5) 1.0050(5) 0.049(6) Uiso 1 1 d D . .
H2_6 H 0.4289 0.7751 1.0040 0.059 Uiso 1 1 calc R . .
C3_6 C 0.4142(5) 0.7256(6) 1.0197(7) 0.079(9) Uiso 1 1 d D . .
H3_6 H 0.4352 0.7165 1.0320 0.095 Uiso 1 1 calc R . .
C4_6 C 0.3760(6) 0.6696(5) 1.0301(7) 0.081(9) Uiso 1 1 d D . .
H4A_6 H 0.3505 0.6657 1.0359 0.097 Uiso 1 1 calc R . .
H4B_6 H 0.3909 0.6670 1.0525 0.097 Uiso 1 1 calc R . .
C5_6 C 0.3876(8) 0.6405(9) 1.0023(8) 0.139(15) Uiso 1 1 d D . .
H5A_6 H 0.3722 0.6184 1.0047 0.166 Uiso 1 1 calc R . .
H5B_6 H 0.3827 0.6507 0.9779 0.166 Uiso 1 1 calc R . .
C6_6 C 0.4265(7) 0.6285(8) 1.0050(14) 0.200 Uiso 1 1 d D . .
H6A_6 H 0.4378 0.6392 1.0271 0.240 Uiso 1 1 calc R . .
H6B_6 H 0.4392 0.6386 0.9843 0.240 Uiso 1 1 calc R . .
C7_6 C 0.4319(9) 0.5861(8) 1.0060(12) 0.200 Uiso 1 1 d D . .
H7A_6 H 0.4576 0.5805 1.0091 0.240 Uiso 1 1 calc R . .
H7B_6 H 0.4226 0.5754 0.9834 0.240 Uiso 1 1 calc R . .
H7C_6 H 0.4189 0.5757 1.0260 0.240 Uiso 1 1 calc R . .
C8_6 C 0.3211(4) 0.7173(6) 0.9890(6) 0.051(6) Uiso 1 1 d D . .
H8A_6 H 0.3097 0.7377 0.9756 0.061 Uiso 1 1 calc R . .
H8B_6 H 0.3082 0.7130 1.0111 0.061 Uiso 1 1 calc R . .
H8C_6 H 0.3202 0.6950 0.9742 0.061 Uiso 1 1 calc R . .
C9_6 C 0.3591(6) 0.7885(6) 0.9685(7) 0.075(8) Uiso 1 1 d D . .
H9A_6 H 0.3773 0.8080 0.9674 0.090 Uiso 1 1 calc R . .
H9B_6 H 0.3376 0.7981 0.9798 0.090 Uiso 1 1 calc R . .
H9C_6 H 0.3526 0.7802 0.9441 0.090 Uiso 1 1 calc R . .
N1_7 N 0.1088(6) 0.7141(7) 0.4905(8) 0.126(11) Uiso 1 1 d D . .
C1_7 C 0.1320(5) 0.7373(6) 0.5035(9) 0.101(11) Uiso 1 1 d D . .
N2_7 N 0.1152(5) 0.7683(5) 0.5106(7) 0.099(9) Uiso 1 1 d D . .
C2_7 C 0.0762(5) 0.7624(7) 0.5006(8) 0.094(10) Uiso 1 1 d D . .
H2_7 H 0.0570 0.7792 0.5039 0.113 Uiso 1 1 calc R . .
C3_7 C 0.0743(5) 0.7310(8) 0.4872(11) 0.148(17) Uiso 1 1 d D . .
H3_7 H 0.0532 0.7202 0.4764 0.177 Uiso 1 1 calc R . .
C4_7 C 0.1149(7) 0.6768(6) 0.4773(9) 0.117(13) Uiso 1 1 d D . .
H4A_7 H 0.1410 0.6714 0.4777 0.140 Uiso 1 1 calc R . .
H4B_7 H 0.1053 0.6745 0.4523 0.140 Uiso 1 1 calc R . .
C5_7 C 0.0955(10) 0.6493(13) 0.5019(9) 0.200 Uiso 1 1 d D . .
H5A_7 H 0.1137 0.6320 0.5122 0.240 Uiso 1 1 calc R . .
H5B_7 H 0.0857 0.6633 0.5222 0.240 Uiso 1 1 calc R . .
C6_7 C 0.0651(11) 0.6268(11) 0.4849(10) 0.200 Uiso 1 1 d D . .
H6A_7 H 0.0744 0.6018 0.4796 0.240 Uiso 1 1 calc R . .
H6B_7 H 0.0578 0.6383 0.4617 0.240 Uiso 1 1 calc R . .
C7_7 C 0.0312(9) 0.6227(14) 0.5076(9) 0.200 Uiso 1 1 d D . .
H7A_7 H 0.0139 0.6063 0.4952 0.240 Uiso 1 1 calc R . .
H7B_7 H 0.0201 0.6470 0.5108 0.240 Uiso 1 1 calc R . .
H7C_7 H 0.0381 0.6123 0.5311 0.240 Uiso 1 1 calc R . .
C8_7 C 0.1699(5) 0.7314(7) 0.5095(8) 0.082(9) Uiso 1 1 d D . .
H8A_7 H 0.1812 0.7541 0.5184 0.098 Uiso 1 1 calc R . .
H8B_7 H 0.1806 0.7242 0.4868 0.098 Uiso 1 1 calc R . .
H8C_7 H 0.1738 0.7117 0.5272 0.098 Uiso 1 1 calc R . .
C9_7 C 0.1289(8) 0.8021(7) 0.5266(11) 0.143(16) Uiso 1 1 d D . .
H9A_7 H 0.1097 0.8207 0.5264 0.171 Uiso 1 1 calc R . .
H9B_7 H 0.1491 0.8112 0.5129 0.171 Uiso 1 1 calc R . .
H9C_7 H 0.1372 0.7973 0.5514 0.171 Uiso 1 1 calc R . .
N1_8 N 0.1797(6) 0.7482(6) 0.7145(6) 0.063(6) Uiso 1 1 d . . .
C1_8 C 0.1615(5) 0.7781(5) 0.7037(6) 0.056(7) Uiso 1 1 d D . .
N2_8 N 0.1805(4) 0.7947(5) 0.6789(5) 0.059(6) Uiso 1 1 d D . .
C2_8 C 0.2125(6) 0.7711(6) 0.6729(7) 0.083(9) Uiso 1 1 d D . .
H2_8 H 0.2305 0.7749 0.6558 0.100 Uiso 1 1 calc R . .
C3_8 C 0.2109(6) 0.7452(6) 0.6949(7) 0.090(10) Uiso 1 1 d D . .
H3_8 H 0.2284 0.7262 0.6979 0.108 Uiso 1 1 calc R . .
C4_8 C 0.1692(6) 0.7233(6) 0.7425(5) 0.081(9) Uiso 1 1 d D . .
H4A_8 H 0.1791 0.6985 0.7380 0.097 Uiso 1 1 calc R . .
H4B_8 H 0.1426 0.7215 0.7426 0.097 Uiso 1 1 calc R . .
C5_8 C 0.1839(6) 0.7378(10) 0.7794(6) 0.108(12) Uiso 1 1 d D . .
H5A_8 H 0.1756 0.7635 0.7823 0.129 Uiso 1 1 calc R . .
H5B_8 H 0.1732 0.7229 0.7985 0.129 Uiso 1 1 calc R . .
C6_8 C 0.2246(6) 0.7370(9) 0.7849(7) 0.093(10) Uiso 1 1 d D . .
H6A_8 H 0.2356 0.7491 0.7642 0.111 Uiso 1 1 calc R . .
H6B_8 H 0.2327 0.7110 0.7854 0.111 Uiso 1 1 calc R . .
C7_8 C 0.2383(7) 0.7563(10) 0.8199(7) 0.118(13) Uiso 1 1 d D . .
H7A_8 H 0.2645 0.7535 0.8226 0.142 Uiso 1 1 calc R . .
H7B_8 H 0.2269 0.7450 0.8405 0.142 Uiso 1 1 calc R . .
H7C_8 H 0.2322 0.7825 0.8188 0.142 Uiso 1 1 calc R . .
C8_8 C 0.1284(6) 0.7930(7) 0.7166(7) 0.083(9) Uiso 1 1 d D . .
H8A_8 H 0.1229 0.8163 0.7042 0.099 Uiso 1 1 calc R . .
H8B_8 H 0.1311 0.7974 0.7425 0.099 Uiso 1 1 calc R . .
H8C_8 H 0.1088 0.7754 0.7118 0.099 Uiso 1 1 calc R . .
C9_8 C 0.1718(6) 0.8286(5) 0.6599(6) 0.052(6) Uiso 1 1 d D . .
H9A_8 H 0.1904 0.8337 0.6426 0.062 Uiso 1 1 calc R . .
H9B_8 H 0.1708 0.8489 0.6771 0.062 Uiso 1 1 calc R . .
H9C_8 H 0.1484 0.8260 0.6472 0.062 Uiso 1 1 calc R . .
N1_9 N 0.3018(8) 0.8083(8) 0.7895(8) 0.118(10) Uiso 1 1 d D . .
C1_9 C 0.3142(11) 0.7852(10) 0.7676(7) 0.20(2) Uiso 1 1 d D . .
N2_9 N 0.2979(7) 0.7852(7) 0.7354(5) 0.138(12) Uiso 1 1 d D . .
C2_9 C 0.2711(6) 0.8160(7) 0.7350(6) 0.077(9) Uiso 1 1 d D . .
H2_9 H 0.2555 0.8234 0.7155 0.093 Uiso 1 1 calc R . .
C3_9 C 0.2733(8) 0.8301(8) 0.7655(6) 0.121(13) Uiso 1 1 d D . .
H3_9 H 0.2599 0.8508 0.7730 0.145 Uiso 1 1 calc R . .
C4_9 C 0.3098(7) 0.8219(7) 0.8235(5) 0.083(9) Uiso 1 1 d D . .
H4A_9 H 0.3235 0.8025 0.8367 0.100 Uiso 1 1 calc R . .
H4B_9 H 0.2866 0.8248 0.8355 0.100 Uiso 1 1 calc R . .
C5_9 C 0.3310(11) 0.8585(9) 0.8294(8) 0.152(17) Uiso 1 1 d D . .
H5A_9 H 0.3557 0.8550 0.8209 0.182 Uiso 1 1 calc R . .
H5B_9 H 0.3193 0.8779 0.8144 0.182 Uiso 1 1 calc R . .
C6_9 C 0.3335(12) 0.8718(8) 0.8680(7) 0.164(19) Uiso 1 1 d D . .
H6A_9 H 0.3557 0.8615 0.8797 0.197 Uiso 1 1 calc R . .
H6B_9 H 0.3127 0.8620 0.8808 0.197 Uiso 1 1 calc R . .
C7_9 C 0.3342(11) 0.9141(9) 0.8722(11) 0.200 Uiso 1 1 d D . .
H7A_9 H 0.3369 0.9205 0.8977 0.240 Uiso 1 1 calc R . .
H7B_9 H 0.3117 0.9245 0.8622 0.240 Uiso 1 1 calc R . .
H7C_9 H 0.3546 0.9243 0.8594 0.240 Uiso 1 1 calc R . .
C8_9 C 0.3385(8) 0.7566(7) 0.7799(7) 0.102(11) Uiso 1 1 d D . .
H8A_9 H 0.3436 0.7401 0.7600 0.123 Uiso 1 1 calc R . .
H8B_9 H 0.3274 0.7426 0.7991 0.123 Uiso 1 1 calc R . .
H8C_9 H 0.3610 0.7677 0.7892 0.123 Uiso 1 1 calc R . .
C9_9 C 0.3028(7) 0.7601(7) 0.7058(6) 0.077(9) Uiso 1 1 d D . .
H9A_9 H 0.2876 0.7678 0.6852 0.093 Uiso 1 1 calc R . .
H9B_9 H 0.2961 0.7351 0.7130 0.093 Uiso 1 1 calc R . .
H9C_9 H 0.3281 0.7603 0.6993 0.093 Uiso 1 1 calc R . .
N1_10 N 0.5781(14) 0.9365(15) 0.9286(14) 0.22(2) Uiso 1 1 d . . .
C1_10 C 0.5872(5) 0.9073(9) 0.9040(8) 0.109(12) Uiso 1 1 d D . .
N2_10 N 0.6221(5) 0.9001(7) 0.9100(6) 0.097(9) Uiso 1 1 d D . .
C2_10 C 0.6347(7) 0.9237(9) 0.9406(7) 0.114(13) Uiso 1 1 d D . .
H2_10 H 0.6586 0.9253 0.9507 0.137 Uiso 1 1 calc R . .
C3_10 C 0.6078(9) 0.9409(13) 0.9504(12) 0.22(3) Uiso 1 1 d D . .
H3_10 H 0.6080 0.9559 0.9713 0.265 Uiso 1 1 calc R . .
C4_10 C 0.5418(9) 0.9465(11) 0.9332(11) 0.41(6) Uiso 1 1 d D . .
H4A_10 H 0.5277 0.9389 0.9114 0.493 Uiso 1 1 calc R . .
H4B_10 H 0.5407 0.9737 0.9345 0.493 Uiso 1 1 calc R . .
C5_10 C 0.5225(10) 0.9308(12) 0.9663(12) 0.169(19) Uiso 1 1 d D . .
H5A_10 H 0.5191 0.9040 0.9628 0.203 Uiso 1 1 calc R . .
H5B_10 H 0.5385 0.9342 0.9878 0.203 Uiso 1 1 calc R . .
C6_10 C 0.4863(10) 0.9480(14) 0.9735(12) 0.200 Uiso 1 1 d D . .
H6A_10 H 0.4698 0.9433 0.9526 0.240 Uiso 1 1 calc R . .
H6B_10 H 0.4894 0.9750 0.9756 0.240 Uiso 1 1 calc R . .
C7_10 C 0.4681(12) 0.9339(14) 1.0076(11) 0.200 Uiso 1 1 d D . .
H7A_10 H 0.4512 0.9526 1.0159 0.240 Uiso 1 1 calc R . .
H7B_10 H 0.4865 0.9291 1.0265 0.240 Uiso 1 1 calc R . .
H7C_10 H 0.4549 0.9110 1.0020 0.240 Uiso 1 1 calc R . .
C8_10 C 0.5660(7) 0.8872(10) 0.8773(9) 0.131(14) Uiso 1 1 d D . .
H8A_10 H 0.5410 0.8960 0.8773 0.157 Uiso 1 1 calc R . .
H8B_10 H 0.5667 0.8609 0.8830 0.157 Uiso 1 1 calc R . .
H8C_10 H 0.5759 0.8913 0.8536 0.157 Uiso 1 1 calc R . .
C9_10 C 0.6447(6) 0.8751(7) 0.8906(7) 0.085(9) Uiso 1 1 d D . .
H9A_10 H 0.6693 0.8760 0.9010 0.102 Uiso 1 1 calc R . .
H9B_10 H 0.6448 0.8825 0.8653 0.102 Uiso 1 1 calc R . .
H9C_10 H 0.6352 0.8500 0.8924 0.102 Uiso 1 1 calc R . .
N1_11 N 0.1837(7) 0.3829(7) 1.1226(7) 0.086(8) Uiso 1 1 d . . .
C1_11 C 0.1946(7) 0.3828(5) 1.1584(5) 0.068(8) Uiso 1 1 d D . .
N2_11 N 0.1819(6) 0.3522(5) 1.1726(5) 0.085(8) Uiso 1 1 d D . .
C2_11 C 0.1683(10) 0.3288(7) 1.1422(7) 0.136(15) Uiso 1 1 d D . .
H2_11 H 0.1610 0.3038 1.1433 0.163 Uiso 1 1 calc R . .
C3_11 C 0.1685(9) 0.3488(8) 1.1150(6) 0.125(14) Uiso 1 1 d D . .
H3_11 H 0.1594 0.3415 1.0920 0.150 Uiso 1 1 calc R . .
C4_11 C 0.1950(8) 0.4098(7) 1.0975(5) 0.121(13) Uiso 1 1 d D . .
H4A_11 H 0.2041 0.3973 1.0760 0.145 Uiso 1 1 calc R . .
H4B_11 H 0.2149 0.4246 1.1085 0.145 Uiso 1 1 calc R . .
C5_11 C 0.1632(12) 0.4355(13) 1.0862(8) 0.200 Uiso 1 1 d D . .
H5A_11 H 0.1720 0.4535 1.0686 0.240 Uiso 1 1 calc R . .
H5B_11 H 0.1445 0.4204 1.0736 0.240 Uiso 1 1 calc R . .
C6_11 C 0.1454(12) 0.4567(13) 1.1156(9) 0.200 Uiso 1 1 d D . .
H6A_11 H 0.1641 0.4707 1.1293 0.240 Uiso 1 1 calc R . .
H6B_11 H 0.1347 0.4389 1.1323 0.240 Uiso 1 1 calc R . .
C7_11 C 0.1156(12) 0.4838(12) 1.1022(13) 0.200 Uiso 1 1 d D . .
H7A_11 H 0.0951 0.4824 1.1180 0.240 Uiso 1 1 calc R . .
H7B_11 H 0.1077 0.4772 1.0777 0.240 Uiso 1 1 calc R . .
H7C_11 H 0.1252 0.5089 1.1024 0.240 Uiso 1 1 calc R . .
C8_11 C 0.2137(8) 0.4104(7) 1.1794(6) 0.105(12) Uiso 1 1 d D . .
H8A_11 H 0.2195 0.4313 1.1640 0.125 Uiso 1 1 calc R . .
H8B_11 H 0.2360 0.3998 1.1898 0.125 Uiso 1 1 calc R . .
H8C_11 H 0.1985 0.4189 1.1987 0.125 Uiso 1 1 calc R . .
C9_11 C 0.1859(10) 0.3395(8) 1.2094(6) 0.142(16) Uiso 1 1 d D . .
H9A_11 H 0.1756 0.3147 1.2113 0.171 Uiso 1 1 calc R . .
H9B_11 H 0.1733 0.3563 1.2252 0.171 Uiso 1 1 calc R . .
H9C_11 H 0.2115 0.3387 1.2166 0.171 Uiso 1 1 calc R . .
N1_12 N 0.5323(9) 0.3670(7) 0.7352(9) 0.143(13) Uiso 1 1 d D . .
C1_12 C 0.5323(6) 0.3825(5) 0.7674(6) 0.135(15) Uiso 1 1 d D . .
N2_12 N 0.5007(5) 0.3761(5) 0.7816(6) 0.128(11) Uiso 1 1 d D . .
C2_12 C 0.4786(7) 0.3543(7) 0.7551(8) 0.153(17) Uiso 1 1 d D . .
H2_12 H 0.4547 0.3458 0.7577 0.184 Uiso 1 1 calc R . .
C3_12 C 0.4977(8) 0.3496(7) 0.7287(7) 0.19(2) Uiso 1 1 d D . .
H3_12 H 0.4906 0.3365 0.7076 0.226 Uiso 1 1 calc R . .
C4_12 C 0.5600(9) 0.3665(9) 0.7103(7) 0.23(3) Uiso 1 1 d D . .
H4A_12 H 0.5582 0.3433 0.6963 0.280 Uiso 1 1 calc R . .
H4B_12 H 0.5836 0.3664 0.7236 0.280 Uiso 1 1 calc R . .
C5_12 C 0.5591(13) 0.3994(9) 0.6838(9) 0.20(2) Uiso 1 1 d D . .
H5A_12 H 0.5509 0.4215 0.6969 0.240 Uiso 1 1 calc R . .
H5B_12 H 0.5840 0.4043 0.6766 0.240 Uiso 1 1 calc R . .
C6_12 C 0.5355(10) 0.3952(13) 0.6503(10) 0.200 Uiso 1 1 d D . .
H6A_12 H 0.5105 0.4018 0.6559 0.240 Uiso 1 1 calc R . .
H6B_12 H 0.5356 0.3689 0.6430 0.240 Uiso 1 1 calc R . .
C7_12 C 0.5472(13) 0.4189(14) 0.6181(9) 0.200 Uiso 1 1 d D . .
H7A_12 H 0.5719 0.4124 0.6121 0.240 Uiso 1 1 calc R . .
H7B_12 H 0.5462 0.4451 0.6246 0.240 Uiso 1 1 calc R . .
H7C_12 H 0.5309 0.4143 0.5974 0.240 Uiso 1 1 calc R . .
C8_12 C 0.5595(7) 0.4036(8) 0.7871(8) 0.133(15) Uiso 1 1 d D . .
H8A_12 H 0.5801 0.4077 0.7719 0.160 Uiso 1 1 calc R . .
H8B_12 H 0.5674 0.3900 0.8086 0.160 Uiso 1 1 calc R . .
H8C_12 H 0.5493 0.4274 0.7940 0.160 Uiso 1 1 calc R . .
C9_12 C 0.4891(7) 0.3876(8) 0.8166(6) 0.118(13) Uiso 1 1 d D . .
H9A_12 H 0.4652 0.3774 0.8208 0.141 Uiso 1 1 calc R . .
H9B_12 H 0.4879 0.4146 0.8175 0.141 Uiso 1 1 calc R . .
H9C_12 H 0.5062 0.3787 0.8352 0.141 Uiso 1 1 calc R . .
N1_13 N 0.1575(11) 0.3005(12) 0.5422(12) 0.162(8) Uiso 0.445(14) 1 d PD A 1
C1_13 C 0.1820(10) 0.2742(11) 0.5402(11) 0.162(8) Uiso 0.445(14) 1 d PD A 1
N2_13 N 0.1712(12) 0.2525(12) 0.5133(11) 0.162(8) Uiso 0.445(14) 1 d PD A 1
C2_13 C 0.1368(13) 0.2681(15) 0.4980(14) 0.162(8) Uiso 0.445(14) 1 d PD A 1
H2_13 H 0.1225 0.2586 0.4784 0.194 Uiso 0.445(14) 1 calc PR A 1
C3_13 C 0.1305(12) 0.2960(15) 0.5162(14) 0.162(8) Uiso 0.445(14) 1 d PD A 1
H3_13 H 0.1102 0.3118 0.5127 0.194 Uiso 0.445(14) 1 calc PR A 1
C4_13 C 0.1584(16) 0.3309(15) 0.5684(16) 0.162(8) Uiso 0.445(14) 1 d PD A 1
H4A_13 H 0.1837 0.3390 0.5720 0.194 Uiso 0.445(14) 1 calc PR A 1
H4B_13 H 0.1505 0.3211 0.5916 0.194 Uiso 0.445(14) 1 calc PR A 1
C5_13 C 0.1350(17) 0.3650(13) 0.5585(17) 0.162(8) Uiso 0.445(14) 1 d PD A 1
H5A_13 H 0.1504 0.3872 0.5611 0.194 Uiso 0.445(14) 1 calc PR A 1
H5B_13 H 0.1274 0.3630 0.5329 0.194 Uiso 0.445(14) 1 calc PR A 1
C6_13 C 0.102(2) 0.371(2) 0.580(3) 0.178(9) Uiso 0.445(14) 1 d PD A 1
H6A_13 H 0.1087 0.3698 0.6058 0.214 Uiso 0.445(14) 1 calc PR A 1
H6B_13 H 0.0846 0.3509 0.5746 0.214 Uiso 0.445(14) 1 calc PR A 1
C7_13 C 0.082(2) 0.408(2) 0.573(3) 0.194(10) Uiso 0.445(14) 1 d PD A 1
H7A_13 H 0.0903 0.4265 0.5908 0.233 Uiso 0.445(14) 1 calc PR A 1
H7B_13 H 0.0561 0.4048 0.5742 0.233 Uiso 0.445(14) 1 calc PR A 1
H7C_13 H 0.0877 0.4173 0.5488 0.233 Uiso 0.445(14) 1 calc PR A 1
C8_13 C 0.2148(14) 0.2668(18) 0.5609(16) 0.162(8) Uiso 0.445(14) 1 d PD A 1
H8A_13 H 0.2107 0.2707 0.5864 0.194 Uiso 0.445(14) 1 calc PR A 1
H8B_13 H 0.2338 0.2835 0.5532 0.194 Uiso 0.445(14) 1 calc PR A 1
H8C_13 H 0.2222 0.2412 0.5570 0.194 Uiso 0.445(14) 1 calc PR A 1
C9_13 C 0.1885(18) 0.2198(14) 0.5000(17) 0.162(8) Uiso 0.445(14) 1 d PD A 1
H9A_13 H 0.1776 0.2132 0.4765 0.194 Uiso 0.445(14) 1 calc PR A 1
H9B_13 H 0.1853 0.1995 0.5168 0.194 Uiso 0.445(14) 1 calc PR A 1
H9C_13 H 0.2143 0.2246 0.4975 0.194 Uiso 0.445(14) 1 calc PR A 1
N1_14 N 0.5032(7) 0.5892(8) 0.8960(7) 0.097(9) Uiso 1 1 d . . .
C1_14 C 0.5071(8) 0.6113(6) 0.8662(6) 0.092(10) Uiso 1 1 d D . .
N2_14 N 0.5261(8) 0.5925(6) 0.8430(6) 0.119(10) Uiso 1 1 d D . .
C2_14 C 0.5332(15) 0.5552(8) 0.8585(10) 0.23(3) Uiso 1 1 d D . .
H2_14 H 0.5438 0.5348 0.8470 0.271 Uiso 1 1 calc R . .
C3_14 C 0.5224(12) 0.5566(8) 0.8897(8) 0.161(18) Uiso 1 1 d D . .
H3_14 H 0.5266 0.5378 0.9071 0.193 Uiso 1 1 calc R . .
C4_14 C 0.4862(9) 0.5996(10) 0.9273(7) 0.200 Uiso 1 1 d D . .
H4A_14 H 0.4814 0.5772 0.9415 0.240 Uiso 1 1 calc R . .
H4B_14 H 0.4627 0.6110 0.9205 0.240 Uiso 1 1 calc R . .
C5_14 C 0.5086(7) 0.6271(9) 0.9510(11) 0.200 Uiso 1 1 d D . .
H5A_14 H 0.5159 0.6478 0.9357 0.240 Uiso 1 1 calc R . .
H5B_14 H 0.4927 0.6372 0.9693 0.240 Uiso 1 1 calc R . .
C6_14 C 0.5420(10) 0.6117(12) 0.9700(12) 0.200 Uiso 1 1 d D . .
H6A_14 H 0.5610 0.6090 0.9523 0.240 Uiso 1 1 calc R . .
H6B_14 H 0.5364 0.5867 0.9789 0.240 Uiso 1 1 calc R . .
C7_14 C 0.5570(12) 0.6351(14) 1.0018(11) 0.200 Uiso 1 1 d D . .
H7A_14 H 0.5779 0.6226 1.0132 0.240 Uiso 1 1 calc R . .
H7B_14 H 0.5383 0.6383 1.0194 0.240 Uiso 1 1 calc R . .
H7C_14 H 0.5645 0.6593 0.9930 0.240 Uiso 1 1 calc R . .
C8_14 C 0.4957(12) 0.6486(7) 0.8585(10) 0.171(19) Uiso 1 1 d D . .
H8A_14 H 0.4807 0.6575 0.8778 0.205 Uiso 1 1 calc R . .
H8B_14 H 0.4816 0.6491 0.8357 0.205 Uiso 1 1 calc R . .
H8C_14 H 0.5169 0.6644 0.8567 0.205 Uiso 1 1 calc R . .
C9_14 C 0.5377(9) 0.6049(8) 0.8084(7) 0.114(13) Uiso 1 1 d D . .
H9A_14 H 0.5526 0.5859 0.7977 0.137 Uiso 1 1 calc R . .
H9B_14 H 0.5517 0.6276 0.8114 0.137 Uiso 1 1 calc R . .
H9C_14 H 0.5165 0.6097 0.7926 0.137 Uiso 1 1 calc R . .
N1_15 N 0.3407(8) 0.2370(9) 0.9737(8) 0.137(5) Uiso 1 1 d D . .
C1_15 C 0.3607(5) 0.2678(6) 0.9728(5) 0.137(5) Uiso 1 1 d D . .
N2_15 N 0.3471(5) 0.2910(6) 0.9483(5) 0.137(5) Uiso 1 1 d D . .
C2_15 C 0.3147(6) 0.2729(7) 0.9314(6) 0.137(5) Uiso 1 1 d D . .
H2_15 H 0.2993 0.2825 0.9128 0.164 Uiso 1 1 calc R . .
C3_15 C 0.3119(6) 0.2425(7) 0.9468(7) 0.137(5) Uiso 1 1 d D . .
H3_15 H 0.2933 0.2251 0.9415 0.164 Uiso 1 1 calc R . .
C4_15 C 0.3450(8) 0.2055(6) 0.9951(7) 0.137(5) Uiso 1 1 d D . .
H4A_15 H 0.3210 0.1968 1.0024 0.164 Uiso 1 1 calc R . .
H4B_15 H 0.3593 0.2119 1.0172 0.164 Uiso 1 1 calc R . .
C5_15 C 0.3642(11) 0.1740(7) 0.9749(8) 0.137(5) Uiso 1 1 d D . .
H5A_15 H 0.3526 0.1716 0.9507 0.164 Uiso 1 1 calc R . .
H5B_15 H 0.3896 0.1815 0.9717 0.164 Uiso 1 1 calc R . .
C6_15 C 0.3642(12) 0.1366(7) 0.9929(9) 0.150(5) Uiso 1 1 d D . .
H6A_15 H 0.3390 0.1296 0.9976 0.181 Uiso 1 1 calc R . .
H6B_15 H 0.3776 0.1382 1.0163 0.181 Uiso 1 1 calc R . .
C7_15 C 0.3814(12) 0.1060(8) 0.9700(11) 0.164(6) Uiso 1 1 d D . .
H7A_15 H 0.3806 0.0824 0.9827 0.197 Uiso 1 1 calc R . .
H7B_15 H 0.4066 0.1124 0.9657 0.197 Uiso 1 1 calc R . .
H7C_15 H 0.3680 0.1038 0.9469 0.197 Uiso 1 1 calc R . .
C8_15 C 0.3925(6) 0.2757(9) 0.9945(7) 0.137(5) Uiso 1 1 d D . .
H8A_15 H 0.3978 0.2548 1.0106 0.164 Uiso 1 1 calc R . .
H8B_15 H 0.3886 0.2979 1.0089 0.164 Uiso 1 1 calc R . .
H8C_15 H 0.4129 0.2797 0.9790 0.164 Uiso 1 1 calc R . .
C9_15 C 0.3598(8) 0.3271(6) 0.9383(7) 0.137(5) Uiso 1 1 d D . .
H9A_15 H 0.3436 0.3375 0.9195 0.164 Uiso 1 1 calc R . .
H9B_15 H 0.3842 0.3251 0.9292 0.164 Uiso 1 1 calc R . .
H9C_15 H 0.3603 0.3433 0.9593 0.164 Uiso 1 1 calc R . .
N1_16 N 0.4052(6) 0.8732(7) 1.1182(8) 0.110(4) Uiso 1 1 d D . .
C1_16 C 0.3949(4) 0.8530(5) 1.0887(5) 0.110(4) Uiso 1 1 d D . .
N2_16 N 0.3746(4) 0.8248(5) 1.0982(5) 0.110(4) Uiso 1 1 d D . .
C2_16 C 0.3711(6) 0.8270(6) 1.1378(5) 0.110(4) Uiso 1 1 d D . .
H2_16 H 0.3579 0.8108 1.1524 0.132 Uiso 1 1 calc R . .
C3_16 C 0.3890(6) 0.8543(6) 1.1478(5) 0.110(4) Uiso 1 1 d D . .
H3_16 H 0.3918 0.8619 1.1721 0.132 Uiso 1 1 calc R . .
C4_16 C 0.4259(6) 0.9046(5) 1.1206(7) 0.110(4) Uiso 1 1 d D . .
H4A_16 H 0.4371 0.9097 1.0975 0.132 Uiso 1 1 calc R . .
H4B_16 H 0.4452 0.9018 1.1394 0.132 Uiso 1 1 calc R . .
C5_16 C 0.3996(6) 0.9363(6) 1.1305(10) 0.110(4) Uiso 1 1 d D . .
H5A_16 H 0.3783 0.9354 1.1137 0.132 Uiso 1 1 calc R . .
H5B_16 H 0.3910 0.9316 1.1549 0.132 Uiso 1 1 calc R . .
C6_16 C 0.4157(7) 0.9745(6) 1.1295(11) 0.121(4) Uiso 1 1 d D . .
H6A_16 H 0.4293 0.9771 1.1073 0.145 Uiso 1 1 calc R . .
H6B_16 H 0.4329 0.9774 1.1502 0.145 Uiso 1 1 calc R . .
C7_16 C 0.3873(9) 1.0057(7) 1.1307(11) 0.132(4) Uiso 1 1 d D . .
H7A_16 H 0.3995 1.0296 1.1315 0.159 Uiso 1 1 calc R . .
H7B_16 H 0.3730 1.0027 1.1521 0.159 Uiso 1 1 calc R . .
H7C_16 H 0.3714 1.0044 1.1092 0.159 Uiso 1 1 calc R . .
C8_16 C 0.4039(7) 0.8600(7) 1.0521(5) 0.110(4) Uiso 1 1 d D . .
H8A_16 H 0.4204 0.8810 1.0512 0.132 Uiso 1 1 calc R . .
H8B_16 H 0.3819 0.8655 1.0378 0.132 Uiso 1 1 calc R . .
H8C_16 H 0.4155 0.8381 1.0422 0.132 Uiso 1 1 calc R . .
C9_16 C 0.3581(6) 0.7965(6) 1.0757(7) 0.110(4) Uiso 1 1 d D . .
H9A_16 H 0.3431 0.7806 1.0903 0.132 Uiso 1 1 calc R . .
H9B_16 H 0.3769 0.7817 1.0649 0.132 Uiso 1 1 calc R . .
H9C_16 H 0.3431 0.8080 1.0567 0.132 Uiso 1 1 calc R . .
N1_17 N 0.0944(14) 0.8610(14) 0.4056(12) 0.230(9) Uiso 1 1 d D . .
C1_17 C 0.1186(15) 0.8390(14) 0.3996(8) 0.230(9) Uiso 1 1 d D . .
N2_17 N 0.1245(12) 0.8428(12) 0.3650(8) 0.230(9) Uiso 1 1 d D . .
C2_17 C 0.1006(14) 0.8729(14) 0.3512(10) 0.230(9) Uiso 1 1 d D . .
H2_17 H 0.0986 0.8818 0.3272 0.276 Uiso 1 1 calc R . .
C3_17 C 0.0838(14) 0.8841(13) 0.3774(11) 0.230(9) Uiso 1 1 d D . .
H3_17 H 0.0673 0.9041 0.3780 0.276 Uiso 1 1 calc R . .
C4_17 C 0.0787(13) 0.8678(14) 0.4427(10) 0.230(9) Uiso 1 1 d D . .
H4A_17 H 0.0786 0.8437 0.4550 0.276 Uiso 1 1 calc R . .
H4B_17 H 0.0532 0.8749 0.4383 0.276 Uiso 1 1 calc R . .
C5_17 C 0.0949(11) 0.8961(16) 0.4701(15) 0.230(9) Uiso 1 1 d D . .
H5A_17 H 0.1168 0.8850 0.4817 0.276 Uiso 1 1 calc R . .
H5B_17 H 0.1027 0.9181 0.4567 0.276 Uiso 1 1 calc R . .
C6_17 C 0.0702(17) 0.9086(13) 0.4992(14) 0.253(10) Uiso 1 1 d D . .
H6A_17 H 0.0568 0.9306 0.4905 0.304 Uiso 1 1 calc R . .
H6B_17 H 0.0851 0.9160 0.5205 0.304 Uiso 1 1 calc R . .
C7_17 C 0.0428(15) 0.8789(18) 0.5105(17) 0.276(11) Uiso 1 1 d D . .
H7A_17 H 0.0343 0.8848 0.5345 0.331 Uiso 1 1 calc R . .
H7B_17 H 0.0545 0.8547 0.5111 0.331 Uiso 1 1 calc R . .
H7C_17 H 0.0222 0.8785 0.4933 0.331 Uiso 1 1 calc R . .
C8_17 C 0.1335(15) 0.8097(12) 0.4214(10) 0.230(9) Uiso 1 1 d D . .
H8A_17 H 0.1506 0.7954 0.4075 0.276 Uiso 1 1 calc R . .
H8B_17 H 0.1141 0.7935 0.4290 0.276 Uiso 1 1 calc R . .
H8C_17 H 0.1461 0.8202 0.4426 0.276 Uiso 1 1 calc R . .
C9_17 C 0.1507(13) 0.8235(14) 0.3441(10) 0.230(9) Uiso 1 1 d D . .
H9A_17 H 0.1498 0.8331 0.3195 0.276 Uiso 1 1 calc R . .
H9B_17 H 0.1451 0.7971 0.3437 0.276 Uiso 1 1 calc R . .
H9C_17 H 0.1749 0.8273 0.3548 0.276 Uiso 1 1 calc R . .
N1_18 N 0.3095(12) 1.0085(10) 0.9043(13) 0.248(10) Uiso 1 1 d D . .
C1_18 C 0.2897(8) 1.0075(8) 0.8699(8) 0.248(10) Uiso 1 1 d D . .
N2_18 N 0.2655(8) 0.9806(8) 0.8707(9) 0.248(10) Uiso 1 1 d D . .
C2_18 C 0.2692(10) 0.9631(9) 0.9068(10) 0.248(10) Uiso 1 1 d D . .
H2_18 H 0.2555 0.9431 0.9155 0.297 Uiso 1 1 calc R . .
C3_18 C 0.2939(10) 0.9800(10) 0.9233(9) 0.248(10) Uiso 1 1 d D . .
H3_18 H 0.3016 0.9739 0.9471 0.297 Uiso 1 1 calc R . .
C4_18 C 0.3360(9) 1.0333(11) 0.9118(12) 0.248(10) Uiso 1 1 d D . .
H4A_18 H 0.3405 1.0345 0.9381 0.297 Uiso 1 1 calc R . .
H4B_18 H 0.3281 1.0580 0.9035 0.297 Uiso 1 1 calc R . .
C5_18 C 0.3715(12) 1.0227(15) 0.8935(14) 0.248(10) Uiso 1 1 d D . .
H5A_18 H 0.3665 1.0218 0.8672 0.297 Uiso 1 1 calc R . .
H5B_18 H 0.3892 1.0426 0.8982 0.297 Uiso 1 1 calc R . .
C6_18 C 0.3885(14) 0.9866(14) 0.9050(15) 0.273(10) Uiso 1 1 d D . .
H6A_18 H 0.4106 0.9828 0.8914 0.327 Uiso 1 1 calc R . .
H6B_18 H 0.3716 0.9664 0.8986 0.327 Uiso 1 1 calc R . .
C7_18 C 0.3985(19) 0.9842(18) 0.9457(16) 0.297(11) Uiso 1 1 d D . .
H7A_18 H 0.4087 0.9599 0.9512 0.357 Uiso 1 1 calc R . .
H7B_18 H 0.3768 0.9879 0.9595 0.357 Uiso 1 1 calc R . .
H7C_18 H 0.4163 1.0033 0.9521 0.357 Uiso 1 1 calc R . .
C8_18 C 0.2941(11) 1.0308(11) 0.8392(10) 0.248(10) Uiso 1 1 d D . .
H8A_18 H 0.3159 1.0457 0.8428 0.297 Uiso 1 1 calc R . .
H8B_18 H 0.2731 1.0471 0.8361 0.297 Uiso 1 1 calc R . .
H8C_18 H 0.2962 1.0155 0.8177 0.297 Uiso 1 1 calc R . .
C9_18 C 0.2400(10) 0.9698(11) 0.8424(11) 0.248(10) Uiso 1 1 d D . .
H9A_18 H 0.2234 0.9514 0.8516 0.297 Uiso 1 1 calc R . .
H9B_18 H 0.2530 0.9591 0.8225 0.297 Uiso 1 1 calc R . .
H9C_18 H 0.2264 0.9914 0.8338 0.297 Uiso 1 1 calc R . .
N1_19 N 0.5127(15) 0.8160(14) 1.2332(10) 0.243(9) Uiso 1 1 d D . .
C1_19 C 0.5119(8) 0.7859(8) 1.2523(7) 0.243(9) Uiso 1 1 d D . .
N2_19 N 0.4785(8) 0.7730(9) 1.2536(7) 0.243(9) Uiso 1 1 d D . .
C2_19 C 0.4550(8) 0.7988(11) 1.2322(9) 0.243(9) Uiso 1 1 d D . .
H2_19 H 0.4296 0.7969 1.2281 0.291 Uiso 1 1 calc R . .
C3_19 C 0.4750(9) 0.8232(10) 1.2207(9) 0.243(9) Uiso 1 1 d D . .
H3_19 H 0.4673 0.8434 1.2061 0.291 Uiso 1 1 calc R . .
C4_19 C 0.5411(10) 0.8393(10) 1.2239(9) 0.243(9) Uiso 1 1 d D . .
H4A_19 H 0.5647 0.8301 1.2332 0.291 Uiso 1 1 calc R . .
H4B_19 H 0.5374 0.8649 1.2321 0.291 Uiso 1 1 calc R . .
C5_19 C 0.5369(11) 0.8357(10) 1.1824(9) 0.243(9) Uiso 1 1 d D . .
H5A_19 H 0.5506 0.8138 1.1751 0.291 Uiso 1 1 calc R . .
H5B_19 H 0.5112 0.8310 1.1761 0.291 Uiso 1 1 calc R . .
C6_19 C 0.5490(13) 0.8680(16) 1.1605(11) 0.267(10) Uiso 1 1 d D . .
H6A_19 H 0.5734 0.8626 1.1518 0.321 Uiso 1 1 calc R . .
H6B_19 H 0.5512 0.8899 1.1763 0.321 Uiso 1 1 calc R . .
C7_19 C 0.5240(16) 0.8780(18) 1.1278(15) 0.291(11) Uiso 1 1 d D . .
H7A_19 H 0.5386 0.8863 1.1080 0.350 Uiso 1 1 calc R . .
H7B_19 H 0.5076 0.8977 1.1345 0.350 Uiso 1 1 calc R . .
H7C_19 H 0.5101 0.8562 1.1203 0.350 Uiso 1 1 calc R . .
C8_19 C 0.5414(9) 0.7671(12) 1.2706(11) 0.243(9) Uiso 1 1 d D . .
H8A_19 H 0.5637 0.7812 1.2680 0.291 Uiso 1 1 calc R . .
H8B_19 H 0.5443 0.7425 1.2601 0.291 Uiso 1 1 calc R . .
H8C_19 H 0.5364 0.7647 1.2961 0.291 Uiso 1 1 calc R . .
C9_19 C 0.4658(11) 0.7403(10) 1.2716(11) 0.243(9) Uiso 1 1 d D . .
H9A_19 H 0.4395 0.7386 1.2683 0.291 Uiso 1 1 calc R . .
H9B_19 H 0.4722 0.7419 1.2973 0.291 Uiso 1 1 calc R . .
H9C_19 H 0.4769 0.7184 1.2614 0.291 Uiso 1 1 calc R . .
N1_20 N 0.4186(11) 0.469(2) 0.9077(18) 0.319(14) Uiso 1 1 d D . .
C1_20 C 0.4029(8) 0.4755(10) 0.9392(9) 0.319(14) Uiso 1 1 d D . .
N2_20 N 0.3928(8) 0.5104(9) 0.9355(9) 0.319(14) Uiso 1 1 d D . .
C2_20 C 0.4042(12) 0.5229(12) 0.8997(11) 0.319(14) Uiso 1 1 d D . .
H2_20 H 0.4009 0.5466 0.8893 0.383 Uiso 1 1 calc R . .
C3_20 C 0.4191(11) 0.4957(14) 0.8860(10) 0.319(14) Uiso 1 1 d D . .
H3_20 H 0.4291 0.4952 0.8629 0.383 Uiso 1 1 calc R . .
C4_20 C 0.4342(11) 0.4299(13) 0.9020(14) 0.319(14) Uiso 1 1 d D . .
H4A_20 H 0.4283 0.4224 0.8769 0.383 Uiso 1 1 calc R . .
H4B_20 H 0.4217 0.4126 0.9179 0.383 Uiso 1 1 calc R . .
C5_20 C 0.4755(11) 0.4254(18) 0.9090(19) 0.319(14) Uiso 1 1 d D . .
H5A_20 H 0.4804 0.4251 0.9353 0.383 Uiso 1 1 calc R . .
H5B_20 H 0.4828 0.4012 0.8995 0.383 Uiso 1 1 calc R . .
C6_20 C 0.4990(13) 0.4547(14) 0.893(3) 0.351(15) Uiso 1 1 d D . .
H6A_20 H 0.5001 0.4761 0.9094 0.421 Uiso 1 1 calc R . .
H6B_20 H 0.4872 0.4631 0.8700 0.421 Uiso 1 1 calc R . .
C7_20 C 0.5380(15) 0.443(2) 0.885(3) 0.383(16) Uiso 1 1 d D . .
H7A_20 H 0.5515 0.4638 0.8765 0.460 Uiso 1 1 calc R . .
H7B_20 H 0.5374 0.4231 0.8671 0.460 Uiso 1 1 calc R . .
H7C_20 H 0.5497 0.4333 0.9074 0.460 Uiso 1 1 calc R . .
C8_20 C 0.3962(14) 0.4546(12) 0.9711(11) 0.319(14) Uiso 1 1 d D . .
H8A_20 H 0.4032 0.4289 0.9675 0.383 Uiso 1 1 calc R . .
H8B_20 H 0.3705 0.4558 0.9761 0.383 Uiso 1 1 calc R . .
H8C_20 H 0.4103 0.4650 0.9914 0.383 Uiso 1 1 calc R . .
C9_20 C 0.3741(11) 0.5332(10) 0.9608(11) 0.319(14) Uiso 1 1 d D . .
H9A_20 H 0.3740 0.5588 0.9526 0.383 Uiso 1 1 calc R . .
H9B_20 H 0.3865 0.5316 0.9844 0.383 Uiso 1 1 calc R . .
H9C_20 H 0.3493 0.5245 0.9626 0.383 Uiso 1 1 calc R . .
N1_21 N -0.0092(15) 0.3630(9) 0.7763(16) 0.264(10) Uiso 1 1 d D . .
C1_21 C -0.0210(8) 0.3748(7) 0.7472(9) 0.264(10) Uiso 1 1 d D . .
N2_21 N 0.0050(9) 0.3704(8) 0.7241(9) 0.264(10) Uiso 1 1 d D . .
C2_21 C 0.0361(9) 0.3534(10) 0.7443(12) 0.264(10) Uiso 1 1 d D . .
H2_21 H 0.0588 0.3469 0.7350 0.317 Uiso 1 1 calc R . .
C3_21 C 0.0265(10) 0.3493(10) 0.7757(11) 0.264(10) Uiso 1 1 d D . .
H3_21 H 0.0404 0.3391 0.7952 0.317 Uiso 1 1 calc R . .
C4_21 C -0.0280(13) 0.3616(11) 0.8119(9) 0.264(10) Uiso 1 1 d D . .
H4A_21 H -0.0106 0.3527 0.8306 0.317 Uiso 1 1 calc R . .
H4B_21 H -0.0479 0.3434 0.8098 0.317 Uiso 1 1 calc R . .
C5_21 C -0.0436(16) 0.3989(12) 0.8242(9) 0.264(10) Uiso 1 1 d D . .
H5A_21 H -0.0301 0.4189 0.8125 0.317 Uiso 1 1 calc R . .
H5B_21 H -0.0689 0.4005 0.8150 0.317 Uiso 1 1 calc R . .
C6_21 C -0.0430(13) 0.4065(16) 0.8640(11) 0.290(12) Uiso 1 1 d D . .
H6A_21 H -0.0258 0.4267 0.8694 0.348 Uiso 1 1 calc R . .
H6B_21 H -0.0339 0.3842 0.8768 0.348 Uiso 1 1 calc R . .
C7_21 C -0.0801(17) 0.417(2) 0.8791(16) 0.317(13) Uiso 1 1 d D . .
H7A_21 H -0.0773 0.4218 0.9049 0.380 Uiso 1 1 calc R . .
H7B_21 H -0.0972 0.3968 0.8749 0.380 Uiso 1 1 calc R . .
H7C_21 H -0.0893 0.4393 0.8669 0.380 Uiso 1 1 calc R . .
C8_21 C -0.0553(9) 0.3908(13) 0.7365(9) 0.264(10) Uiso 1 1 d D . .
H8A_21 H -0.0548 0.3985 0.7113 0.317 Uiso 1 1 calc R . .
H8B_21 H -0.0599 0.4123 0.7516 0.317 Uiso 1 1 calc R . .
H8C_21 H -0.0744 0.3726 0.7393 0.317 Uiso 1 1 calc R . .
C9_21 C 0.0048(12) 0.3801(12) 0.6864(10) 0.264(10) Uiso 1 1 d D . .
H9A_21 H 0.0270 0.3714 0.6759 0.317 Uiso 1 1 calc R . .
H9B_21 H 0.0030 0.4069 0.6838 0.317 Uiso 1 1 calc R . .
H9C_21 H -0.0160 0.3685 0.6739 0.317 Uiso 1 1 calc R . .
N1_22 N -0.0326(7) 0.5598(10) 0.6286(10) 0.277(11) Uiso 1 1 d D . .
C1_22 C -0.0139(7) 0.5893(8) 0.6193(7) 0.277(11) Uiso 1 1 d D . .
N2_22 N -0.0158(8) 0.6138(10) 0.6455(8) 0.277(11) Uiso 1 1 d D . .
C2_22 C -0.0383(10) 0.5971(13) 0.6738(9) 0.277(11) Uiso 1 1 d D . .
H2_22 H -0.0446 0.6080 0.6959 0.332 Uiso 1 1 calc R . .
C3_22 C -0.0470(9) 0.5661(12) 0.6623(10) 0.277(11) Uiso 1 1 d D . .
H3_22 H -0.0615 0.5490 0.6746 0.332 Uiso 1 1 calc R . .
C4_22 C -0.0382(11) 0.5262(9) 0.6087(13) 0.277(11) Uiso 1 1 d D . .
H4A_22 H -0.0187 0.5097 0.6177 0.332 Uiso 1 1 calc R . .
H4B_22 H -0.0320 0.5327 0.5839 0.332 Uiso 1 1 calc R . .
C5_22 C -0.0714(10) 0.5005(12) 0.6038(16) 0.277(11) Uiso 1 1 d D . .
H5A_22 H -0.0927 0.5139 0.6122 0.332 Uiso 1 1 calc R . .
H5B_22 H -0.0755 0.4960 0.5778 0.332 Uiso 1 1 calc R . .
C6_22 C -0.0696(15) 0.4637(13) 0.6226(16) 0.304(12) Uiso 1 1 d D . .
H6A_22 H -0.0905 0.4487 0.6140 0.365 Uiso 1 1 calc R . .
H6B_22 H -0.0722 0.4678 0.6486 0.365 Uiso 1 1 calc R . .
C7_22 C -0.0348(19) 0.4411(11) 0.617(2) 0.332(13) Uiso 1 1 d D . .
H7A_22 H -0.0376 0.4164 0.6273 0.398 Uiso 1 1 calc R . .
H7B_22 H -0.0144 0.4535 0.6296 0.398 Uiso 1 1 calc R . .
H7C_22 H -0.0303 0.4392 0.5916 0.398 Uiso 1 1 calc R . .
C8_22 C 0.0058(12) 0.5964(12) 0.5875(9) 0.277(11) Uiso 1 1 d D . .
H8A_22 H 0.0037 0.5752 0.5714 0.332 Uiso 1 1 calc R . .
H8B_22 H 0.0313 0.6006 0.5942 0.332 Uiso 1 1 calc R . .
H8C_22 H -0.0041 0.6183 0.5753 0.332 Uiso 1 1 calc R . .
C9_22 C -0.0002(12) 0.6503(10) 0.6487(12) 0.277(11) Uiso 1 1 d D . .
H9A_22 H -0.0059 0.6609 0.6720 0.332 Uiso 1 1 calc R . .
H9B_22 H -0.0101 0.6661 0.6294 0.332 Uiso 1 1 calc R . .
H9C_22 H 0.0260 0.6487 0.6469 0.332 Uiso 1 1 calc R . .
N1_23 N -0.0245(12) 0.8149(8) 0.2604(6) 0.189(7) Uiso 1 1 d D . .
C1_23 C -0.0238(7) 0.7817(7) 0.2462(5) 0.189(7) Uiso 1 1 d D . .
N2_23 N 0.0096(7) 0.7694(7) 0.2492(6) 0.189(7) Uiso 1 1 d D . .
C2_23 C 0.0313(7) 0.7992(9) 0.2675(7) 0.189(7) Uiso 1 1 d D . .
H2_23 H 0.0564 0.7987 0.2734 0.226 Uiso 1 1 calc R . .
C3_23 C 0.0099(7) 0.8247(8) 0.2733(7) 0.189(7) Uiso 1 1 d D . .
H3_23 H 0.0160 0.8473 0.2848 0.226 Uiso 1 1 calc R . .
C4_23 C -0.0564(8) 0.8377(9) 0.2624(7) 0.189(7) Uiso 1 1 d D . .
H4A_23 H -0.0755 0.8251 0.2478 0.226 Uiso 1 1 calc R . .
H4B_23 H -0.0510 0.8608 0.2496 0.226 Uiso 1 1 calc R . .
C5_23 C -0.0741(8) 0.8494(15) 0.2976(9) 0.189(7) Uiso 1 1 d D . .
H5A_23 H -0.0825 0.8751 0.2948 0.226 Uiso 1 1 calc R . .
H5B_23 H -0.0957 0.8338 0.3007 0.226 Uiso 1 1 calc R . .
C6_23 C -0.0509(10) 0.8471(14) 0.3317(8) 0.207(7) Uiso 1 1 d D . .
H6A_23 H -0.0259 0.8537 0.3260 0.249 Uiso 1 1 calc R . .
H6B_23 H -0.0507 0.8212 0.3402 0.249 Uiso 1 1 calc R . .
C7_23 C -0.0633(14) 0.8723(14) 0.3625(10) 0.226(8) Uiso 1 1 d D . .
H7A_23 H -0.0753 0.8573 0.3804 0.272 Uiso 1 1 calc R . .
H7B_23 H -0.0800 0.8909 0.3528 0.272 Uiso 1 1 calc R . .
H7C_23 H -0.0422 0.8845 0.3738 0.272 Uiso 1 1 calc R . .
C8_23 C -0.0539(8) 0.7622(10) 0.2303(9) 0.189(7) Uiso 1 1 d D . .
H8A_23 H -0.0453 0.7404 0.2177 0.226 Uiso 1 1 calc R . .
H8B_23 H -0.0669 0.7784 0.2132 0.226 Uiso 1 1 calc R . .
H8C_23 H -0.0701 0.7546 0.2491 0.226 Uiso 1 1 calc R . .
C9_23 C 0.0243(9) 0.7345(8) 0.2379(9) 0.189(7) Uiso 1 1 d D . .
H9A_23 H 0.0500 0.7333 0.2448 0.226 Uiso 1 1 calc R . .
H9B_23 H 0.0213 0.7321 0.2118 0.226 Uiso 1 1 calc R . .
H9C_23 H 0.0115 0.7143 0.2494 0.226 Uiso 1 1 calc R . .
N1_24 N 0.1016(10) 0.3925(11) 0.5363(12) 0.162(8) Uiso 0.555(14) 1 d PD A 2
C1_24 C 0.1206(9) 0.3615(10) 0.5376(9) 0.162(8) Uiso 0.555(14) 1 d PD A 2
N2_24 N 0.1120(10) 0.3434(10) 0.5075(10) 0.162(8) Uiso 0.555(14) 1 d PD A 2
C2_24 C 0.0854(12) 0.3665(14) 0.4869(11) 0.162(8) Uiso 0.555(14) 1 d PD A 2
H2_24 H 0.0742 0.3609 0.4642 0.194 Uiso 0.555(14) 1 calc PR A 2
C3_24 C 0.0806(11) 0.3946(13) 0.5053(13) 0.162(8) Uiso 0.555(14) 1 d PD A 2
H3_24 H 0.0649 0.4144 0.4989 0.194 Uiso 0.555(14) 1 calc PR A 2
C4_24 C 0.1025(15) 0.4217(12) 0.5642(15) 0.162(8) Uiso 0.555(14) 1 d PD A 2
H4A_24 H 0.1146 0.4423 0.5521 0.194 Uiso 0.555(14) 1 calc PR A 2
H4B_24 H 0.1205 0.4122 0.5820 0.194 Uiso 0.555(14) 1 calc PR A 2
C5_24 C 0.0754(15) 0.4419(15) 0.5879(19) 0.162(8) Uiso 0.555(14) 1 d PD A 2
H5A_24 H 0.0522 0.4438 0.5741 0.194 Uiso 0.555(14) 1 calc PR A 2
H5B_24 H 0.0711 0.4261 0.6090 0.194 Uiso 0.555(14) 1 calc PR A 2
C6_24 C 0.085(2) 0.4799(15) 0.6013(16) 0.178(9) Uiso 0.555(14) 1 d PD A 2
H6A_24 H 0.1043 0.4773 0.6206 0.214 Uiso 0.555(14) 1 calc PR A 2
H6B_24 H 0.0641 0.4910 0.6121 0.214 Uiso 0.555(14) 1 calc PR A 2
C7_24 C 0.099(2) 0.5067(18) 0.573(2) 0.194(10) Uiso 0.555(14) 1 d PD A 2
H7A_24 H 0.0886 0.5311 0.5760 0.233 Uiso 0.555(14) 1 calc PR A 2
H7B_24 H 0.0926 0.4974 0.5487 0.233 Uiso 0.555(14) 1 calc PR A 2
H7C_24 H 0.1256 0.5086 0.5752 0.233 Uiso 0.555(14) 1 calc PR A 2
C8_24 C 0.1462(15) 0.3459(15) 0.5634(13) 0.162(8) Uiso 0.555(14) 1 d PD A 2
H8A_24 H 0.1484 0.3620 0.5845 0.194 Uiso 0.555(14) 1 calc PR A 2
H8B_24 H 0.1697 0.3435 0.5526 0.194 Uiso 0.555(14) 1 calc PR A 2
H8C_24 H 0.1378 0.3215 0.5708 0.194 Uiso 0.555(14) 1 calc PR A 2
C9_24 C 0.1253(16) 0.3081(12) 0.4958(14) 0.162(8) Uiso 0.555(14) 1 d PD A 2
H9A_24 H 0.1065 0.2956 0.4812 0.194 Uiso 0.555(14) 1 calc PR A 2
H9B_24 H 0.1319 0.2929 0.5168 0.194 Uiso 0.555(14) 1 calc PR A 2
H9C_24 H 0.1466 0.3118 0.4814 0.194 Uiso 0.555(14) 1 calc PR A 2

loop_
_atom_site_aniso_label
_atom_site_aniso_U_11
_atom_site_aniso_U_22
_atom_site_aniso_U_33
_atom_site_aniso_U_23
_atom_site_aniso_U_13
_atom_site_aniso_U_12
Sn1_1 0.0381(9) 0.0417(10) 0.0269(8) 0.0005(7) 0.0035(7) 0.0010(8)
Sn2_1 0.0348(9) 0.0350(10) 0.0433(9) 0.0009(8) -0.0050(7) 0.0010(7)
Sn3_1 0.0385(9) 0.0411(11) 0.0428(9) 0.0002(8) 0.0045(7) 0.0062(8)
Sn4_1 0.0399(9) 0.0553(12) 0.0398(9) -0.0092(8) -0.0001(7) 0.0054(8)
Sn5_1 0.0332(9) 0.0362(10) 0.0427(9) -0.0024(8) -0.0008(7) 0.0056(7)
Sn6_1 0.0415(9) 0.0419(11) 0.0464(10) 0.0015(8) 0.0035(8) -0.0021(8)
Sn7_1 0.0457(10) 0.0613(13) 0.0402(9) 0.0046(9) -0.0004(8) -0.0030(9)
Sn8_1 0.0618(12) 0.0697(14) 0.0440(10) 0.0073(10) -0.0069(9) -0.0089(10)
Sn9_1 0.0513(11) 0.0544(12) 0.0468(10) 0.0063(9) 0.0021(8) -0.0104(9)
Sn10_1 0.0628(12) 0.0542(13) 0.0438(10) -0.0037(9) -0.0002(9) -0.0091(10)
Sn11_1 0.0405(10) 0.0753(15) 0.0690(12) -0.0081(11) 0.0040(9) 0.0004(10)
Sn12_1 0.0546(11) 0.0673(14) 0.0522(11) -0.0168(10) -0.0066(9) 0.0025(10)
Sn13_1 0.0444(9) 0.0436(11) 0.0342(9) 0.0037(8) 0.0035(7) 0.0137(8)
Sn14_1 0.0437(9) 0.0479(11) 0.0372(9) 0.0001(8) 0.0011(7) 0.0082(8)
Sn15_1 0.0423(9) 0.0465(11) 0.0271(8) -0.0001(7) 0.0014(7) 0.0073(8)
Sn16_1 0.0430(10) 0.0523(12) 0.0472(10) 0.0069(9) -0.0078(8) 0.0017(9)
Sn17_1 0.0358(9) 0.0479(11) 0.0535(10) 0.0031(9) -0.0091(8) 0.0036(8)
Sn18_1 0.0481(10) 0.0461(11) 0.0430(9) 0.0041(8) -0.0045(8) -0.0026(9)
Ge1_1 0.0363(14) 0.0498(17) 0.0450(15) 0.0031(13) -0.0025(11) -0.0107(13)
Ge2_1 0.0286(13) 0.0661(19) 0.0385(14) 0.0077(13) -0.0026(11) -0.0036(13)
Ge3_1 0.0343(14) 0.0518(18) 0.0600(17) 0.0079(14) -0.0146(12) -0.0036(13)
Ge4_1 0.0434(15) 0.0535(18) 0.0341(13) -0.0066(12) 0.0018(11) 0.0008(13)
Ge5_1 0.0344(16) 0.023(2) 0.0290(13) 0.0030(14) 0.0099(12) 0.0075(14)
Ge5A_1 0.0344(16) 0.023(2) 0.0290(13) 0.0030(14) 0.0099(12) 0.0075(14)
Ge6_1 0.0340(13) 0.0439(16) 0.0298(12) -0.0015(11) 0.0028(10) 0.0099(12)
Ge7_1 0.0513(16) 0.0356(16) 0.0459(14) 0.0067(12) -0.0034(12) -0.0085(13)
Ge8_1 0.0447(15) 0.0265(15) 0.0547(15) 0.0073(12) -0.0101(12) -0.0048(12)
Ge9_1 0.0447(15) 0.0499(18) 0.0555(16) 0.0119(14) 0.0027(13) -0.0048(13)
Ge10_1 0.0357(13) 0.0570(18) 0.0267(12) 0.0022(12) 0.0028(10) 0.0035(12)
Ge11_1 0.0365(14) 0.0575(19) 0.0400(14) 0.0019(13) 0.0016(11) -0.0023(13)
Ge12_1 0.0331(13) 0.0540(17) 0.0277(12) -0.0006(12) 0.0041(10) 0.0090(12)
Se1_1 0.0351(12) 0.0467(15) 0.0280(11) 0.0026(11) 0.0014(9) 0.0025(11)
Se2_1 0.0385(14) 0.087(2) 0.0414(14) 0.0181(14) 0.0012(11) 0.0119(14)
Se3_1 0.0356(12) 0.0311(14) 0.0367(12) -0.0006(10) -0.0004(10) 0.0024(10)
Se4_1 0.0423(14) 0.0360(15) 0.0496(14) 0.0018(12) 0.0015(11) 0.0095(11)
Se5_1 0.0353(13) 0.0684(19) 0.0277(12) -0.0046(12) -0.0016(10) -0.0008(12)
Se6_1 0.0383(13) 0.0483(16) 0.0407(13) 0.0131(12) 0.0029(11) 0.0048(12)
Se7_1 0.0468(14) 0.0293(14) 0.0517(14) 0.0064(12) -0.0137(11) -0.0009(11)
Se8_1 0.0588(17) 0.0334(16) 0.094(2) 0.0183(15) -0.0285(15) -0.0028(13)
Se9_1 0.0529(15) 0.0466(16) 0.0383(13) 0.0082(12) -0.0080(11) 0.0005(13)
Se10_1 0.0467(14) 0.0595(18) 0.0290(12) 0.0040(12) 0.0014(10) 0.0205(13)
Se11_1 0.0383(13) 0.0379(15) 0.0418(13) 0.0004(11) 0.0028(10) 0.0048(11)
Se12_1 0.0390(13) 0.0509(17) 0.0403(13) -0.0015(12) -0.0072(11) 0.0062(12)
Se13_1 0.0430(14) 0.0444(16) 0.0430(13) -0.0048(12) 0.0004(11) -0.0048(12)
Se14_1 0.0434(14) 0.0664(19) 0.0351(13) 0.0026(13) 0.0025(11) 0.0055(13)
Se15_1 0.0469(15) 0.0439(16) 0.0521(15) -0.0143(13) 0.0069(12) 0.0011(12)
Se16_1 0.0374(13) 0.0687(19) 0.0312(12) 0.0005(12) -0.0002(10) 0.0132(13)
Se17_1 0.0459(14) 0.0543(17) 0.0431(14) 0.0091(13) -0.0095(11) -0.0105(13)
Se18_1 0.0690(19) 0.076(2) 0.0436(15) -0.0026(15) 0.0002(13) -0.0314(16)
Se19_1 0.0522(16) 0.066(2) 0.0643(17) -0.0066(15) -0.0005(14) -0.0048(15)
Se20_1 0.0402(14) 0.0641(19) 0.0415(14) 0.0068(13) -0.0056(11) 0.0024(13)
Se21_1 0.0363(14) 0.080(2) 0.0781(19) 0.0338(17) -0.0062(13) -0.0060(14)
Se22_1 0.0359(14) 0.100(2) 0.0421(14) -0.0036(15) -0.0026(11) -0.0070(15)
Se23_1 0.0375(14) 0.087(2) 0.0433(14) 0.0008(14) -0.0064(11) -0.0081(14)
Se24_1 0.0470(15) 0.0625(19) 0.0549(16) -0.0030(14) -0.0066(12) -0.0027(14)
Se25_1 0.077(2) 0.063(2) 0.0469(15) 0.0045(14) -0.0052(14) -0.0166(16)
Se26_1 0.0454(15) 0.067(2) 0.0479(15) 0.0093(14) -0.0030(12) -0.0057(14)
Se27_1 0.0567(16) 0.0611(19) 0.0518(15) 0.0141(14) -0.0122(13) -0.0208(14)
Se28_1 0.0569(17) 0.066(2) 0.0508(15) 0.0106(14) 0.0044(13) -0.0162(15)
Se29_1 0.0608(18) 0.063(2) 0.0686(18) 0.0013(16) 0.0072(15) -0.0222(15)
Se30_1 0.0433(16) 0.083(2) 0.0745(19) -0.0036(17) 0.0101(14) -0.0114(15)
Se31_1 0.0354(13) 0.0483(16) 0.0496(14) 0.0014(12) 0.0026(11) -0.0064(12)
Se32_1 0.0347(14) 0.078(2) 0.0527(15) -0.0067(14) 0.0066(12) -0.0031(14)
Se33_1 0.0457(15) 0.0600(19) 0.0729(18) -0.0062(15) 0.0022(13) -0.0140(14)
Se34_1 0.0521(16) 0.064(2) 0.0576(16) -0.0112(15) 0.0036(13) 0.0060(14)
Se35_1 0.065(2) 0.082(2) 0.105(3) 0.022(2) 0.0300(19) -0.0020(18)
Se36_1 0.082(2) 0.095(3) 0.0623(19) 0.0019(18) -0.0080(16) 0.019(2)
Se37_1 0.0397(15) 0.0509(18) 0.093(2) 0.0110(16) 0.0102(14) -0.0010(13)
Se38_1 0.086(2) 0.077(2) 0.0609(18) -0.0105(17) 0.0178(16) -0.0219(18)
Se39_1 0.0468(15) 0.075(2) 0.0432(14) -0.0126(14) 0.0083(12) -0.0090(14)
Se40_1 0.0436(15) 0.037(2) 0.0333(14) 0.0053(14) 0.0043(11) 0.0032(15)
Se4A_1 0.0436(15) 0.037(2) 0.0333(14) 0.0053(14) 0.0043(11) 0.0032(15)
Se41_1 0.0610(17) 0.0472(17) 0.0548(16) 0.0037(13) -0.0051(13) 0.0109(14)
Se42_1 0.0544(16) 0.0483(17) 0.0448(14) -0.0077(12) 0.0041(12) 0.0129(13)
Se43_1 0.0424(17) 0.0377(19) 0.0388(14) 0.0088(13) 0.0142(13) 0.0109(14)
Se4B_1 0.0424(17) 0.0377(19) 0.0388(14) 0.0088(13) 0.0142(13) 0.0109(14)
Se44_1 0.0520(15) 0.0465(16) 0.0388(13) 0.0093(12) 0.0177(11) 0.0158(13)
Se45_1 0.0402(13) 0.0487(16) 0.0337(12) 0.0043(11) 0.0043(10) 0.0099(12)
Se46_1 0.0439(14) 0.0561(17) 0.0369(13) 0.0100(12) 0.0059(11) 0.0111(13)
Se47_1 0.0523(15) 0.0517(17) 0.0348(12) -0.0037(12) 0.0032(11) 0.0065(13)
Se48_1 0.0474(14) 0.0410(15) 0.0396(13) 0.0005(11) -0.0016(11) 0.0102(12)
Se49_1 0.0513(15) 0.071(2) 0.0332(13) -0.0031(13) 0.0038(11) 0.0228(14)
Se50_1 0.0364(13) 0.0547(17) 0.0332(12) -0.0063(11) 0.0008(10) 0.0094(12)
Se51_1 0.0510(15) 0.0508(17) 0.0414(13) -0.0046(12) -0.0018(11) 0.0166(13)
Se52_1 0.0481(15) 0.0464(16) 0.0478(14) -0.0132(12) 0.0020(12) 0.0070(13)
Se53_1 0.0498(15) 0.0554(18) 0.0419(14) -0.0092(13) -0.0061(11) 0.0086(13)
Se54_1 0.0549(16) 0.0404(16) 0.0461(14) 0.0001(12) -0.0048(12) 0.0107(13)
Se55_1 0.0410(14) 0.0522(18) 0.0637(17) -0.0070(14) -0.0167(12) 0.0110(13)
Se56_1 0.0444(14) 0.0444(16) 0.0435(13) 0.0057(12) -0.0088(11) -0.0007(12)
Se57_1 0.0648(19) 0.057(2) 0.083(2) -0.0045(16) -0.0335(16) -0.0026(15)
Se58_1 0.0531(16) 0.063(2) 0.0644(17) 0.0108(15) -0.0151(13) -0.0167(15)
Se59_1 0.090(2) 0.0406(17) 0.0550(16) -0.0002(13) -0.0035(15) -0.0112(15)
Se60_1 0.0427(14) 0.0383(15) 0.0427(13) 0.0044(11) -0.0002(11) -0.0019(11)
Se61_1 0.0605(17) 0.0315(15) 0.0689(17) 0.0007(13) -0.0075(14) -0.0015(13)
Se62_1 0.0521(16) 0.0551(18) 0.0599(16) 0.0153(14) -0.0090(13) -0.0162(14)
Se63_1 0.0584(17) 0.072(2) 0.0523(16) 0.0087(15) -0.0039(13) -0.0068(15)
Se64_1 0.0406(14) 0.080(2) 0.0383(13) -0.0014(14) -0.0014(11) 0.0020(14)
Se65_1 0.0422(14) 0.073(2) 0.0449(14) 0.0086(14) 0.0097(12) 0.0048(14)
Se66_1 0.0441(14) 0.0622(18) 0.0387(13) 0.0036(13) 0.0043(11) 0.0097(13)
Sn1_2 0.0467(10) 0.0450(11) 0.0313(8) -0.0024(8) 0.0086(7) -0.0083(8)
Sn2_2 0.0551(11) 0.0417(11) 0.0433(9) -0.0041(8) 0.0027(8) -0.0015(9)
Sn3_2 0.0413(9) 0.0454(11) 0.0478(10) -0.0024(8) 0.0059(8) -0.0093(8)
Sn4_2 0.0369(9) 0.0564(12) 0.0459(10) 0.0066(9) 0.0030(8) -0.0026(8)
Sn5_2 0.0275(8) 0.0403(11) 0.0606(11) -0.0043(9) 0.0038(8) -0.0050(8)
Sn6_2 0.0324(9) 0.0425(11) 0.0546(10) 0.0024(8) 0.0090(8) 0.0028(8)
Sn7_2 0.0373(9) 0.0687(13) 0.0334(9) 0.0072(9) 0.0014(7) -0.0033(9)
Sn8_2 0.0563(11) 0.0555(12) 0.0381(9) 0.0017(9) -0.0073(8) -0.0043(9)
Sn9_2 0.0468(10) 0.0459(11) 0.0447(9) 0.0000(8) 0.0026(8) 0.0001(9)
Sn10_2 0.0575(12) 0.0918(17) 0.0513(11) -0.0144(11) -0.0106(9) 0.0092(12)
Sn11_2 0.0430(13) 0.0496(15) 0.0463(14) 0.0022(11) -0.0080(10) 0.0034(11)
Sn1A_2 0.0430(13) 0.0496(15) 0.0463(14) 0.0022(11) -0.0080(10) 0.0034(11)
Sn12_2 0.0537(16) 0.0598(18) 0.0448(12) 0.0067(12) -0.0001(11) 0.0089(12)
Sn1B_2 0.0537(16) 0.0598(18) 0.0448(12) 0.0067(12) -0.0001(11) 0.0089(12)
Sn13_2 0.0417(14) 0.0505(18) 0.0335(11) -0.0027(12) 0.0082(10) -0.0140(12)
Sn1C_2 0.049(6) 0.039(6) 0.058(6) -0.002(5) -0.009(5) 0.003(5)
Sn14_2 0.0393(14) 0.0511(18) 0.0444(14) 0.0069(12) 0.0019(11) -0.0005(12)
Sn1D_2 0.043(6) 0.044(6) 0.048(6) -0.018(5) -0.004(4) -0.007(5)
Sn15_2 0.0445(10) 0.0879(15) 0.0332(9) 0.0080(9) -0.0024(8) -0.0190(10)
Sn16_2 0.0435(15) 0.0689(18) 0.0592(16) 0.0073(14) 0.0069(11) 0.0044(13)
Sn1E_2 0.0435(15) 0.0689(18) 0.0592(16) 0.0073(14) 0.0069(11) 0.0044(13)
Sn17_2 0.0664(12) 0.0463(12) 0.0469(10) 0.0040(9) -0.0028(9) 0.0081(10)
Sn18_2 0.0660(17) 0.0486(14) 0.0358(12) 0.0035(10) 0.0059(11) 0.0133(13)
Sn1F_2 0.0660(17) 0.0486(14) 0.0358(12) 0.0035(10) 0.0059(11) 0.0133(13)
Ge1_2 0.0352(13) 0.0497(17) 0.0426(14) 0.0087(13) 0.0064(11) 0.0144(12)
Ge2_2 0.0341(14) 0.079(2) 0.0309(13) 0.0137(13) 0.0044(11) 0.0079(14)
Ge3_2 0.0460(15) 0.0464(17) 0.0522(16) 0.0059(13) 0.0053(13) 0.0102(13)
Ge4_2 0.0353(18) 0.050(2) 0.0383(16) 0.0049(17) 0.0095(14) 0.0048(16)
Ge4A_2 0.0353(18) 0.050(2) 0.0383(16) 0.0049(17) 0.0095(14) 0.0048(16)
Ge5_2 0.0341(17) 0.048(2) 0.0334(16) -0.0042(17) 0.0112(13) -0.0094(18)
Ge5A_2 0.0341(17) 0.048(2) 0.0334(16) -0.0042(17) 0.0112(13) -0.0094(18)
Ge6_2 0.0202(12) 0.0659(19) 0.0475(15) -0.0134(14) 0.0038(11) 0.0023(12)
Ge7_2 0.086(3) 0.047(2) 0.042(2) -0.0064(17) 0.0077(19) 0.028(2)
Ge7A_2 0.086(3) 0.047(2) 0.042(2) -0.0064(17) 0.0077(19) 0.028(2)
Ge8_2 0.054(3) 0.034(2) 0.049(2) -0.0087(17) 0.0064(19) -0.003(2)
Ge8B_2 0.054(3) 0.034(2) 0.049(2) -0.0087(17) 0.0064(19) -0.003(2)
Ge9_2 0.050(2) 0.047(2) 0.042(2) -0.0160(17) 0.0009(16) 0.0083(17)
Ge9A_2 0.050(2) 0.047(2) 0.042(2) -0.0160(17) 0.0009(16) 0.0083(17)
Ge10_2 0.0348(13) 0.0476(16) 0.0294(12) -0.0015(11) 0.0056(10) -0.0083(12)
Ge11_2 0.0350(13) 0.0441(16) 0.0434(14) -0.0032(12) 0.0001(11) -0.0048(12)
Ge12_2 0.0344(13) 0.0621(19) 0.0303(12) 0.0042(12) 0.0007(10) -0.0110(13)
Se1_2 0.0362(13) 0.0509(16) 0.0346(12) -0.0051(11) 0.0041(10) -0.0124(12)
Se2_2 0.0460(15) 0.069(2) 0.0412(13) -0.0104(13) 0.0047(11) -0.0196(14)
Se3_2 0.0395(13) 0.0353(15) 0.0460(14) -0.0038(11) 0.0045(11) -0.0042(11)
Se4_2 0.0646(17) 0.0438(16) 0.0511(15) -0.0046(13) 0.0093(13) -0.0173(14)
Se5_2 0.0399(13) 0.0630(18) 0.0314(12) 0.0027(12) 0.0030(10) -0.0068(13)
Se6_2 0.0474(15) 0.0541(17) 0.0409(13) -0.0141(12) 0.0053(11) -0.0057(13)
Se7_2 0.095(2) 0.0461(18) 0.0602(17) -0.0183(14) -0.0305(16) 0.0197(16)
Se8_2 0.079(2) 0.0497(19) 0.095(2) -0.0282(17) -0.0071(18) -0.0007(16)
Se9_2 0.0538(16) 0.0532(18) 0.0433(14) -0.0076(13) -0.0058(12) -0.0050(13)
Se10_2 0.0518(15) 0.0566(18) 0.0348(13) -0.0049(12) 0.0035(11) -0.0202(13)
Se11_2 0.0390(14) 0.0444(16) 0.0644(17) -0.0130(13) 0.0081(12) -0.0055(12)
Se12_2 0.0360(13) 0.0583(18) 0.0446(14) 0.0024(13) -0.0056(11) -0.0079(12)
Se13_2 0.0293(12) 0.0401(15) 0.0537(15) 0.0053(12) 0.0054(11) 0.0040(11)
Se14_2 0.0354(14) 0.084(2) 0.0531(16) -0.0162(15) 0.0050(12) -0.0030(14)
Se15_2 0.0441(15) 0.0554(18) 0.0691(18) 0.0204(15) 0.0188(13) 0.0039(13)
Se16_2 0.0298(13) 0.076(2) 0.0511(15) -0.0191(14) 0.0078(11) -0.0091(13)
Se17_2 0.0431(14) 0.0490(17) 0.0488(15) 0.0001(13) -0.0031(11) 0.0126(12)
Se18_2 0.0565(16) 0.071(2) 0.0448(15) 0.0064(14) 0.0030(13) 0.0224(15)
Se19_2 0.0509(16) 0.0598(19) 0.0607(16) 0.0117(14) 0.0186(13) 0.0108(14)
Se20_2 0.0384(14) 0.081(2) 0.0398(14) 0.0151(14) 0.0009(11) 0.0042(14)
Se21_2 0.0678(19) 0.084(2) 0.0708(19) 0.0005(17) 0.0304(16) 0.0208(18)
Se22_2 0.0333(14) 0.153(3) 0.0418(15) 0.0278(18) -0.0001(12) 0.0133(18)
Se23_2 0.0289(13) 0.093(2) 0.0404(14) 0.0179(14) -0.0012(11) -0.0001(14)
Se24_2 0.0433(14) 0.0573(18) 0.0538(16) 0.0119(13) -0.0010(12) -0.0044(13)
Se25_2 0.0504(15) 0.0532(18) 0.0490(15) 0.0111(13) -0.0040(12) 0.0053(13)
Se26_2 0.0402(14) 0.084(2) 0.0493(15) -0.0052(15) -0.0023(12) -0.0091(14)
Se27_2 0.0419(14) 0.0633(19) 0.0570(16) -0.0124(14) -0.0084(12) 0.0202(14)
Se28_2 0.0505(15) 0.0484(17) 0.0511(15) 0.0015(13) 0.0147(12) 0.0019(13)
Se29_2 0.0436(15) 0.079(2) 0.0745(19) 0.0085(17) 0.0097(14) 0.0230(15)
Se30_2 0.0406(15) 0.0585(19) 0.082(2) 0.0001(16) 0.0079(14) 0.0012(14)
Se31_2 0.0381(14) 0.0448(16) 0.0614(16) -0.0034(13) -0.0008(12) -0.0025(12)
Se32_2 0.045(2) 0.096(4) 0.0540(19) 0.002(2) 0.0012(18) 0.006(2)
Se3A_2 0.045(2) 0.096(4) 0.0540(19) 0.002(2) 0.0012(18) 0.006(2)
Se33_2 0.052(2) 0.056(2) 0.062(3) 0.002(2) -0.0105(18) 0.0180(19)
Se3B_2 0.052(2) 0.056(2) 0.062(3) 0.002(2) -0.0105(18) 0.0180(19)
Se34_2 0.063(3) 0.047(3) 0.044(2) 0.0047(17) 0.0075(17) 0.0026(19)
Se3C_2 0.063(3) 0.047(3) 0.044(2) 0.0047(17) 0.0075(17) 0.0026(19)
Se35_2 0.069(2) 0.056(3) 0.065(2) -0.0187(19) 0.018(2) 0.0036(19)
Se3D_2 0.069(2) 0.056(3) 0.065(2) -0.0187(19) 0.018(2) 0.0036(19)
Se36_2 0.069(2) 0.065(3) 0.0426(18) -0.0046(17) -0.0040(16) 0.0065(19)
Se3E_2 0.069(2) 0.065(3) 0.0426(18) -0.0046(17) -0.0040(16) 0.0065(19)
Se37_2 0.0375(19) 0.056(3) 0.069(3) -0.017(2) -0.0008(17) 0.0051(17)
Se3F_2 0.0375(19) 0.056(3) 0.069(3) -0.017(2) -0.0008(17) 0.0051(17)
Se38_2 0.050(2) 0.079(3) 0.0524(18) 0.0040(19) 0.0126(16) 0.0181(18)
Se3G_2 0.050(2) 0.079(3) 0.0524(18) 0.0040(19) 0.0126(16) 0.0181(18)
Se39_2 0.061(2) 0.048(3) 0.0501(17) 0.016(2) 0.0239(16) 0.013(2)
Se3H_2 0.061(2) 0.048(3) 0.0501(17) 0.016(2) 0.0239(16) 0.013(2)
Se40_2 0.0275(14) 0.068(2) 0.0398(15) 0.0043(17) 0.0042(12) -0.0055(17)
Se4A_2 0.0275(14) 0.068(2) 0.0398(15) 0.0043(17) 0.0042(12) -0.0055(17)
Se41_2 0.037(2) 0.052(3) 0.0647(19) -0.010(2) 0.0058(18) -0.0047(16)
Se4B_2 0.037(2) 0.052(3) 0.0647(19) -0.010(2) 0.0058(18) -0.0047(16)
Se42_2 0.0394(15) 0.092(2) 0.0610(17) -0.0176(16) 0.0096(13) -0.0098(15)
Se43_2 0.056(2) 0.062(2) 0.0403(16) -0.0025(17) 0.0182(15) -0.0215(17)
Se4C_2 0.056(2) 0.062(2) 0.0403(16) -0.0025(17) 0.0182(15) -0.0215(17)
Se44_2 0.085(2) 0.115(3) 0.0571(18) -0.0311(18) 0.0437(17) -0.057(2)
Se45_2 0.0494(15) 0.086(2) 0.0372(13) 0.0079(14) -0.0004(12) -0.0298(15)
Se46_2 0.032(2) 0.090(4) 0.0515(18) -0.013(2) 0.0119(18) -0.0129(18)
Se4D_2 0.032(2) 0.090(4) 0.0515(18) -0.013(2) 0.0119(18) -0.0129(18)
Se47_2 0.066(2) 0.059(3) 0.0333(17) 0.0115(16) 0.0029(15) -0.0100(18)
Se4E_2 0.066(2) 0.059(3) 0.0333(17) 0.0115(16) 0.0029(15) -0.0100(18)
Se48_2 0.042(2) 0.059(3) 0.041(2) -0.0008(18) 0.0057(15) -0.0116(18)
Se4F_2 0.042(2) 0.059(3) 0.041(2) -0.0008(18) 0.0057(15) -0.0116(18)
Se49_2 0.0469(15) 0.084(2) 0.0409(14) 0.0120(14) -0.0036(12) -0.0248(15)
Se50_2 0.0450(15) 0.074(2) 0.0418(14) 0.0153(14) -0.0036(11) -0.0164(14)
Se51_2 0.057(2) 0.063(3) 0.055(2) 0.025(2) 0.0064(17) -0.015(2)
Se5A_2 0.057(2) 0.063(3) 0.055(2) 0.025(2) 0.0064(17) -0.015(2)
Se52_2 0.048(2) 0.056(3) 0.080(3) 0.028(2) 0.0143(18) 0.0045(18)
Se5B_2 0.048(2) 0.056(3) 0.080(3) 0.028(2) 0.0143(18) 0.0045(18)
Se53_2 0.099(2) 0.0505(19) 0.0456(15) 0.0020(14) -0.0147(15) 0.0091(17)
Se54_2 0.055(2) 0.047(3) 0.034(2) 0.0082(17) 0.0146(15) 0.0128(18)
Se5C_2 0.055(2) 0.047(3) 0.034(2) 0.0082(17) 0.0146(15) 0.0128(18)
Se55_2 0.075(2) 0.0421(18) 0.077(2) 0.0170(15) -0.0179(16) 0.0014(15)
Se56_2 0.064(2) 0.048(2) 0.068(2) 0.0065(19) 0.0009(18) -0.0074(19)
Se5D_2 0.064(2) 0.048(2) 0.068(2) 0.0065(19) 0.0009(18) -0.0074(19)
Se57_2 0.081(2) 0.0505(19) 0.0692(19) 0.0107(15) -0.0054(16) 0.0156(16)
Se58_2 0.077(3) 0.071(3) 0.050(2) 0.0019(19) 0.009(2) 0.029(3)
Se5E_2 0.077(3) 0.071(3) 0.050(2) 0.0019(19) 0.009(2) 0.029(3)
Se59_2 0.142(4) 0.067(3) 0.057(2) -0.006(2) -0.003(2) 0.048(3)
Se5F_2 0.142(4) 0.067(3) 0.057(2) -0.006(2) -0.003(2) 0.048(3)
Se60_2 0.081(3) 0.047(2) 0.0333(19) 0.0023(15) 0.0067(17) 0.019(2)
Se6A_2 0.081(3) 0.047(2) 0.0333(19) 0.0023(15) 0.0067(17) 0.019(2)
Se61_2 0.079(3) 0.046(2) 0.064(2) -0.0059(17) 0.017(2) 0.011(2)
Se6B_2 0.079(3) 0.046(2) 0.064(2) -0.0059(17) 0.017(2) 0.011(2)
Se62_2 0.074(3) 0.074(3) 0.054(2) -0.0140(19) 0.0061(18) 0.034(2)
Se6C_2 0.074(3) 0.074(3) 0.054(2) -0.0140(19) 0.0061(18) 0.034(2)
Se63_2 0.092(2) 0.073(2) 0.0679(19) -0.0221(17) -0.0159(17) -0.0089(19)
Se64_2 0.0385(13) 0.0550(17) 0.0391(13) 0.0029(12) 0.0001(10) -0.0087(12)
Se65_2 0.0542(16) 0.0650(19) 0.0414(14) -0.0068(13) 0.0114(12) -0.0041(14)
Se66_2 0.0381(13) 0.0572(17) 0.0416(13) 0.0066(12) 0.0060(11) -0.0067(12)

loop_
_atom_type_symbol
_atom_type_description
_atom_type_scat_dispersion_real
_atom_type_scat_dispersion_imag
_atom_type_scat_source
C C 0.0033 0.0016 'International Tables Vol C Tables 4.2.6.8 and 6.1.1.4'
H H 0.0000 0.0000 'International Tables Vol C Tables 4.2.6.8 and 6.1.1.4'
N N 0.0061 0.0033 'International Tables Vol C Tables 4.2.6.8 and 6.1.1.4'
Ge Ge 0.1547 1.8001 'International Tables Vol C Tables 4.2.6.8 and 6.1.1.4'
Se Se -0.0929 2.2259 'International Tables Vol C Tables 4.2.6.8 and 6.1.1.4'
Sn Sn -0.6537 1.4246 'International Tables Vol C Tables 4.2.6.8 and 6.1.1.4'

loop_
_geom_angle_atom_site_label_1
_geom_angle_atom_site_label_2
_geom_angle_atom_site_label_3
_geom_angle
_geom_angle_site_symmetry_1
_geom_angle_site_symmetry_3
Se5_1 Sn1_1 Se4_1 115.71(10) . .
Se5_1 Sn1_1 Se1_1 120.42(10) . .
Se4_1 Sn1_1 Se1_1 123.87(9) . .
Se5_1 Sn1_1 Se3_1 91.09(8) . .
Se4_1 Sn1_1 Se3_1 89.87(8) . .
Se1_1 Sn1_1 Se3_1 89.10(8) . .
Se5_1 Sn1_1 Se2_1 92.12(9) . .
Se4_1 Sn1_1 Se2_1 90.73(10) . .
Se1_1 Sn1_1 Se2_1 87.37(8) . .
Se3_1 Sn1_1 Se2_1 176.10(9) . .
Se4_1 Sn2_1 Se6_1 115.08(10) . .
Se4_1 Sn2_1 Se7_1 126.73(10) . .
Se6_1 Sn2_1 Se7_1 117.96(9) . .
Se4_1 Sn2_1 Se3_1 90.93(9) . .
Se6_1 Sn2_1 Se3_1 91.70(9) . .
Se7_1 Sn2_1 Se3_1 92.14(9) . .
Se4_1 Sn2_1 Se8_1 87.42(9) . .
Se6_1 Sn2_1 Se8_1 92.01(10) . .
Se7_1 Sn2_1 Se8_1 86.19(9) . .
Se3_1 Sn2_1 Se8_1 176.29(10) . .
Se9_1 Sn3_1 Se6_1 120.88(10) . .
Se9_1 Sn3_1 Se5_1 121.79(11) . .
Se6_1 Sn3_1 Se5_1 115.68(10) . .
Se9_1 Sn3_1 Se10_1 91.54(9) . .
Se6_1 Sn3_1 Se10_1 94.70(9) . .
Se5_1 Sn3_1 Se10_1 96.70(9) . .
Se9_1 Sn3_1 Se3_1 83.98(8) . .
Se6_1 Sn3_1 Se3_1 86.55(8) . .
Se5_1 Sn3_1 Se3_1 86.78(8) . .
Se10_1 Sn3_1 Se3_1 175.34(9) . .
Se9_1 Sn4_1 Se12_1 120.38(10) . .
Se9_1 Sn4_1 Se11_1 121.48(10) . .
Se12_1 Sn4_1 Se11_1 113.50(10) . .
Se9_1 Sn4_1 Se10_1 93.07(9) . .
Se12_1 Sn4_1 Se10_1 99.48(10) . .
Se11_1 Sn4_1 Se10_1 99.28(10) . .
Se9_1 Sn4_1 Se13_1 78.65(9) . .
Se12_1 Sn4_1 Se13_1 85.60(9) . .
Se11_1 Sn4_1 Se13_1 84.55(8) . .
Se10_1 Sn4_1 Se13_1 171.68(9) . .
Se15_1 Sn5_1 Se11_1 116.03(10) . .
Se15_1 Sn5_1 Se16_1 127.06(11) . .
Se11_1 Sn5_1 Se16_1 116.86(10) . .
Se15_1 Sn5_1 Se13_1 88.70(9) . .
Se11_1 Sn5_1 Se13_1 92.60(9) . .
Se16_1 Sn5_1 Se13_1 91.07(9) . .
Se15_1 Sn5_1 Se14_1 89.74(9) . .
Se11_1 Sn5_1 Se14_1 91.60(9) . .
Se16_1 Sn5_1 Se14_1 86.74(8) . .
Se13_1 Sn5_1 Se14_1 175.78(11) . .
Se12_1 Sn6_1 Se15_1 117.67(10) . .
Se12_1 Sn6_1 Se17_1 113.00(10) . .
Se15_1 Sn6_1 Se17_1 129.31(11) . .
Se12_1 Sn6_1 Se13_1 93.99(10) . .
Se15_1 Sn6_1 Se13_1 88.40(9) . .
Se17_1 Sn6_1 Se13_1 89.74(9) . .
Se12_1 Sn6_1 Se18_1 92.27(10) . .
Se15_1 Sn6_1 Se18_1 89.44(9) . .
Se17_1 Sn6_1 Se18_1 87.05(9) . .
Se13_1 Sn6_1 Se18_1 173.68(12) . .
Se25_1 Sn7_1 Se26_1 114.03(11) . .
Se25_1 Sn7_1 Se23_1 113.33(12) . .
Se26_1 Sn7_1 Se23_1 132.63(11) . .
Se25_1 Sn7_1 Se24_1 92.73(10) . .
Se26_1 Sn7_1 Se24_1 88.63(10) . .
Se23_1 Sn7_1 Se24_1 90.02(10) . .
Se25_1 Sn7_1 Se22_1 93.34(11) . .
Se26_1 Sn7_1 Se22_1 89.29(10) . .
Se23_1 Sn7_1 Se22_1 87.19(9) . .
Se24_1 Sn7_1 Se22_1 173.91(12) . .
Se29_1 Sn8_1 Se25_1 123.57(13) . .
Se29_1 Sn8_1 Se28_1 121.10(12) . .
Se25_1 Sn8_1 Se28_1 112.67(12) . .
Se29_1 Sn8_1 Se27_1 92.97(11) . .
Se25_1 Sn8_1 Se27_1 97.55(11) . .
Se28_1 Sn8_1 Se27_1 95.95(11) . .
Se29_1 Sn8_1 Se24_1 82.39(10) . .
Se25_1 Sn8_1 Se24_1 85.94(10) . .
Se28_1 Sn8_1 Se24_1 85.61(10) . .
Se27_1 Sn8_1 Se24_1 175.25(11) . .
Se28_1 Sn9_1 Se26_1 116.01(11) . .
Se28_1 Sn9_1 Se31_1 116.42(11) . .
Se26_1 Sn9_1 Se31_1 127.51(11) . .
Se28_1 Sn9_1 Se24_1 92.67(11) . .
Se26_1 Sn9_1 Se24_1 89.21(10) . .
Se31_1 Sn9_1 Se24_1 90.72(10) . .
Se28_1 Sn9_1 Se30_1 88.84(10) . .
Se26_1 Sn9_1 Se30_1 92.18(10) . .
Se31_1 Sn9_1 Se30_1 86.56(10) . .
Se24_1 Sn9_1 Se30_1 177.26(12) . .
Se29_1 Sn10_1 Se32_1 120.53(12) . .
Se29_1 Sn10_1 Se33_1 122.89(12) . .
Se32_1 Sn10_1 Se33_1 113.19(12) . .
Se29_1 Sn10_1 Se27_1 93.33(11) . .
Se32_1 Sn10_1 Se27_1 96.07(10) . .
Se33_1 Sn10_1 Se27_1 99.17(11) . .
Se29_1 Sn10_1 Se34_1 80.49(10) . .
Se32_1 Sn10_1 Se34_1 85.50(9) . .
Se33_1 Sn10_1 Se34_1 85.93(10) . .
Se27_1 Sn10_1 Se34_1 173.51(11) . .
Se36_1 Sn11_1 Se33_1 116.66(12) . .
Se36_1 Sn11_1 Se37_1 130.65(13) . .
Se33_1 Sn11_1 Se37_1 112.49(12) . .
Se36_1 Sn11_1 Se34_1 88.99(12) . .
Se33_1 Sn11_1 Se34_1 93.72(11) . .
Se37_1 Sn11_1 Se34_1 92.12(10) . .
Se36_1 Sn11_1 Se35_1 86.60(12) . .
Se33_1 Sn11_1 Se35_1 92.74(12) . .
Se37_1 Sn11_1 Se35_1 86.96(10) . .
Se34_1 Sn11_1 Se35_1 173.33(13) . .
Se32_1 Sn12_1 Se36_1 116.35(13) . .
Se32_1 Sn12_1 Se39_1 113.84(12) . .
Se36_1 Sn12_1 Se39_1 129.63(12) . .
Se32_1 Sn12_1 Se34_1 93.28(10) . .
Se36_1 Sn12_1 Se34_1 88.90(11) . .
Se39_1 Sn12_1 Se34_1 92.40(10) . .
Se32_1 Sn12_1 Se38_1 90.58(11) . .
Se36_1 Sn12_1 Se38_1 88.40(12) . .
Se39_1 Sn12_1 Se38_1 87.03(10) . .
Se34_1 Sn12_1 Se38_1 175.98(13) . .
Se47_1 Sn13_1 Se46_1 113.51(10) . .
Se47_1 Sn13_1 Se44_1 115.08(10) . .
Se46_1 Sn13_1 Se44_1 131.38(11) . .
Se47_1 Sn13_1 Se4B_1 75.0(6) . .
Se46_1 Sn13_1 Se4B_1 100.0(5) . .
Se44_1 Sn13_1 Se4B_1 93.7(5) . .
Se47_1 Sn13_1 Se45_1 91.11(9) . .
Se46_1 Sn13_1 Se45_1 88.90(8) . .
Se44_1 Sn13_1 Se45_1 88.67(8) . .
Se4B_1 Sn13_1 Se45_1 165.6(6) . .
Se47_1 Sn13_1 Se43_1 97.03(10) . .
Se46_1 Sn13_1 Se43_1 88.79(9) . .
Se44_1 Sn13_1 Se43_1 86.96(9) . .
Se4B_1 Sn13_1 Se43_1 22.2(6) . .
Se45_1 Sn13_1 Se43_1 171.79(12) . .
Se47_1 Sn13_1 Ge5A_1 97.3(5) . .
Se46_1 Sn13_1 Ge5A_1 125.7(5) . .
Se44_1 Sn13_1 Ge5A_1 48.6(5) . .
Se4B_1 Sn13_1 Ge5A_1 45.1(7) . .
Se45_1 Sn13_1 Ge5A_1 135.8(5) . .
Se43_1 Sn13_1 Ge5A_1 42.1(5) . .
Se51_1 Sn14_1 Se47_1 124.94(10) . .
Se51_1 Sn14_1 Se48_1 119.50(10) . .
Se47_1 Sn14_1 Se48_1 114.13(10) . .
Se51_1 Sn14_1 Se52_1 90.41(10) . .
Se47_1 Sn14_1 Se52_1 94.24(9) . .
Se48_1 Sn14_1 Se52_1 97.60(10) . .
Se51_1 Sn14_1 Se45_1 84.34(9) . .
Se47_1 Sn14_1 Se45_1 87.13(9) . .
Se48_1 Sn14_1 Se45_1 86.80(9) . .
Se52_1 Sn14_1 Se45_1 174.37(9) . .
Se46_1 Sn15_1 Se48_1 116.74(10) . .
Se46_1 Sn15_1 Se50_1 121.17(11) . .
Se48_1 Sn15_1 Se50_1 122.09(9) . .
Se46_1 Sn15_1 Se45_1 89.32(8) . .
Se48_1 Sn15_1 Se45_1 90.64(9) . .
Se50_1 Sn15_1 Se45_1 90.26(8) . .
Se46_1 Sn15_1 Se49_1 92.94(9) . .
Se48_1 Sn15_1 Se49_1 90.30(10) . .
Se50_1 Sn15_1 Se49_1 86.69(8) . .
Se45_1 Sn15_1 Se49_1 176.85(9) . .
Se51_1 Sn16_1 Se53_1 120.54(11) . .
Se51_1 Sn16_1 Se54_1 121.52(10) . .
Se53_1 Sn16_1 Se54_1 109.98(11) . .
Se51_1 Sn16_1 Se52_1 93.30(10) . .
Se53_1 Sn16_1 Se52_1 104.13(10) . .
Se54_1 Sn16_1 Se52_1 101.50(10) . .
Se53_1 Sn17_1 Se58_1 119.07(11) . .
Se53_1 Sn17_1 Se55_1 111.73(11) . .
Se58_1 Sn17_1 Se55_1 128.78(11) . .
Se53_1 Sn17_1 Se56_1 94.97(9) . .
Se58_1 Sn17_1 Se56_1 89.38(10) . .
Se55_1 Sn17_1 Se56_1 92.53(10) . .
Se53_1 Sn17_1 Se57_1 90.01(10) . .
Se58_1 Sn17_1 Se57_1 87.03(10) . .
Se55_1 Sn17_1 Se57_1 86.85(10) . .
Se56_1 Sn17_1 Se57_1 174.85(11) . .
Se58_1 Sn18_1 Se60_1 125.55(11) . .
Se58_1 Sn18_1 Se54_1 115.42(11) . .
Se60_1 Sn18_1 Se54_1 118.83(10) . .
Se58_1 Sn18_1 Se56_1 89.34(10) . .
Se60_1 Sn18_1 Se56_1 90.32(9) . .
Se54_1 Sn18_1 Se56_1 95.05(9) . .
Se58_1 Sn18_1 Se59_1 90.86(11) . .
Se60_1 Sn18_1 Se59_1 86.54(9) . .
Se54_1 Sn18_1 Se59_1 88.22(10) . .
Se56_1 Sn18_1 Se59_1 176.28(10) . .
Se18_1 Ge1_1 Se19_1 111.95(14) . .
Se18_1 Ge1_1 Se20_1 107.09(14) . .
Se19_1 Ge1_1 Se20_1 109.67(14) . .
Se18_1 Ge1_1 Se17_1 102.44(13) . .
Se19_1 Ge1_1 Se17_1 111.40(14) . .
Se20_1 Ge1_1 Se17_1 114.07(13) . .
Se22_1 Ge2_1 Se20_1 109.49(13) . .
Se22_1 Ge2_1 Se23_1 102.04(13) . .
Se20_1 Ge2_1 Se23_1 113.94(14) . .
Se22_1 Ge2_1 Se21_1 107.33(14) . .
Se20_1 Ge2_1 Se21_1 110.91(14) . .
Se23_1 Ge2_1 Se21_1 112.54(14) . .
Se57_1 Ge3_1 Se21_1 109.02(15) 3_667 .
Se57_1 Ge3_1 Se19_1 106.70(15) 3_667 .
Se21_1 Ge3_1 Se19_1 113.33(14) . .
Se57_1 Ge3_1 Se55_1 103.45(13) 3_667 3_667
Se21_1 Ge3_1 Se55_1 109.31(15) . 3_667
Se19_1 Ge3_1 Se55_1 114.41(14) . 3_667
Se38_1 Ge4_1 Se40_1 107.36(15) . .
Se38_1 Ge4_1 Se39_1 103.51(13) . .
Se40_1 Ge4_1 Se39_1 113.28(15) . .
Se38_1 Ge4_1 Se41_1 109.78(15) . .
Se40_1 Ge4_1 Se41_1 111.21(14) . .
Se39_1 Ge4_1 Se41_1 111.31(13) . .
Se38_1 Ge4_1 Se4A_1 120.7(6) . .
Se40_1 Ge4_1 Se4A_1 13.4(5) . .
Se39_1 Ge4_1 Se4A_1 108.9(5) . .
Se41_1 Ge4_1 Se4A_1 102.7(5) . .
Ge5A_1 Ge5_1 Se4A_1 150(2) . .
Ge5A_1 Ge5_1 Se43_1 65(2) . .
Se4A_1 Ge5_1 Se43_1 97.9(9) . .
Ge5A_1 Ge5_1 Se44_1 84(2) . .
Se4A_1 Ge5_1 Se44_1 125.2(8) . .
Se43_1 Ge5_1 Se44_1 102.10(13) . .
Ge5A_1 Ge5_1 Se40_1 161(2) . .
Se4A_1 Ge5_1 Se40_1 12.4(8) . .
Se43_1 Ge5_1 Se40_1 107.90(15) . .
Se44_1 Ge5_1 Se40_1 114.54(15) . .
Ge5A_1 Ge5_1 Se42_1 59(3) . .
Se4A_1 Ge5_1 Se42_1 108.2(8) . .
Se43_1 Ge5_1 Se42_1 107.93(15) . .
Se44_1 Ge5_1 Se42_1 112.85(15) . .
Se40_1 Ge5_1 Se42_1 110.83(15) . .
Ge5A_1 Ge5_1 Se4B_1 42(3) . .
Se4A_1 Ge5_1 Se4B_1 117.5(9) . .
Se43_1 Ge5_1 Se4B_1 22.3(5) . .
Se44_1 Ge5_1 Se4B_1 96.9(4) . .
Se40_1 Ge5_1 Se4B_1 128.7(5) . .
Se42_1 Ge5_1 Se4B_1 90.6(5) . .
Ge5_1 Ge5A_1 Se43_1 99(3) . .
Ge5_1 Ge5A_1 Se42_1 105(3) . .
Se43_1 Ge5A_1 Se42_1 127.2(12) . .
Ge5_1 Ge5A_1 Se4B_1 126(3) . .
Se43_1 Ge5A_1 Se4B_1 27.2(8) . .
Se42_1 Ge5A_1 Se4B_1 111.6(13) . .
Ge5_1 Ge5A_1 Se4A_1 22.0(18) . .
Se43_1 Ge5A_1 Se4A_1 87.6(12) . .
Se42_1 Ge5A_1 Se4A_1 97.8(12) . .
Se4B_1 Ge5A_1 Se4A_1 113.0(14) . .
Ge5_1 Ge5A_1 Se44_1 80(2) . .
Se43_1 Ge5A_1 Se44_1 107.6(11) . .
Se42_1 Ge5A_1 Se44_1 122.4(12) . .
Se4B_1 Ge5A_1 Se44_1 109.7(12) . .
Se4A_1 Ge5A_1 Se44_1 101.2(11) . .
Ge5_1 Ge5A_1 Sn13_1 109(3) . .
Se43_1 Ge5A_1 Sn13_1 59.3(6) . .
Se42_1 Ge5A_1 Sn13_1 143.5(12) . .
Se4B_1 Ge5A_1 Sn13_1 55.9(8) . .
Se4A_1 Ge5A_1 Sn13_1 118.7(12) . .
Se44_1 Ge5A_1 Sn13_1 53.8(5) . .
Se14_1 Ge6_1 Se16_1 102.44(12) 3_667 3_667
Se14_1 Ge6_1 Se41_1 107.34(13) 3_667 .
Se16_1 Ge6_1 Se41_1 114.62(13) 3_667 .
Se14_1 Ge6_1 Se42_1 110.11(13) 3_667 .
Se16_1 Ge6_1 Se42_1 110.86(13) 3_667 .
Se41_1 Ge6_1 Se42_1 111.03(13) . .
Se59_1 Ge7_1 Se60_1 103.45(13) . .
Se59_1 Ge7_1 Se62_1 110.08(14) . .
Se60_1 Ge7_1 Se62_1 110.22(14) . .
Se59_1 Ge7_1 Se61_1 108.25(14) . .
Se60_1 Ge7_1 Se61_1 115.29(13) . .
Se62_1 Ge7_1 Se61_1 109.35(13) . .
Se8_1 Ge8_1 Se63_1 105.96(14) . .
Se8_1 Ge8_1 Se7_1 103.04(13) . .
Se63_1 Ge8_1 Se7_1 115.03(14) . .
Se8_1 Ge8_1 Se61_1 110.44(14) . .
Se63_1 Ge8_1 Se61_1 110.39(14) . .
Se7_1 Ge8_1 Se61_1 111.54(13) . .
Se35_1 Ge9_1 Se37_1 103.61(15) 3_667 3_667
Se35_1 Ge9_1 Se63_1 108.59(15) 3_667 .
Se37_1 Ge9_1 Se63_1 110.68(15) 3_667 .
Se35_1 Ge9_1 Se62_1 107.51(16) 3_667 .
Se37_1 Ge9_1 Se62_1 114.65(15) 3_667 .
Se63_1 Ge9_1 Se62_1 111.30(15) . .
Se2_1 Ge10_1 Se66_1 108.35(14) . .
Se2_1 Ge10_1 Se1_1 102.74(11) . .
Se66_1 Ge10_1 Se1_1 110.01(12) . .
Se2_1 Ge10_1 Se64_1 107.25(13) . .
Se66_1 Ge10_1 Se64_1 111.73(12) . .
Se1_1 Ge10_1 Se64_1 116.10(14) . .
Se30_1 Ge11_1 Se65_1 110.52(13) . .
Se30_1 Ge11_1 Se31_1 103.11(14) . .
Se65_1 Ge11_1 Se31_1 115.87(14) . .
Se30_1 Ge11_1 Se64_1 108.74(14) . .
Se65_1 Ge11_1 Se64_1 109.50(14) . .
Se31_1 Ge11_1 Se64_1 108.77(12) . .
Se49_1 Ge12_1 Se66_1 107.25(14) . .
Se49_1 Ge12_1 Se50_1 102.30(12) . .
Se66_1 Ge12_1 Se50_1 116.55(12) . .
Se49_1 Ge12_1 Se65_1 110.79(12) . .
Se66_1 Ge12_1 Se65_1 109.92(13) . .
Se50_1 Ge12_1 Se65_1 109.73(14) . .
Ge10_1 Se1_1 Sn1_1 85.80(10) . .
Ge10_1 Se2_1 Sn1_1 83.55(10) . .
Sn2_1 Se3_1 Sn1_1 84.00(8) . .
Sn2_1 Se3_1 Sn3_1 82.97(8) . .
Sn1_1 Se3_1 Sn3_1 82.83(7) . .
Sn2_1 Se4_1 Sn1_1 90.18(9) . .
Sn3_1 Se5_1 Sn1_1 94.42(9) . .
Sn3_1 Se6_1 Sn2_1 94.24(9) . .
Ge8_1 Se7_1 Sn2_1 86.54(10) . .
Ge8_1 Se8_1 Sn2_1 82.80(10) . .
Sn4_1 Se9_1 Sn3_1 89.23(9) . .
Sn4_1 Se10_1 Sn3_1 85.76(8) . .
Sn4_1 Se11_1 Sn5_1 96.56(9) . .
Sn4_1 Se12_1 Sn6_1 95.42(9) . .
Sn5_1 Se13_1 Sn6_1 85.03(8) . .
Sn5_1 Se13_1 Sn4_1 82.48(8) . .
Sn6_1 Se13_1 Sn4_1 81.11(8) . .
Ge6_1 Se14_1 Sn5_1 83.73(9) 3_667 .
Sn5_1 Se15_1 Sn6_1 89.96(9) . .
Ge6_1 Se16_1 Sn5_1 86.94(10) 3_667 .
Ge1_1 Se17_1 Sn6_1 86.34(10) . .
Ge1_1 Se18_1 Sn6_1 84.17(11) . .
Ge1_1 Se19_1 Ge3_1 101.27(14) . .
Ge2_1 Se20_1 Ge1_1 101.22(12) . .
Ge3_1 Se21_1 Ge2_1 103.12(14) . .
Ge2_1 Se22_1 Sn7_1 83.59(10) . .
Ge2_1 Se23_1 Sn7_1 85.64(10) . .
Sn7_1 Se24_1 Sn9_1 85.12(9) . .
Sn7_1 Se24_1 Sn8_1 82.55(9) . .
Sn9_1 Se24_1 Sn8_1 82.31(9) . .
Sn8_1 Se25_1 Sn7_1 95.57(12) . .
Sn9_1 Se26_1 Sn7_1 90.63(10) . .
Sn10_1 Se27_1 Sn8_1 84.77(9) . .
Sn8_1 Se28_1 Sn9_1 95.40(10) . .
Sn10_1 Se29_1 Sn8_1 88.52(10) . .
Ge11_1 Se30_1 Sn9_1 82.47(11) . .
Ge11_1 Se31_1 Sn9_1 86.01(11) . .
Sn10_1 Se32_1 Sn12_1 95.75(10) . .
Sn10_1 Se33_1 Sn11_1 95.24(11) . .
Sn12_1 Se34_1 Sn11_1 84.59(10) . .
Sn12_1 Se34_1 Sn10_1 81.60(9) . .
Sn11_1 Se34_1 Sn10_1 81.35(9) . .
Ge9_1 Se35_1 Sn11_1 82.84(12) 3_667 .
Sn11_1 Se36_1 Sn12_1 89.63(12) . .
Ge9_1 Se37_1 Sn11_1 86.30(11) 3_667 .
Ge4_1 Se38_1 Sn12_1 82.95(11) . .
Ge4_1 Se39_1 Sn12_1 86.25(12) . .
Se4A_1 Se40_1 Ge4_1 123.4(18) . .
Se4A_1 Se40_1 Ge5_1 27.8(17) . .
Ge4_1 Se40_1 Ge5_1 100.21(14) . .
Se40_1 Se4A_1 Ge5_1 140(2) . .
Se40_1 Se4A_1 Ge5A_1 148(2) . .
Ge5_1 Se4A_1 Ge5A_1 8.3(7) . .
Se40_1 Se4A_1 Ge4_1 43.1(15) . .
Ge5_1 Se4A_1 Ge4_1 101.8(10) . .
Ge5A_1 Se4A_1 Ge4_1 108.1(11) . .
Ge4_1 Se41_1 Ge6_1 102.47(13) . .
Ge5A_1 Se42_1 Ge6_1 111.5(7) . .
Ge5A_1 Se42_1 Ge5_1 15.6(7) . .
Ge6_1 Se42_1 Ge5_1 101.72(13) . .
Se4B_1 Se43_1 Ge5A_1 82.8(14) . .
Se4B_1 Se43_1 Ge5_1 99.1(12) . .
Ge5A_1 Se43_1 Ge5_1 16.4(7) . .
Se4B_1 Se43_1 Sn13_1 73.2(11) . .
Ge5A_1 Se43_1 Sn13_1 78.6(7) . .
Ge5_1 Se43_1 Sn13_1 83.69(10) . .
Se43_1 Se4B_1 Ge5A_1 70.1(14) . .
Se43_1 Se4B_1 Sn13_1 84.6(13) . .
Ge5A_1 Se4B_1 Sn13_1 79.0(9) . .
Se43_1 Se4B_1 Ge5_1 58.6(11) . .
Ge5A_1 Se4B_1 Ge5_1 11.5(7) . .
Sn13_1 Se4B_1 Ge5_1 79.1(6) . .
Ge5_1 Se44_1 Ge5A_1 16.1(6) . .
Ge5_1 Se44_1 Sn13_1 86.54(10) . .
Ge5A_1 Se44_1 Sn13_1 77.6(7) . .
Sn15_1 Se45_1 Sn13_1 85.44(8) . .
Sn15_1 Se45_1 Sn14_1 84.03(8) . .
Sn13_1 Se45_1 Sn14_1 84.15(8) . .
Sn15_1 Se46_1 Sn13_1 91.28(9) . .
Sn13_1 Se47_1 Sn14_1 94.54(9) . .
Sn14_1 Se48_1 Sn15_1 93.78(10) . .
Ge12_1 Se49_1 Sn15_1 83.88(10) . .
Ge12_1 Se50_1 Sn15_1 86.68(9) . .
Sn16_1 Se51_1 Sn14_1 89.78(9) . .
Sn16_1 Se52_1 Sn14_1 85.99(9) . .
Sn16_1 Se53_1 Sn17_1 97.21(10) . .
Sn16_1 Se54_1 Sn18_1 97.51(10) . .
Ge3_1 Se55_1 Sn17_1 86.14(11) 3_667 .
Sn17_1 Se56_1 Sn18_1 83.65(9) . .
Ge3_1 Se57_1 Sn17_1 83.26(12) 3_667 .
Sn18_1 Se58_1 Sn17_1 87.68(10) . .
Ge7_1 Se59_1 Sn18_1 82.94(11) . .
Ge7_1 Se60_1 Sn18_1 86.94(11) . .
Ge8_1 Se61_1 Ge7_1 100.12(13) . .
Ge7_1 Se62_1 Ge9_1 102.21(13) . .
Ge8_1 Se63_1 Ge9_1 103.53(13) . .
Ge11_1 Se64_1 Ge10_1 100.77(12) . .
Ge11_1 Se65_1 Ge12_1 101.24(11) . .
Ge12_1 Se66_1 Ge10_1 101.24(13) . .
Se5_2 Sn1_2 Se4_2 118.87(10) . .
Se5_2 Sn1_2 Se1_2 118.52(11) . .
Se4_2 Sn1_2 Se1_2 122.61(10) . .
Se5_2 Sn1_2 Se3_2 91.54(9) . .
Se4_2 Sn1_2 Se3_2 88.74(9) . .
Se1_2 Sn1_2 Se3_2 89.72(9) . .
Se5_2 Sn1_2 Se2_2 91.44(9) . .
Se4_2 Sn1_2 Se2_2 91.27(10) . .
Se1_2 Sn1_2 Se2_2 87.42(8) . .
Se3_2 Sn1_2 Se2_2 176.60(9) . .
Se6_2 Sn2_2 Se4_2 114.69(11) . .
Se6_2 Sn2_2 Se7_2 116.30(11) . .
Se4_2 Sn2_2 Se7_2 128.67(12) . .
Se6_2 Sn2_2 Se3_2 93.37(10) . .
Se4_2 Sn2_2 Se3_2 90.07(9) . .
Se7_2 Sn2_2 Se3_2 92.60(10) . .
Se6_2 Sn2_2 Se8_2 91.09(10) . .
Se4_2 Sn2_2 Se8_2 87.41(10) . .
Se7_2 Sn2_2 Se8_2 86.06(11) . .
Se3_2 Sn2_2 Se8_2 175.49(11) . .
Se9_2 Sn3_2 Se6_2 122.87(10) . .
Se9_2 Sn3_2 Se5_2 120.56(11) . .
Se6_2 Sn3_2 Se5_2 113.95(10) . .
Se9_2 Sn3_2 Se10_2 92.24(10) . .
Se6_2 Sn3_2 Se10_2 94.37(10) . .
Se5_2 Sn3_2 Se10_2 99.85(10) . .
Se9_2 Sn3_2 Se3_2 82.47(9) . .
Se6_2 Sn3_2 Se3_2 86.03(9) . .
Se5_2 Sn3_2 Se3_2 85.50(8) . .
Se10_2 Sn3_2 Se3_2 173.90(10) . .
Se9_2 Sn4_2 Se12_2 121.18(10) . .
Se9_2 Sn4_2 Se11_2 123.18(11) . .
Se12_2 Sn4_2 Se11_2 112.79(10) . .
Se9_2 Sn4_2 Se10_2 92.18(10) . .
Se12_2 Sn4_2 Se10_2 97.19(10) . .
Se11_2 Sn4_2 Se10_2 97.77(10) . .
Se9_2 Sn4_2 Se13_2 81.19(9) . .
Se12_2 Sn4_2 Se13_2 86.93(9) . .
Se11_2 Sn4_2 Se13_2 85.39(8) . .
Se10_2 Sn4_2 Se13_2 173.33(10) . .
Se15_2 Sn5_2 Se11_2 117.57(11) . .
Se15_2 Sn5_2 Se16_2 123.70(11) . .
Se11_2 Sn5_2 Se16_2 118.67(11) . .
Se15_2 Sn5_2 Se13_2 89.41(9) . .
Se11_2 Sn5_2 Se13_2 91.49(9) . .
Se16_2 Sn5_2 Se13_2 91.60(9) . .
Se15_2 Sn5_2 Se14_2 90.40(10) . .
Se11_2 Sn5_2 Se14_2 90.30(10) . .
Se16_2 Sn5_2 Se14_2 86.91(9) . .
Se13_2 Sn5_2 Se14_2 178.07(11) . .
Se12_2 Sn6_2 Se15_2 117.12(11) . .
Se12_2 Sn6_2 Se17_2 114.75(10) . .
Se15_2 Sn6_2 Se17_2 128.12(11) . .
Se12_2 Sn6_2 Se13_2 92.55(9) . .
Se15_2 Sn6_2 Se13_2 88.74(9) . .
Se17_2 Sn6_2 Se13_2 89.68(9) . .
Se12_2 Sn6_2 Se18_2 91.34(10) . .
Se15_2 Sn6_2 Se18_2 90.83(10) . .
Se17_2 Sn6_2 Se18_2 87.33(9) . .
Se13_2 Sn6_2 Se18_2 175.83(11) . .
Se25_2 Sn7_2 Se26_2 113.54(10) . .
Se25_2 Sn7_2 Se23_2 115.97(11) . .
Se26_2 Sn7_2 Se23_2 130.47(12) . .
Se25_2 Sn7_2 Se24_2 93.29(10) . .
Se26_2 Sn7_2 Se24_2 88.50(10) . .
Se23_2 Sn7_2 Se24_2 89.67(9) . .
Se25_2 Sn7_2 Se22_2 92.39(11) . .
Se26_2 Sn7_2 Se22_2 89.80(11) . .
Se23_2 Sn7_2 Se22_2 87.28(9) . .
Se24_2 Sn7_2 Se22_2 174.29(12) . .
Se25_2 Sn8_2 Se29_2 122.77(11) . .
Se25_2 Sn8_2 Se28_2 112.10(11) . .
Se29_2 Sn8_2 Se28_2 120.98(12) . .
Se25_2 Sn8_2 Se27_2 100.67(11) . .
Se29_2 Sn8_2 Se27_2 92.87(11) . .
Se28_2 Sn8_2 Se27_2 97.13(10) . .
Se25_2 Sn8_2 Se24_2 85.84(9) . .
Se29_2 Sn8_2 Se24_2 78.73(10) . .
Se28_2 Sn8_2 Se24_2 85.55(9) . .
Se27_2 Sn8_2 Se24_2 171.33(10) . .
Se28_2 Sn9_2 Se26_2 115.15(11) . .
Se28_2 Sn9_2 Se31_2 116.70(11) . .
Se26_2 Sn9_2 Se31_2 127.98(11) . .
Se28_2 Sn9_2 Se24_2 94.02(10) . .
Se26_2 Sn9_2 Se24_2 89.06(9) . .
Se31_2 Sn9_2 Se24_2 91.29(10) . .
Se28_2 Sn9_2 Se30_2 88.57(9) . .
Se26_2 Sn9_2 Se30_2 91.38(10) . .
Se31_2 Sn9_2 Se30_2 86.02(9) . .
Se24_2 Sn9_2 Se30_2 176.90(11) . .
Se3A_2 Sn10_2 Se33_2 94.5(5) . .
Se3A_2 Sn10_2 Se29_2 130.1(5) . .
Se33_2 Sn10_2 Se29_2 126.18(14) . .
Se3A_2 Sn10_2 Se27_2 107.4(4) . .
Se33_2 Sn10_2 Se27_2 99.92(13) . .
Se29_2 Sn10_2 Se27_2 93.95(11) . .
Se3A_2 Sn10_2 Se32_2 19.9(4) . .
Se33_2 Sn10_2 Se32_2 113.15(15) . .
Se29_2 Sn10_2 Se32_2 116.62(15) . .
Se27_2 Sn10_2 Se32_2 96.25(12) . .
Se3A_2 Sn10_2 Se3B_2 110.5(6) . .
Se33_2 Sn10_2 Se3B_2 16.8(3) . .
Se29_2 Sn10_2 Se3B_2 109.9(3) . .
Se27_2 Sn10_2 Se3B_2 98.9(3) . .
Se32_2 Sn10_2 Se3B_2 129.7(3) . .
Sn1A_2 Sn11_2 Se3E_2 136.2(8) . .
Sn1A_2 Sn11_2 Se3C_2 90.4(7) . .
Se3E_2 Sn11_2 Se3C_2 113.6(6) . .
Sn1A_2 Sn11_2 Se33_2 81.3(6) . .
Se3E_2 Sn11_2 Se33_2 127.6(5) . .
Se3C_2 Sn11_2 Se33_2 97.0(4) . .
Sn1A_2 Sn11_2 Se36_2 159.6(6) . .
Se3E_2 Sn11_2 Se36_2 23.4(5) . .
Se3C_2 Sn11_2 Se36_2 101.2(4) . .
Se33_2 Sn11_2 Se36_2 113.28(15) . .
Sn1A_2 Sn11_2 Se37_2 34.1(6) . .
Se3E_2 Sn11_2 Se37_2 114.4(5) . .
Se3C_2 Sn11_2 Se37_2 76.2(4) . .
Se33_2 Sn11_2 Se37_2 113.56(15) . .
Se36_2 Sn11_2 Se37_2 133.04(15) . .
Sn1A_2 Sn11_2 Se34_2 104.6(6) . .
Se3E_2 Sn11_2 Se34_2 104.4(5) . .
Se3C_2 Sn11_2 Se34_2 14.8(3) . .
Se33_2 Sn11_2 Se34_2 94.89(14) . .
Se36_2 Sn11_2 Se34_2 88.77(13) . .
Se37_2 Sn11_2 Se34_2 90.47(13) . .
Sn1A_2 Sn11_2 Sn1B_2 150.8(6) . .
Se3E_2 Sn11_2 Sn1B_2 63.7(5) . .
Se3C_2 Sn11_2 Sn1B_2 60.4(4) . .
Se33_2 Sn11_2 Sn1B_2 102.1(2) . .
Se36_2 Sn11_2 Sn1B_2 43.5(2) . .
Se37_2 Sn11_2 Sn1B_2 126.4(2) . .
Se34_2 Sn11_2 Sn1B_2 46.5(2) . .
Sn1A_2 Sn11_2 Se35_2 76.3(6) . .
Se3E_2 Sn11_2 Se35_2 70.8(5) . .
Se3C_2 Sn11_2 Se35_2 162.0(4) . .
Se33_2 Sn11_2 Se35_2 92.92(14) . .
Se36_2 Sn11_2 Se35_2 88.43(13) . .
Se37_2 Sn11_2 Se35_2 86.12(13) . .
Se34_2 Sn11_2 Se35_2 172.18(15) . .
Sn1B_2 Sn11_2 Se35_2 131.7(2) . .
Sn1A_2 Sn11_2 Se3B_2 64.2(6) . .
Se3E_2 Sn11_2 Se3B_2 142.5(5) . .
Se3C_2 Sn11_2 Se3B_2 93.6(5) . .
Se33_2 Sn11_2 Se3B_2 17.4(3) . .
Se36_2 Sn11_2 Se3B_2 130.6(3) . .
Se37_2 Sn11_2 Se3B_2 96.2(3) . .
Se34_2 Sn11_2 Se3B_2 96.0(4) . .
Sn1B_2 Sn11_2 Se3B_2 115.3(4) . .
Se35_2 Sn11_2 Se3B_2 91.4(4) . .
Sn11_2 Sn1A_2 Se37_2 129.5(8) . .
Sn11_2 Sn1A_2 Se3F_2 146.9(8) . .
Se37_2 Sn1A_2 Se3F_2 17.5(4) . .
Sn11_2 Sn1A_2 Se3B_2 96.3(7) . .
Se37_2 Sn1A_2 Se3B_2 129.8(6) . .
Se3F_2 Sn1A_2 Se3B_2 113.6(6) . .
Sn11_2 Sn1A_2 Se33_2 77.6(6) . .
Se37_2 Sn1A_2 Se33_2 148.2(5) . .
Se3F_2 Sn1A_2 Se33_2 132.5(5) . .
Se3B_2 Sn1A_2 Se33_2 19.0(3) . .
Sn11_2 Sn1A_2 Se3E_2 29.3(5) . .
Se37_2 Sn1A_2 Se3E_2 112.1(5) . .
Se3F_2 Sn1A_2 Se3E_2 128.0(6) . .
Se3B_2 Sn1A_2 Se3E_2 118.1(6) . .
Se33_2 Sn1A_2 Se3E_2 99.4(4) . .
Sn11_2 Sn1A_2 Se3C_2 69.0(7) . .
Se37_2 Sn1A_2 Se3C_2 85.1(5) . .
Se3F_2 Sn1A_2 Se3C_2 93.2(6) . .
Se3B_2 Sn1A_2 Se3C_2 95.8(6) . .
Se33_2 Sn1A_2 Se3C_2 92.0(5) . .
Se3E_2 Sn1A_2 Se3C_2 87.4(5) . .
Sn11_2 Sn1A_2 Se35_2 84.0(6) . .
Se37_2 Sn1A_2 Se35_2 104.4(4) . .
Se3F_2 Sn1A_2 Se35_2 104.0(5) . .
Se3B_2 Sn1A_2 Se35_2 98.9(5) . .
Se33_2 Sn1A_2 Se35_2 93.7(3) . .
Se3E_2 Sn1A_2 Se35_2 63.0(4) . .
Se3C_2 Sn1A_2 Se35_2 150.5(5) . .
Sn11_2 Sn1A_2 Ge9_2 129.3(7) . 3_566
Se37_2 Sn1A_2 Ge9_2 58.7(3) . 3_566
Se3F_2 Sn1A_2 Ge9_2 53.6(4) . 3_566
Se3B_2 Sn1A_2 Ge9_2 110.7(5) . 3_566
Se33_2 Sn1A_2 Ge9_2 121.1(4) . 3_566
Se3E_2 Sn1A_2 Ge9_2 100.9(5) . 3_566
Se3C_2 Sn1A_2 Ge9_2 143.4(5) . 3_566
Se35_2 Sn1A_2 Ge9_2 50.8(2) . 3_566
Sn11_2 Sn1A_2 Se3D_2 104.9(7) . .
Se37_2 Sn1A_2 Se3D_2 95.1(5) . .
Se3F_2 Sn1A_2 Se3D_2 89.3(5) . .
Se3B_2 Sn1A_2 Se3D_2 90.6(6) . .
Se33_2 Sn1A_2 Se3D_2 92.3(4) . .
Se3E_2 Sn1A_2 Se3D_2 84.7(5) . .
Se3C_2 Sn1A_2 Se3D_2 171.5(6) . .
Se35_2 Sn1A_2 Se3D_2 21.7(3) . .
Ge9_2 Sn1A_2 Se3D_2 36.6(3) 3_566 .
Sn11_2 Sn1A_2 Se34_2 57.9(5) . .
Se37_2 Sn1A_2 Se34_2 95.5(4) . .
Se3F_2 Sn1A_2 Se34_2 104.7(5) . .
Se3B_2 Sn1A_2 Se34_2 93.1(5) . .
Se33_2 Sn1A_2 Se34_2 85.8(3) . .
Se3E_2 Sn1A_2 Se34_2 78.7(4) . .
Se3C_2 Sn1A_2 Se34_2 11.7(3) . .
Se35_2 Sn1A_2 Se34_2 141.2(4) . .
Ge9_2 Sn1A_2 Se34_2 152.4(3) 3_566 .
Se3D_2 Sn1A_2 Se34_2 162.7(5) . .
Sn1B_2 Sn12_2 Se3A_2 97.1(7) . .
Sn1B_2 Sn12_2 Se3H_2 94.6(7) . .
Se3A_2 Sn12_2 Se3H_2 148.2(7) . .
Sn1B_2 Sn12_2 Se3G_2 102.5(7) . .
Se3A_2 Sn12_2 Se3G_2 103.3(5) . .
Se3H_2 Sn12_2 Se3G_2 102.9(5) . .
Sn1B_2 Sn12_2 Se32_2 115.9(6) . .
Se3A_2 Sn12_2 Se32_2 20.2(5) . .
Se3H_2 Sn12_2 Se32_2 132.8(5) . .
Se3G_2 Sn12_2 Se32_2 104.3(3) . .
Sn1B_2 Sn12_2 Se36_2 42.9(6) . .
Se3A_2 Sn12_2 Se36_2 99.4(5) . .
Se3H_2 Sn12_2 Se36_2 109.2(5) . .
Se3G_2 Sn12_2 Se36_2 60.1(4) . .
Se32_2 Sn12_2 Se36_2 117.77(16) . .
Sn1B_2 Sn12_2 Se39_2 111.7(6) . .
Se3A_2 Sn12_2 Se39_2 136.6(5) . .
Se3H_2 Sn12_2 Se39_2 17.5(4) . .
Se3G_2 Sn12_2 Se39_2 101.4(3) . .
Se32_2 Sn12_2 Se39_2 118.12(18) . .
Se36_2 Sn12_2 Se39_2 123.91(15) . .
Sn1B_2 Sn12_2 Se34_2 46.3(6) . .
Se3A_2 Sn12_2 Se34_2 84.8(4) . .
Se3H_2 Sn12_2 Se34_2 82.1(4) . .
Se3G_2 Sn12_2 Se34_2 148.8(4) . .
Se32_2 Sn12_2 Se34_2 93.46(14) . .
Se36_2 Sn12_2 Se34_2 88.92(14) . .
Se39_2 Sn12_2 Se34_2 92.14(13) . .
Sn1B_2 Sn12_2 Se38_2 133.5(6) . .
Se3A_2 Sn12_2 Se38_2 96.5(4) . .
Se3H_2 Sn12_2 Se38_2 96.7(4) . .
Se3G_2 Sn12_2 Se38_2 31.1(4) . .
Se32_2 Sn12_2 Se38_2 87.66(13) . .
Se36_2 Sn12_2 Se38_2 91.03(13) . .
Se39_2 Sn12_2 Se38_2 86.85(12) . .
Se34_2 Sn12_2 Se38_2 178.75(15) . .
Sn1B_2 Sn12_2 Ge4A_2 114.6(7) . .
Se3A_2 Sn12_2 Ge4A_2 141.1(5) . .
Se3H_2 Sn12_2 Ge4A_2 54.5(4) . .
Se3G_2 Sn12_2 Ge4A_2 50.0(4) . .
Se32_2 Sn12_2 Ge4A_2 127.3(3) . .
Se36_2 Sn12_2 Ge4A_2 90.1(3) . .
Se39_2 Sn12_2 Ge4A_2 51.6(3) . .
Se34_2 Sn12_2 Ge4A_2 133.4(3) . .
Se38_2 Sn12_2 Ge4A_2 45.3(2) . .
Sn12_2 Sn1B_2 Se36_2 117.2(7) . .
Sn12_2 Sn1B_2 Se34_2 114.2(8) . .
Se36_2 Sn1B_2 Se34_2 128.0(6) . .
Sn12_2 Sn1B_2 Se3H_2 62.4(7) . .
Se36_2 Sn1B_2 Se3H_2 121.7(6) . .
Se34_2 Sn1B_2 Se3H_2 88.6(5) . .
Sn12_2 Sn1B_2 Se3E_2 143.4(8) . .
Se36_2 Sn1B_2 Se3E_2 26.3(3) . .
Se34_2 Sn1B_2 Se3E_2 101.7(5) . .
Se3H_2 Sn1B_2 Se3E_2 128.2(6) . .
Sn12_2 Sn1B_2 Se3A_2 60.2(7) . .
Se36_2 Sn1B_2 Se3A_2 108.1(6) . .
Se34_2 Sn1B_2 Se3A_2 90.5(5) . .
Se3H_2 Sn1B_2 Se3A_2 116.0(7) . .
Se3E_2 Sn1B_2 Se3A_2 114.6(7) . .
Sn12_2 Sn1B_2 Se3C_2 125.3(8) . .
Se36_2 Sn1B_2 Se3C_2 117.0(6) . .
Se34_2 Sn1B_2 Se3C_2 11.1(4) . .
Se3H_2 Sn1B_2 Se3C_2 94.5(6) . .
Se3E_2 Sn1B_2 Se3C_2 90.7(6) . .
Se3A_2 Sn1B_2 Se3C_2 96.3(6) . .
Sn12_2 Sn1B_2 Sn11_2 154.5(8) . .
Se36_2 Sn1B_2 Sn11_2 64.8(3) . .
Se34_2 Sn1B_2 Sn11_2 65.7(3) . .
Se3H_2 Sn1B_2 Sn11_2 140.6(5) . .
Se3E_2 Sn1B_2 Sn11_2 41.2(4) . .
Se3A_2 Sn1B_2 Sn11_2 94.5(5) . .
Se3C_2 Sn1B_2 Sn11_2 56.0(4) . .
Sn12_2 Sn1B_2 Se3G_2 57.7(6) . .
Se36_2 Sn1B_2 Se3G_2 60.1(4) . .
Se34_2 Sn1B_2 Se3G_2 171.9(6) . .
Se3H_2 Sn1B_2 Se3G_2 86.4(5) . .
Se3E_2 Sn1B_2 Se3G_2 86.4(5) . .
Se3A_2 Sn1B_2 Se3G_2 86.0(5) . .
Se3C_2 Sn1B_2 Se3G_2 176.9(7) . .
Sn11_2 Sn1B_2 Se3G_2 121.8(5) . .
Sn1C_2 Sn13_2 Se4E_2 143.8(8) . .
Sn1C_2 Sn13_2 Se46_2 67.8(7) . .
Se4E_2 Sn13_2 Se46_2 116.1(4) . .
Sn1C_2 Sn13_2 Se47_2 163.8(7) . .
Se4E_2 Sn13_2 Se47_2 20.5(4) . .
Se46_2 Sn13_2 Se47_2 118.22(16) . .
Sn1C_2 Sn13_2 Se44_2 56.0(7) . .
Se4E_2 Sn13_2 Se44_2 117.6(5) . .
Se46_2 Sn13_2 Se44_2 121.87(18) . .
Se47_2 Sn13_2 Se44_2 119.90(15) . .
Sn1C_2 Sn13_2 Se45_2 103.1(7) . .
Se4E_2 Sn13_2 Se45_2 112.8(4) . .
Se46_2 Sn13_2 Se45_2 88.56(12) . .
Se47_2 Sn13_2 Se45_2 92.31(13) . .
Se44_2 Sn13_2 Se45_2 90.41(11) . .
Sn1C_2 Sn13_2 Se43_2 72.4(7) . .
Se4E_2 Sn13_2 Se43_2 71.7(4) . .
Se46_2 Sn13_2 Se43_2 89.20(13) . .
Se47_2 Sn13_2 Se43_2 92.25(13) . .
Se44_2 Sn13_2 Se43_2 87.40(11) . .
Se45_2 Sn13_2 Se43_2 175.44(17) . .
Sn1C_2 Sn13_2 Sn1D_2 157.1(7) . .
Se4E_2 Sn13_2 Sn1D_2 58.7(5) . .
Se46_2 Sn13_2 Sn1D_2 100.8(2) . .
Se47_2 Sn13_2 Sn1D_2 39.1(2) . .
Se44_2 Sn13_2 Sn1D_2 125.2(2) . .
Se45_2 Sn13_2 Sn1D_2 55.5(2) . .
Se43_2 Sn13_2 Sn1D_2 128.8(2) . .
Sn1C_2 Sn13_2 Se4D_2 55.0(8) . .
Se4E_2 Sn13_2 Se4D_2 127.4(6) . .
Se46_2 Sn13_2 Se4D_2 13.1(4) . .
Se47_2 Sn13_2 Se4D_2 131.3(4) . .
Se44_2 Sn13_2 Se4D_2 108.8(4) . .
Se45_2 Sn13_2 Se4D_2 89.3(3) . .
Se43_2 Sn13_2 Se4D_2 87.6(3) . .
Sn1D_2 Sn13_2 Se4D_2 111.7(4) . .
Sn13_2 Sn1C_2 Se44_2 104.3(8) . .
Sn13_2 Sn1C_2 Se46_2 91.2(7) . .
Se44_2 Sn1C_2 Se46_2 158.1(5) . .
Sn13_2 Sn1C_2 Se4D_2 108.3(9) . .
Se44_2 Sn1C_2 Se4D_2 142.5(7) . .
Se46_2 Sn1C_2 Se4D_2 17.3(4) . .
Sn13_2 Sn1C_2 Se4E_2 24.4(6) . .
Se44_2 Sn1C_2 Se4E_2 103.6(5) . .
Se46_2 Sn1C_2 Se4E_2 96.9(5) . .
Se4D_2 Sn1C_2 Se4E_2 113.8(6) . .
Sn13_2 Sn1C_2 Se43_2 88.5(7) . .
Se44_2 Sn1C_2 Se43_2 99.1(4) . .
Se46_2 Sn1C_2 Se43_2 96.6(4) . .
Se4D_2 Sn1C_2 Se43_2 99.8(5) . .
Se4E_2 Sn1C_2 Se43_2 64.3(4) . .
Sn13_2 Sn1C_2 Se4C_2 117.7(9) . .
Se44_2 Sn1C_2 Se4C_2 90.0(4) . .
Se46_2 Sn1C_2 Se4C_2 96.4(4) . .
Se4D_2 Sn1C_2 Se4C_2 90.9(6) . .
Se4E_2 Sn1C_2 Se4C_2 93.4(5) . .
Se43_2 Sn1C_2 Se4C_2 29.2(3) . .
Sn13_2 Sn1C_2 Ge5_2 112.9(8) . .
Se44_2 Sn1C_2 Ge5_2 52.9(2) . .
Se46_2 Sn1C_2 Ge5_2 134.3(4) . .
Se4D_2 Sn1C_2 Ge5_2 125.5(5) . .
Se4E_2 Sn1C_2 Ge5_2 92.7(4) . .
Se43_2 Sn1C_2 Ge5_2 49.0(2) . .
Se4C_2 Sn1C_2 Ge5_2 38.4(3) . .
Sn13_2 Sn1C_2 Se45_2 59.7(6) . .
Se44_2 Sn1C_2 Se45_2 90.1(3) . .
Se46_2 Sn1C_2 Se45_2 84.5(3) . .
Se4D_2 Sn1C_2 Se45_2 90.6(5) . .
Se4E_2 Sn1C_2 Se45_2 84.0(4) . .
Se43_2 Sn1C_2 Se45_2 148.2(4) . .
Se4C_2 Sn1C_2 Se45_2 177.3(5) . .
Ge5_2 Sn1C_2 Se45_2 141.0(4) . .
Sn1D_2 Sn14_2 Se5A_2 104.0(8) . .
Sn1D_2 Sn14_2 Se5B_2 100.2(8) . .
Se5A_2 Sn14_2 Se5B_2 108.0(6) . .
Sn1D_2 Sn14_2 Se47_2 32.7(7) . .
Se5A_2 Sn14_2 Se47_2 104.0(5) . .
Se5B_2 Sn14_2 Se47_2 69.0(4) . .
Sn1D_2 Sn14_2 Se48_2 97.8(7) . .
Se5A_2 Sn14_2 Se48_2 135.8(5) . .
Se5B_2 Sn14_2 Se48_2 105.2(4) . .
Se47_2 Sn14_2 Se48_2 114.68(14) . .
Sn1D_2 Sn14_2 Se4F_2 82.8(7) . .
Se5A_2 Sn14_2 Se4F_2 143.4(6) . .
Se5B_2 Sn14_2 Se4F_2 105.9(5) . .
Se47_2 Sn14_2 Se4F_2 100.4(3) . .
Se48_2 Sn14_2 Se4F_2 15.2(3) . .
Sn1D_2 Sn14_2 Se51_2 121.2(7) . .
Se5A_2 Sn14_2 Se51_2 17.3(5) . .
Se5B_2 Sn14_2 Se51_2 103.8(3) . .
Se47_2 Sn14_2 Se51_2 118.82(16) . .
Se48_2 Sn14_2 Se51_2 125.21(15) . .
Se4F_2 Sn14_2 Se51_2 137.2(4) . .
Sn1D_2 Sn14_2 Se52_2 122.9(7) . .
Se5A_2 Sn14_2 Se52_2 101.6(5) . .
Se5B_2 Sn14_2 Se52_2 22.8(4) . .
Se47_2 Sn14_2 Se52_2 91.73(14) . .
Se48_2 Sn14_2 Se52_2 97.93(16) . .
Se4F_2 Sn14_2 Se52_2 104.5(4) . .
Se51_2 Sn14_2 Se52_2 91.58(14) . .
Sn1D_2 Sn14_2 Sn1E_2 128.5(7) . .
Se5A_2 Sn14_2 Sn1E_2 57.1(5) . .
Se5B_2 Sn14_2 Sn1E_2 54.8(4) . .
Se47_2 Sn14_2 Sn1E_2 100.3(2) . .
Se48_2 Sn14_2 Sn1E_2 130.1(3) . .
Se4F_2 Sn14_2 Sn1E_2 142.9(5) . .
Se51_2 Sn14_2 Sn1E_2 49.2(2) . .
Se52_2 Sn14_2 Sn1E_2 44.5(2) . .
Sn1D_2 Sn14_2 Se45_2 55.6(7) . .
Se5A_2 Sn14_2 Se45_2 75.2(5) . .
Se5B_2 Sn14_2 Se45_2 154.8(4) . .
Se47_2 Sn14_2 Se45_2 85.90(13) . .
Se48_2 Sn14_2 Se45_2 86.72(12) . .
Se4F_2 Sn14_2 Se45_2 79.9(4) . .
Se51_2 Sn14_2 Se45_2 86.06(12) . .
Se52_2 Sn14_2 Se45_2 175.33(15) . .
Sn1E_2 Sn14_2 Se45_2 132.0(2) . .
Sn14_2 Sn1D_2 Se47_2 132.6(10) . .
Sn14_2 Sn1D_2 Se5A_2 55.9(7) . .
Se47_2 Sn1D_2 Se5A_2 115.1(6) . .
Sn14_2 Sn1D_2 Se4E_2 154.6(10) . .
Se47_2 Sn1D_2 Se4E_2 22.4(4) . .
Se5A_2 Sn1D_2 Se4E_2 125.1(6) . .
Sn14_2 Sn1D_2 Se4F_2 77.6(7) . .
Se47_2 Sn1D_2 Se4F_2 122.0(6) . .
Se5A_2 Sn1D_2 Se4F_2 121.9(6) . .
Se4E_2 Sn1D_2 Se4F_2 111.9(6) . .
Sn14_2 Sn1D_2 Se45_2 108.2(8) . .
Se47_2 Sn1D_2 Se45_2 115.0(5) . .
Se5A_2 Sn1D_2 Se45_2 77.9(5) . .
Se4E_2 Sn1D_2 Se45_2 96.0(5) . .
Se4F_2 Sn1D_2 Se45_2 87.1(5) . .
Sn14_2 Sn1D_2 Se5B_2 61.0(7) . .
Se47_2 Sn1D_2 Se5B_2 73.3(5) . .
Se5A_2 Sn1D_2 Se5B_2 89.7(6) . .
Se4E_2 Sn1D_2 Se5B_2 94.0(6) . .
Se4F_2 Sn1D_2 Se5B_2 96.7(6) . .
Se45_2 Sn1D_2 Se5B_2 167.1(5) . .
Sn14_2 Sn1D_2 Se48_2 64.1(6) . .
Se47_2 Sn1D_2 Se48_2 132.1(5) . .
Se5A_2 Sn1D_2 Se48_2 109.6(5) . .
Se4E_2 Sn1D_2 Se48_2 125.0(5) . .
Se4F_2 Sn1D_2 Se48_2 13.7(3) . .
Se45_2 Sn1D_2 Se48_2 89.8(3) . .
Se5B_2 Sn1D_2 Se48_2 91.1(5) . .
Sn14_2 Sn1D_2 Sn13_2 165.9(9) . .
Se47_2 Sn1D_2 Sn13_2 60.9(3) . .
Se5A_2 Sn1D_2 Sn13_2 117.5(5) . .
Se4E_2 Sn1D_2 Sn13_2 39.2(4) . .
Se4F_2 Sn1D_2 Sn13_2 98.9(5) . .
Se45_2 Sn1D_2 Sn13_2 57.8(2) . .
Se5B_2 Sn1D_2 Sn13_2 133.1(5) . .
Se48_2 Sn1D_2 Sn13_2 111.5(3) . .
Se4F_2 Sn15_2 Se46_2 104.7(4) . .
Se4F_2 Sn15_2 Se50_2 132.2(4) . .
Se46_2 Sn15_2 Se50_2 123.11(15) . .
Se4F_2 Sn15_2 Se48_2 12.9(3) . .
Se46_2 Sn15_2 Se48_2 117.57(14) . .
Se50_2 Sn15_2 Se48_2 119.29(12) . .
Se4F_2 Sn15_2 Se45_2 91.2(4) . .
Se46_2 Sn15_2 Se45_2 88.09(12) . .
Se50_2 Sn15_2 Se45_2 89.98(9) . .
Se48_2 Sn15_2 Se45_2 90.44(12) . .
Se4F_2 Sn15_2 Se49_2 91.1(4) . .
Se46_2 Sn15_2 Se49_2 92.59(11) . .
Se50_2 Sn15_2 Se49_2 87.50(9) . .
Se48_2 Sn15_2 Se49_2 91.52(12) . .
Se45_2 Sn15_2 Se49_2 177.35(12) . .
Se4F_2 Sn15_2 Se4D_2 119.1(5) . .
Se46_2 Sn15_2 Se4D_2 14.8(4) . .
Se50_2 Sn15_2 Se4D_2 108.6(4) . .
Se48_2 Sn15_2 Se4D_2 132.1(4) . .
Se45_2 Sn15_2 Se4D_2 91.0(4) . .
Se49_2 Sn15_2 Se4D_2 89.0(4) . .
Sn1E_2 Sn16_2 Se5D_2 133.0(9) . .
Sn1E_2 Sn16_2 Se51_2 66.1(8) . .
Se5D_2 Sn16_2 Se51_2 120.6(5) . .
Sn1E_2 Sn16_2 Se54_2 82.7(8) . .
Se5D_2 Sn16_2 Se54_2 119.4(5) . .
Se51_2 Sn16_2 Se54_2 118.58(17) . .
Sn1E_2 Sn16_2 Se56_2 155.1(8) . .
Se5D_2 Sn16_2 Se56_2 22.1(4) . .
Se51_2 Sn16_2 Se56_2 120.01(16) . .
Se54_2 Sn16_2 Se56_2 110.47(15) . .
Sn1E_2 Sn16_2 Se52_2 51.9(8) . .
Se5D_2 Sn16_2 Se52_2 81.4(5) . .
Se51_2 Sn16_2 Se52_2 95.67(14) . .
Se54_2 Sn16_2 Se52_2 104.77(15) . .
Se56_2 Sn16_2 Se52_2 103.37(16) . .
Sn1E_2 Sn16_2 Se5C_2 69.7(8) . .
Se5D_2 Sn16_2 Se5C_2 129.5(6) . .
Se51_2 Sn16_2 Se5C_2 109.8(4) . .
Se54_2 Sn16_2 Se5C_2 13.1(3) . .
Se56_2 Sn16_2 Se5C_2 123.1(4) . .
Se52_2 Sn16_2 Se5C_2 97.0(4) . .
Sn1E_2 Sn16_2 Se5A_2 51.3(8) . .
Se5D_2 Sn16_2 Se5A_2 128.6(6) . .
Se51_2 Sn16_2 Se5A_2 14.8(3) . .
Se54_2 Sn16_2 Se5A_2 111.9(4) . .
Se56_2 Sn16_2 Se5A_2 132.9(3) . .
Se52_2 Sn16_2 Se5A_2 84.9(3) . .
Se5C_2 Sn16_2 Se5A_2 101.1(5) . .
Sn1E_2 Sn16_2 Sn1F_2 169.9(8) . .
Se5D_2 Sn16_2 Sn1F_2 55.4(5) . .
Se51_2 Sn16_2 Sn1F_2 105.4(2) . .
Se54_2 Sn16_2 Sn1F_2 97.6(2) . .
Se56_2 Sn16_2 Sn1F_2 33.6(2) . .
Se52_2 Sn16_2 Sn1F_2 136.8(2) . .
Se5C_2 Sn16_2 Sn1F_2 110.0(4) . .
Se5A_2 Sn16_2 Sn1F_2 120.2(3) . .
Sn16_2 Sn1E_2 Se52_2 109.7(10) . .
Sn16_2 Sn1E_2 Se51_2 94.2(8) . .
Se52_2 Sn1E_2 Se51_2 115.5(5) . .
Sn16_2 Sn1E_2 Se5C_2 91.6(9) . .
Se52_2 Sn1E_2 Se5C_2 114.7(6) . .
Se51_2 Sn1E_2 Se5C_2 123.8(7) . .
Sn16_2 Sn1E_2 Se5B_2 134.1(11) . .
Se52_2 Sn1E_2 Se5B_2 24.4(4) . .
Se51_2 Sn1E_2 Se5B_2 108.5(5) . .
Se5C_2 Sn1E_2 Se5B_2 106.6(6) . .
Sn16_2 Sn1E_2 Se5A_2 113.4(9) . .
Se52_2 Sn1E_2 Se5A_2 106.4(5) . .
Se51_2 Sn1E_2 Se5A_2 19.3(3) . .
Se5C_2 Sn1E_2 Se5A_2 120.2(7) . .
Se5B_2 Sn1E_2 Se5A_2 93.5(6) . .
Sn16_2 Sn1E_2 Se54_2 78.1(7) . .
Se52_2 Sn1E_2 Se54_2 117.6(5) . .
Se51_2 Sn1E_2 Se54_2 125.8(5) . .
Se5C_2 Sn1E_2 Se54_2 13.6(3) . .
Se5B_2 Sn1E_2 Se54_2 115.0(5) . .
Se5A_2 Sn1E_2 Se54_2 127.4(6) . .
Sn16_2 Sn1E_2 Se5D_2 33.2(7) . .
Se52_2 Sn1E_2 Se5D_2 76.9(5) . .
Se51_2 Sn1E_2 Se5D_2 104.5(5) . .
Se5C_2 Sn1E_2 Se5D_2 110.0(6) . .
Se5B_2 Sn1E_2 Se5D_2 101.3(6) . .
Se5A_2 Sn1E_2 Se5D_2 120.4(6) . .
Se54_2 Sn1E_2 Se5D_2 97.3(5) . .
Sn16_2 Sn1E_2 Sn14_2 129.0(9) . .
Se52_2 Sn1E_2 Sn14_2 61.5(3) . .
Se51_2 Sn1E_2 Sn14_2 57.2(2) . .
Se5C_2 Sn1E_2 Sn14_2 139.0(5) . .
Se5B_2 Sn1E_2 Sn14_2 51.5(4) . .
Se5A_2 Sn1E_2 Sn14_2 44.9(4) . .
Se54_2 Sn1E_2 Sn14_2 152.6(5) . .
Se5D_2 Sn1E_2 Sn14_2 108.4(5) . .
Se5E_2 Sn17_2 Se54_2 101.7(4) . .
Se5E_2 Sn17_2 Se55_2 144.4(4) . .
Se54_2 Sn17_2 Se55_2 113.55(13) . .
Se5E_2 Sn17_2 Se58_2 16.3(4) . .
Se54_2 Sn17_2 Se58_2 117.70(15) . .
Se55_2 Sn17_2 Se58_2 128.08(14) . .
Se5E_2 Sn17_2 Se53_2 88.2(5) . .
Se54_2 Sn17_2 Se53_2 96.93(13) . .
Se55_2 Sn17_2 Se53_2 92.25(11) . .
Se58_2 Sn17_2 Se53_2 89.46(12) . .
Se5E_2 Sn17_2 Se57_2 89.5(5) . .
Se54_2 Sn17_2 Se57_2 89.47(12) . .
Se55_2 Sn17_2 Se57_2 86.08(11) . .
Se58_2 Sn17_2 Se57_2 86.66(12) . .
Se53_2 Sn17_2 Se57_2 173.52(12) . .
Se5E_2 Sn17_2 Se5C_2 111.0(6) . .
Se54_2 Sn17_2 Se5C_2 9.4(4) . .
Se55_2 Sn17_2 Se5C_2 104.4(4) . .
Se58_2 Sn17_2 Se5C_2 127.0(4) . .
Se53_2 Sn17_2 Se5C_2 95.7(4) . .
Se57_2 Sn17_2 Se5C_2 90.8(4) . .
Sn1F_2 Sn18_2 Se5E_2 100.6(7) . .
Sn1F_2 Sn18_2 Se6A_2 91.3(7) . .
Se5E_2 Sn18_2 Se6A_2 168.1(6) . .
Sn1F_2 Sn18_2 Se58_2 116.9(6) . .
Se5E_2 Sn18_2 Se58_2 16.4(4) . .
Se6A_2 Sn18_2 Se58_2 151.7(4) . .
Sn1F_2 Sn18_2 Se56_2 13.6(6) . .
Se5E_2 Sn18_2 Se56_2 96.8(5) . .
Se6A_2 Sn18_2 Se56_2 94.9(4) . .
Se58_2 Sn18_2 Se56_2 113.03(15) . .
Sn1F_2 Sn18_2 Se60_2 109.1(6) . .
Se5E_2 Sn18_2 Se60_2 150.1(5) . .
Se6A_2 Sn18_2 Se60_2 18.2(4) . .
Se58_2 Sn18_2 Se60_2 133.68(16) . .
Se56_2 Sn18_2 Se60_2 113.02(15) . .
Sn1F_2 Sn18_2 Se53_2 83.8(7) . .
Se5E_2 Sn18_2 Se53_2 89.6(5) . .
Se6A_2 Sn18_2 Se53_2 91.4(4) . .
Se58_2 Sn18_2 Se53_2 89.83(14) . .
Se56_2 Sn18_2 Se53_2 96.79(13) . .
Se60_2 Sn18_2 Se53_2 89.62(12) . .
Sn1F_2 Sn18_2 Se59_2 104.1(7) . .
Se5E_2 Sn18_2 Se59_2 89.9(5) . .
Se6A_2 Sn18_2 Se59_2 87.6(4) . .
Se58_2 Sn18_2 Se59_2 87.46(16) . .
Se56_2 Sn18_2 Se59_2 91.09(16) . .
Se60_2 Sn18_2 Se59_2 86.90(13) . .
Se53_2 Sn18_2 Se59_2 172.11(17) . .
Sn1F_2 Sn18_2 Se5F_2 75.4(8) . .
Se5E_2 Sn18_2 Se5F_2 96.4(6) . .
Se6A_2 Sn18_2 Se5F_2 86.9(5) . .
Se58_2 Sn18_2 Se5F_2 101.5(4) . .
Se56_2 Sn18_2 Se5F_2 62.6(4) . .
Se60_2 Sn18_2 Se5F_2 95.0(3) . .
Se53_2 Sn18_2 Se5F_2 159.1(4) . .
Se59_2 Sn18_2 Se5F_2 28.7(4) . .
Sn18_2 Sn1F_2 Se56_2 159.2(10) . .
Sn18_2 Sn1F_2 Se5D_2 172.4(9) . .
Se56_2 Sn1F_2 Se5D_2 16.4(4) . .
Sn18_2 Sn1F_2 Se6A_2 67.9(7) . .
Se56_2 Sn1F_2 Se6A_2 116.2(6) . .
Se5D_2 Sn1F_2 Se6A_2 118.8(6) . .
Sn18_2 Sn1F_2 Se5E_2 59.6(7) . .
Se56_2 Sn1F_2 Se5E_2 113.1(6) . .
Se5D_2 Sn1F_2 Se5E_2 113.6(6) . .
Se6A_2 Sn1F_2 Se5E_2 127.5(7) . .
Sn18_2 Sn1F_2 Se53_2 76.8(7) . .
Se56_2 Sn1F_2 Se53_2 123.0(5) . .
Se5D_2 Sn1F_2 Se53_2 106.6(5) . .
Se6A_2 Sn1F_2 Se53_2 86.2(5) . .
Se5E_2 Sn1F_2 Se53_2 82.0(6) . .
Sn18_2 Sn1F_2 Se5F_2 86.3(8) . .
Se56_2 Sn1F_2 Se5F_2 74.0(6) . .
Se5D_2 Sn1F_2 Se5F_2 90.5(6) . .
Se6A_2 Sn1F_2 Se5F_2 85.4(5) . .
Se5E_2 Sn1F_2 Se5F_2 91.5(7) . .
Se53_2 Sn1F_2 Se5F_2 162.9(6) . .
Sn18_2 Sn1F_2 Se60_2 54.4(5) . .
Se56_2 Sn1F_2 Se60_2 129.8(5) . .
Se5D_2 Sn1F_2 Se60_2 132.5(5) . .
Se6A_2 Sn1F_2 Se60_2 13.9(4) . .
Se5E_2 Sn1F_2 Se60_2 113.9(5) . .
Se53_2 Sn1F_2 Se60_2 80.3(3) . .
Se5F_2 Sn1F_2 Se60_2 88.1(4) . .
Sn18_2 Sn1F_2 Sn16_2 141.6(8) . .
Se56_2 Sn1F_2 Sn16_2 55.4(3) . .
Se5D_2 Sn1F_2 Sn16_2 39.3(4) . .
Se6A_2 Sn1F_2 Sn16_2 123.4(5) . .
Se5E_2 Sn1F_2 Sn16_2 98.9(5) . .
Se53_2 Sn1F_2 Sn16_2 68.4(2) . .
Se5F_2 Sn1F_2 Sn16_2 128.5(6) . .
Se60_2 Sn1F_2 Sn16_2 130.6(3) . .
Sn18_2 Sn1F_2 Se58_2 47.8(5) . .
Se56_2 Sn1F_2 Se58_2 124.5(4) . .
Se5D_2 Sn1F_2 Se58_2 125.5(5) . .
Se6A_2 Sn1F_2 Se58_2 115.6(5) . .
Se5E_2 Sn1F_2 Se58_2 11.9(4) . .
Se53_2 Sn1F_2 Se58_2 78.7(3) . .
Se5F_2 Sn1F_2 Se58_2 91.7(5) . .
Se60_2 Sn1F_2 Se58_2 102.0(3) . .
Sn16_2 Sn1F_2 Se58_2 107.8(3) . .
Se18_2 Ge1_2 Se20_2 106.98(15) . .
Se18_2 Ge1_2 Se17_2 103.06(13) . .
Se20_2 Ge1_2 Se17_2 114.05(13) . .
Se18_2 Ge1_2 Se19_2 111.63(13) . .
Se20_2 Ge1_2 Se19_2 109.62(13) . .
Se17_2 Ge1_2 Se19_2 111.29(14) . .
Se22_2 Ge2_2 Se20_2 108.97(14) . .
Se22_2 Ge2_2 Se23_2 101.98(13) . .
Se20_2 Ge2_2 Se23_2 114.03(15) . .
Se22_2 Ge2_2 Se21_2 107.92(16) . .
Se20_2 Ge2_2 Se21_2 110.71(14) . .
Se23_2 Ge2_2 Se21_2 112.68(15) . .
Se57_2 Ge3_2 Se55_2 103.03(15) 3_566 3_566
Se57_2 Ge3_2 Se21_2 108.24(15) 3_566 .
Se55_2 Ge3_2 Se21_2 110.22(15) 3_566 .
Se57_2 Ge3_2 Se19_2 108.01(14) 3_566 .
Se55_2 Ge3_2 Se19_2 114.02(14) 3_566 .
Se21_2 Ge3_2 Se19_2 112.69(15) . .
Ge4A_2 Ge4_2 Se4A_2 148.0(9) . .
Ge4A_2 Ge4_2 Se38_2 68.9(7) . .
Se4A_2 Ge4_2 Se38_2 89.5(6) . .
Ge4A_2 Ge4_2 Se39_2 78.7(7) . .
Se4A_2 Ge4_2 Se39_2 130.7(5) . .
Se38_2 Ge4_2 Se39_2 102.53(17) . .
Ge4A_2 Ge4_2 Se40_2 166.3(7) . .
Se4A_2 Ge4_2 Se40_2 21.0(5) . .
Se38_2 Ge4_2 Se40_2 108.03(17) . .
Se39_2 Ge4_2 Se40_2 114.90(19) . .
Ge4A_2 Ge4_2 Se41_2 58.5(8) . .
Se4A_2 Ge4_2 Se41_2 111.4(5) . .
Se38_2 Ge4_2 Se41_2 109.37(19) . .
Se39_2 Ge4_2 Se41_2 109.09(17) . .
Se40_2 Ge4_2 Se41_2 112.38(17) . .
Ge4A_2 Ge4_2 Se3H_2 61.8(8) . .
Se4A_2 Ge4_2 Se3H_2 146.7(6) . .
Se38_2 Ge4_2 Se3H_2 94.9(3) . .
Se39_2 Ge4_2 Se3H_2 16.8(3) . .
Se40_2 Ge4_2 Se3H_2 131.7(4) . .
Se41_2 Ge4_2 Se3H_2 98.2(4) . .
Ge4A_2 Ge4_2 Ge5A_2 146.5(8) . .
Se4A_2 Ge4_2 Ge5A_2 58.1(6) . .
Se38_2 Ge4_2 Ge5A_2 144.6(3) . .
Se39_2 Ge4_2 Ge5A_2 90.6(3) . .
Se40_2 Ge4_2 Ge5A_2 37.8(3) . .
Se41_2 Ge4_2 Ge5A_2 96.7(3) . .
Se3H_2 Ge4_2 Ge5A_2 104.9(4) . .
Ge4_2 Ge4A_2 Se41_2 96.6(9) . .
Ge4_2 Ge4A_2 Se38_2 85.3(8) . .
Se41_2 Ge4A_2 Se38_2 131.0(6) . .
Ge4_2 Ge4A_2 Se3G_2 122.3(10) . .
Se41_2 Ge4A_2 Se3G_2 119.0(7) . .
Se38_2 Ge4A_2 Se3G_2 37.0(4) . .
Ge4_2 Ge4A_2 Se4A_2 19.0(5) . .
Se41_2 Ge4A_2 Se4A_2 93.1(6) . .
Se38_2 Ge4A_2 Se4A_2 73.5(5) . .
Se3G_2 Ge4A_2 Se4A_2 109.3(7) . .
Ge4_2 Ge4A_2 Se39_2 76.8(8) . .
Se41_2 Ge4A_2 Se39_2 121.5(6) . .
Se38_2 Ge4A_2 Se39_2 106.6(5) . .
Se3G_2 Ge4A_2 Se39_2 112.6(6) . .
Se4A_2 Ge4A_2 Se39_2 94.6(6) . .
Ge4_2 Ge4A_2 Se3H_2 96.4(9) . .
Se41_2 Ge4A_2 Se3H_2 119.9(7) . .
Se38_2 Ge4A_2 Se3H_2 108.4(7) . .
Se3G_2 Ge4A_2 Se3H_2 101.8(7) . .
Se4A_2 Ge4A_2 Se3H_2 114.0(8) . .
Se39_2 Ge4A_2 Se3H_2 19.6(4) . .
Ge4_2 Ge4A_2 Se4B_2 112.4(10) . .
Se41_2 Ge4A_2 Se4B_2 16.2(4) . .
Se38_2 Ge4A_2 Se4B_2 132.5(7) . .
Se3G_2 Ge4A_2 Se4B_2 109.9(8) . .
Se4A_2 Ge4A_2 Se4B_2 109.1(7) . .
Se39_2 Ge4A_2 Se4B_2 120.0(6) . .
Se3H_2 Ge4A_2 Se4B_2 112.5(7) . .
Ge4_2 Ge4A_2 Sn12_2 109.8(9) . .
Se41_2 Ge4A_2 Sn12_2 151.5(7) . .
Se38_2 Ge4A_2 Sn12_2 63.9(3) . .
Se3G_2 Ge4A_2 Sn12_2 55.0(4) . .
Se4A_2 Ge4A_2 Sn12_2 115.4(6) . .
Se39_2 Ge4A_2 Sn12_2 57.7(3) . .
Se3H_2 Ge4A_2 Sn12_2 48.4(4) . .
Se4B_2 Ge4A_2 Sn12_2 135.5(7) . .
Ge5A_2 Ge5_2 Se4C_2 105.3(10) . .
Ge5A_2 Ge5_2 Se43_2 140.6(9) . .
Se4C_2 Ge5_2 Se43_2 35.7(5) . .
Ge5A_2 Ge5_2 Se42_2 99.5(9) . .
Se4C_2 Ge5_2 Se42_2 129.0(4) . .
Se43_2 Ge5_2 Se42_2 111.09(18) . .
Ge5A_2 Ge5_2 Se40_2 34.2(8) . .
Se4C_2 Ge5_2 Se40_2 74.6(5) . .
Se43_2 Ge5_2 Se40_2 109.89(17) . .
Se42_2 Ge5_2 Se40_2 108.07(16) . .
Ge5A_2 Ge5_2 Se44_2 82.7(8) . .
Se4C_2 Ge5_2 Se44_2 111.7(4) . .
Se43_2 Ge5_2 Se44_2 104.80(16) . .
Se42_2 Ge5_2 Se44_2 115.18(16) . .
Se40_2 Ge5_2 Se44_2 107.69(19) . .
Ge5A_2 Ge5_2 Sn1C_2 107.0(9) . .
Se4C_2 Ge5_2 Sn1C_2 64.9(4) . .
Se43_2 Ge5_2 Sn1C_2 59.1(2) . .
Se42_2 Ge5_2 Sn1C_2 145.2(3) . .
Se40_2 Ge5_2 Sn1C_2 106.5(2) . .
Se44_2 Ge5_2 Sn1C_2 48.7(2) . .
Ge5_2 Ge5A_2 Se40_2 128.0(11) . .
Ge5_2 Ge5A_2 Se4C_2 51.8(8) . .
Se40_2 Ge5A_2 Se4C_2 80.0(6) . .
Ge5_2 Ge5A_2 Se4A_2 152.6(11) . .
Se40_2 Ge5A_2 Se4A_2 27.4(4) . .
Se4C_2 Ge5A_2 Se4A_2 107.4(7) . .
Ge5_2 Ge5A_2 Se44_2 75.3(8) . .
Se40_2 Ge5A_2 Se44_2 135.7(7) . .
Se4C_2 Ge5A_2 Se44_2 96.4(6) . .
Se4A_2 Ge5A_2 Se44_2 129.3(7) . .
Ge5_2 Ge5A_2 Se42_2 60.5(8) . .
Se40_2 Ge5A_2 Se42_2 121.2(6) . .
Se4C_2 Ge5A_2 Se42_2 100.3(6) . .
Se4A_2 Ge5A_2 Se42_2 115.4(6) . .
Se44_2 Ge5A_2 Se42_2 102.9(5) . .
Ge5_2 Ge5A_2 Ge4_2 168.3(12) . .
Se40_2 Ge5A_2 Ge4_2 59.2(5) . .
Se4C_2 Ge5A_2 Ge4_2 138.2(7) . .
Se4A_2 Ge5A_2 Ge4_2 32.3(4) . .
Se44_2 Ge5A_2 Ge4_2 106.0(5) . .
Se42_2 Ge5A_2 Ge4_2 108.2(5) . .
Se14_2 Ge6_2 Se41_2 110.79(16) 3_566 .
Se14_2 Ge6_2 Se16_2 102.83(12) 3_566 3_566
Se41_2 Ge6_2 Se16_2 114.63(16) . 3_566
Se14_2 Ge6_2 Se42_2 108.94(15) 3_566 .
Se41_2 Ge6_2 Se42_2 109.07(14) . .
Se16_2 Ge6_2 Se42_2 110.35(14) 3_566 .
Se14_2 Ge6_2 Se4B_2 97.4(4) 3_566 .
Se41_2 Ge6_2 Se4B_2 16.7(3) . .
Se16_2 Ge6_2 Se4B_2 109.9(4) 3_566 .
Se42_2 Ge6_2 Se4B_2 124.5(3) . .
Ge7A_2 Ge7_2 Se6C_2 135.0(11) . .
Ge7A_2 Ge7_2 Se59_2 73.3(9) . .
Se6C_2 Ge7_2 Se59_2 94.0(6) . .
Ge7A_2 Ge7_2 Se60_2 91.5(8) . .
Se6C_2 Ge7_2 Se60_2 133.4(7) . .
Se59_2 Ge7_2 Se60_2 103.64(18) . .
Ge7A_2 Ge7_2 Se61_2 49.0(8) . .
Se6C_2 Ge7_2 Se61_2 100.5(6) . .
Se59_2 Ge7_2 Se61_2 109.6(2) . .
Se60_2 Ge7_2 Se61_2 112.9(2) . .
Ge7A_2 Ge7_2 Se62_2 155.0(9) . .
Se6C_2 Ge7_2 Se62_2 22.4(7) . .
Se59_2 Ge7_2 Se62_2 108.1(2) . .
Se60_2 Ge7_2 Se62_2 111.8(2) . .
Se61_2 Ge7_2 Se62_2 110.42(18) . .
Ge7A_2 Ge7_2 Se6A_2 72.2(9) . .
Se6C_2 Ge7_2 Se6A_2 152.8(8) . .
Se59_2 Ge7_2 Se6A_2 96.3(4) . .
Se60_2 Ge7_2 Se6A_2 19.4(4) . .
Se61_2 Ge7_2 Se6A_2 99.6(4) . .
Se62_2 Ge7_2 Se6A_2 131.0(4) . .
Ge7A_2 Ge7_2 Ge9A_2 135.2(9) . .
Se6C_2 Ge7_2 Ge9A_2 55.5(7) . .
Se59_2 Ge7_2 Ge9A_2 147.4(3) . .
Se60_2 Ge7_2 Ge9A_2 92.6(3) . .
Se61_2 Ge7_2 Ge9A_2 88.9(3) . .
Se62_2 Ge7_2 Ge9A_2 39.3(3) . .
Se6A_2 Ge7_2 Ge9A_2 106.9(5) . .
Ge7_2 Ge7A_2 Se61_2 106.2(10) . .
Ge7_2 Ge7A_2 Se59_2 80.6(10) . .
Se61_2 Ge7A_2 Se59_2 137.2(8) . .
Ge7_2 Ge7A_2 Se5F_2 116.1(13) . .
Se61_2 Ge7A_2 Se5F_2 122.2(10) . .
Se59_2 Ge7A_2 Se5F_2 35.6(6) . .
Ge7_2 Ge7A_2 Se6A_2 82.9(10) . .
Se61_2 Ge7A_2 Se6A_2 121.5(8) . .
Se59_2 Ge7A_2 Se6A_2 101.1(7) . .
Se5F_2 Ge7A_2 Se6A_2 101.8(7) . .
Ge7_2 Ge7A_2 Se6B_2 125.6(11) . .
Se61_2 Ge7A_2 Se6B_2 19.8(4) . .
Se59_2 Ge7A_2 Se6B_2 135.8(8) . .
Se5F_2 Ge7A_2 Se6B_2 109.4(10) . .
Se6A_2 Ge7A_2 Se6B_2 115.6(8) . .
Ge7_2 Ge7A_2 Se6C_2 27.2(7) . .
Se61_2 Ge7A_2 Se6C_2 90.9(6) . .
Se59_2 Ge7A_2 Se6C_2 76.4(6) . .
Se5F_2 Ge7A_2 Se6C_2 109.3(8) . .
Se6A_2 Ge7A_2 Se6C_2 110.1(9) . .
Se6B_2 Ge7A_2 Se6C_2 110.2(7) . .
Ge7_2 Ge7A_2 Se60_2 65.0(8) . .
Se61_2 Ge7A_2 Se60_2 123.2(7) . .
Se59_2 Ge7A_2 Se60_2 98.3(6) . .
Se5F_2 Ge7A_2 Se60_2 109.8(7) . .
Se6A_2 Ge7A_2 Se60_2 18.0(4) . .
Se6B_2 Ge7A_2 Se60_2 124.2(7) . .
Se6C_2 Ge7A_2 Se60_2 92.2(7) . .
Ge8B_2 Ge8_2 Se63_2 153(2) . .
Ge8B_2 Ge8_2 Se8_2 53(2) . .
Se63_2 Ge8_2 Se8_2 106.3(2) . .
Ge8B_2 Ge8_2 Se61_2 68(2) . .
Se63_2 Ge8_2 Se61_2 110.8(2) . .
Se8_2 Ge8_2 Se61_2 109.6(2) . .
Ge8B_2 Ge8_2 Se7_2 88(2) . .
Se63_2 Ge8_2 Se7_2 115.4(2) . .
Se8_2 Ge8_2 Se7_2 101.42(19) . .
Se61_2 Ge8_2 Se7_2 112.5(2) . .
Ge8B_2 Ge8_2 Se6B_2 48(2) . .
Se63_2 Ge8_2 Se6B_2 126.7(4) . .
Se8_2 Ge8_2 Se6B_2 92.5(4) . .
Se61_2 Ge8_2 Se6B_2 19.6(4) . .
Se7_2 Ge8_2 Se6B_2 108.5(4) . .
Ge8_2 Ge8B_2 Se8_2 113(3) . .
Ge8_2 Ge8B_2 Se61_2 97(3) . .
Se8_2 Ge8B_2 Se61_2 129.7(10) . .
Ge8_2 Ge8B_2 Se6B_2 120(3) . .
Se8_2 Ge8B_2 Se6B_2 112.9(9) . .
Se61_2 Ge8B_2 Se6B_2 22.8(5) . .
Ge8_2 Ge8B_2 Se7_2 78(2) . .
Se8_2 Ge8B_2 Se7_2 109.3(9) . .
Se61_2 Ge8B_2 Se7_2 116.2(9) . .
Se6B_2 Ge8B_2 Se7_2 119.6(9) . .
Ge8_2 Ge8B_2 Se63_2 21.2(18) . .
Se8_2 Ge8B_2 Se63_2 97.5(7) . .
Se61_2 Ge8B_2 Se63_2 97.7(7) . .
Se6B_2 Ge8B_2 Se63_2 118.1(9) . .
Se7_2 Ge8B_2 Se63_2 96.4(6) . .
Ge9A_2 Ge9_2 Se3D_2 123.9(11) . 3_566
Ge9A_2 Ge9_2 Se35_2 148.3(9) . 3_566
Se3D_2 Ge9_2 Se35_2 24.5(6) 3_566 3_566
Ge9A_2 Ge9_2 Se62_2 43.4(9) . .
Se3D_2 Ge9_2 Se62_2 82.7(6) 3_566 .
Se35_2 Ge9_2 Se62_2 106.97(19) 3_566 .
Ge9A_2 Ge9_2 Se3F_2 80.2(9) . 3_566
Se3D_2 Ge9_2 Se3F_2 130.1(6) 3_566 3_566
Se35_2 Ge9_2 Se3F_2 121.5(4) 3_566 3_566
Se62_2 Ge9_2 Se3F_2 96.8(4) . 3_566
Ge9A_2 Ge9_2 Se37_2 102.0(8) . 3_566
Se3D_2 Ge9_2 Se37_2 116.4(5) 3_566 3_566
Se35_2 Ge9_2 Se37_2 101.94(19) 3_566 3_566
Se62_2 Ge9_2 Se37_2 114.13(18) . 3_566
Se3F_2 Ge9_2 Se37_2 21.9(4) 3_566 3_566
Ge9A_2 Ge9_2 Se63_2 78.7(9) . .
Se3D_2 Ge9_2 Se63_2 117.8(5) 3_566 .
Se35_2 Ge9_2 Se63_2 110.86(18) 3_566 .
Se62_2 Ge9_2 Se63_2 110.7(2) . .
Se3F_2 Ge9_2 Se63_2 109.0(4) 3_566 .
Se37_2 Ge9_2 Se63_2 111.83(18) 3_566 .
Ge9A_2 Ge9_2 Sn1A_2 126.6(9) . 3_566
Se3D_2 Ge9_2 Sn1A_2 74.2(5) 3_566 3_566
Se35_2 Ge9_2 Sn1A_2 64.1(2) 3_566 3_566
Se62_2 Ge9_2 Sn1A_2 106.2(2) . 3_566
Se3F_2 Ge9_2 Sn1A_2 58.0(4) 3_566 3_566
Se37_2 Ge9_2 Sn1A_2 42.5(2) 3_566 3_566
Se63_2 Ge9_2 Sn1A_2 142.2(3) . 3_566
Ge9_2 Ge9A_2 Se62_2 115.1(11) . .
Ge9_2 Ge9A_2 Se6C_2 142.4(12) . .
Se62_2 Ge9A_2 Se6C_2 28.0(5) . .
Ge9_2 Ge9A_2 Se3F_2 76.7(10) . 3_566
Se62_2 Ge9A_2 Se3F_2 114.4(7) . 3_566
Se6C_2 Ge9A_2 Se3F_2 118.0(8) . 3_566
Ge9_2 Ge9A_2 Se63_2 78.4(9) . .
Se62_2 Ge9A_2 Se63_2 137.5(7) . .
Se6C_2 Ge9A_2 Se63_2 122.6(8) . .
Se3F_2 Ge9A_2 Se63_2 107.9(7) 3_566 .
Ge9_2 Ge9A_2 Se3D_2 36.9(7) . 3_566
Se62_2 Ge9A_2 Se3D_2 80.4(6) . 3_566
Se6C_2 Ge9A_2 Se3D_2 106.1(8) . 3_566
Se3F_2 Ge9A_2 Se3D_2 102.0(8) 3_566 3_566
Se63_2 Ge9A_2 Se3D_2 95.6(6) . 3_566
Ge9_2 Ge9A_2 Se37_2 58.1(8) . 3_566
Se62_2 Ge9A_2 Se37_2 121.2(7) . 3_566
Se6C_2 Ge9A_2 Se37_2 132.9(7) . 3_566
Se3F_2 Ge9A_2 Se37_2 18.6(4) 3_566 3_566
Se63_2 Ge9A_2 Se37_2 100.4(5) . 3_566
Se3D_2 Ge9A_2 Se37_2 85.9(6) 3_566 3_566
Ge9_2 Ge9A_2 Ge7_2 164.6(11) . .
Se62_2 Ge9A_2 Ge7_2 57.4(4) . .
Se6C_2 Ge9A_2 Ge7_2 33.8(4) . .
Se3F_2 Ge9A_2 Ge7_2 93.9(6) 3_566 .
Se63_2 Ge9A_2 Ge7_2 116.5(6) . .
Se3D_2 Ge9A_2 Ge7_2 137.8(7) 3_566 .
Se37_2 Ge9A_2 Ge7_2 112.3(4) 3_566 .
Se2_2 Ge10_2 Se66_2 108.19(14) . .
Se2_2 Ge10_2 Se1_2 102.84(11) . .
Se66_2 Ge10_2 Se1_2 110.78(13) . .
Se2_2 Ge10_2 Se64_2 108.74(13) . .
Se66_2 Ge10_2 Se64_2 111.28(11) . .
Se1_2 Ge10_2 Se64_2 114.50(13) . .
Se30_2 Ge11_2 Se31_2 103.25(14) . .
Se30_2 Ge11_2 Se65_2 110.85(13) . .
Se31_2 Ge11_2 Se65_2 114.25(14) . .
Se30_2 Ge11_2 Se64_2 107.55(14) . .
Se31_2 Ge11_2 Se64_2 109.48(12) . .
Se65_2 Ge11_2 Se64_2 111.01(13) . .
Se49_2 Ge12_2 Se50_2 103.11(13) . .
Se49_2 Ge12_2 Se66_2 105.78(14) . .
Se50_2 Ge12_2 Se66_2 115.37(12) . .
Se49_2 Ge12_2 Se65_2 111.61(13) . .
Se50_2 Ge12_2 Se65_2 109.76(14) . .
Se66_2 Ge12_2 Se65_2 110.91(13) . .
Ge10_2 Se1_2 Sn1_2 86.28(10) . .
Ge10_2 Se2_2 Sn1_2 83.15(10) . .
Sn2_2 Se3_2 Sn1_2 84.40(8) . .
Sn2_2 Se3_2 Sn3_2 82.64(8) . .
Sn1_2 Se3_2 Sn3_2 82.49(8) . .
Sn2_2 Se4_2 Sn1_2 90.02(10) . .
Sn3_2 Se5_2 Sn1_2 95.02(10) . .
Sn2_2 Se6_2 Sn3_2 94.91(9) . .
Ge8_2 Se7_2 Ge8B_2 14.5(4) . .
Ge8_2 Se7_2 Sn2_2 87.45(15) . .
Ge8B_2 Se7_2 Sn2_2 81.5(5) . .
Ge8B_2 Se8_2 Ge8_2 13.8(5) . .
Ge8B_2 Se8_2 Sn2_2 83.0(6) . .
Ge8_2 Se8_2 Sn2_2 82.63(14) . .
Sn4_2 Se9_2 Sn3_2 89.51(10) . .
Sn3_2 Se10_2 Sn4_2 85.88(9) . .
Sn4_2 Se11_2 Sn5_2 95.36(10) . .
Sn4_2 Se12_2 Sn6_2 95.04(10) . .
Sn5_2 Se13_2 Sn6_2 84.27(8) . .
Sn5_2 Se13_2 Sn4_2 83.43(8) . .
Sn6_2 Se13_2 Sn4_2 82.15(8) . .
Ge6_2 Se14_2 Sn5_2 83.66(10) 3_566 .
Sn5_2 Se15_2 Sn6_2 90.04(9) . .
Ge6_2 Se16_2 Sn5_2 86.59(10) 3_566 .
Ge1_2 Se17_2 Sn6_2 86.27(11) . .
Ge1_2 Se18_2 Sn6_2 83.34(11) . .
Ge1_2 Se19_2 Ge3_2 99.79(13) . .
Ge2_2 Se20_2 Ge1_2 101.67(13) . .
Ge3_2 Se21_2 Ge2_2 104.44(14) . .
Ge2_2 Se22_2 Sn7_2 83.55(10) . .
Ge2_2 Se23_2 Sn7_2 85.67(10) . .
Sn9_2 Se24_2 Sn7_2 85.27(9) . .
Sn9_2 Se24_2 Sn8_2 81.22(8) . .
Sn7_2 Se24_2 Sn8_2 81.76(9) . .
Sn8_2 Se25_2 Sn7_2 95.99(10) . .
Sn9_2 Se26_2 Sn7_2 90.17(10) . .
Sn10_2 Se27_2 Sn8_2 84.18(9) . .
Sn8_2 Se28_2 Sn9_2 95.65(9) . .
Sn10_2 Se29_2 Sn8_2 87.55(10) . .
Ge11_2 Se30_2 Sn9_2 82.42(10) . .
Ge11_2 Se31_2 Sn9_2 86.78(11) . .
Se3A_2 Se32_2 Sn12_2 57.3(12) . .
Se3A_2 Se32_2 Sn10_2 57.1(11) . .
Sn12_2 Se32_2 Sn10_2 95.54(15) . .
Se32_2 Se3A_2 Sn12_2 102.6(14) . .
Se32_2 Se3A_2 Sn10_2 103.0(13) . .
Sn12_2 Se3A_2 Sn10_2 118.5(7) . .
Se32_2 Se3A_2 Sn1B_2 123.7(15) . .
Sn12_2 Se3A_2 Sn1B_2 22.7(3) . .
Sn10_2 Se3A_2 Sn1B_2 102.2(6) . .
Se3B_2 Se33_2 Sn10_2 106.3(13) . .
Se3B_2 Se33_2 Sn11_2 98.3(11) . .
Sn10_2 Se33_2 Sn11_2 95.95(14) . .
Se3B_2 Se33_2 Sn1A_2 77.5(11) . .
Sn10_2 Se33_2 Sn1A_2 105.0(2) . .
Sn11_2 Se33_2 Sn1A_2 21.1(2) . .
Se33_2 Se3B_2 Sn1A_2 83.5(12) . .
Se33_2 Se3B_2 Sn11_2 64.3(10) . .
Sn1A_2 Se3B_2 Sn11_2 19.5(2) . .
Se33_2 Se3B_2 Sn10_2 57.0(11) . .
Sn1A_2 Se3B_2 Sn10_2 96.6(6) . .
Sn11_2 Se3B_2 Sn10_2 83.0(4) . .
Se3C_2 Se34_2 Sn1B_2 132.4(18) . .
Se3C_2 Se34_2 Sn11_2 69.2(17) . .
Sn1B_2 Se34_2 Sn11_2 67.8(3) . .
Se3C_2 Se34_2 Sn12_2 151.9(18) . .
Sn1B_2 Se34_2 Sn12_2 19.5(3) . .
Sn11_2 Se34_2 Sn12_2 85.27(13) . .
Se3C_2 Se34_2 Sn1A_2 52.6(17) . .
Sn1B_2 Se34_2 Sn1A_2 85.2(4) . .
Sn11_2 Se34_2 Sn1A_2 17.45(16) . .
Sn12_2 Se34_2 Sn1A_2 102.7(2) . .
Se34_2 Se3C_2 Sn11_2 96.0(17) . .
Se34_2 Se3C_2 Sn1B_2 36.5(14) . .
Sn11_2 Se3C_2 Sn1B_2 63.6(5) . .
Se34_2 Se3C_2 Sn1A_2 115.7(19) . .
Sn11_2 Se3C_2 Sn1A_2 20.6(2) . .
Sn1B_2 Se3C_2 Sn1A_2 84.2(6) . .
Se3D_2 Se35_2 Ge9_2 43.8(8) . 3_566
Se3D_2 Se35_2 Sn1A_2 84.4(8) . .
Ge9_2 Se35_2 Sn1A_2 65.0(2) 3_566 .
Se3D_2 Se35_2 Sn11_2 103.4(8) . .
Ge9_2 Se35_2 Sn11_2 83.11(14) 3_566 .
Sn1A_2 Se35_2 Sn11_2 19.75(19) . .
Se3D_2 Se35_2 Se3E_2 140.8(8) . .
Ge9_2 Se35_2 Se3E_2 106.8(3) 3_566 .
Sn1A_2 Se35_2 Se3E_2 56.7(3) . .
Sn11_2 Se35_2 Se3E_2 38.8(3) . .
Se35_2 Se3D_2 Ge9_2 111.7(12) . 3_566
Se35_2 Se3D_2 Ge9A_2 130.7(12) . 3_566
Ge9_2 Se3D_2 Ge9A_2 19.2(4) 3_566 3_566
Se35_2 Se3D_2 Se62_2 167.4(11) . 3_566
Ge9_2 Se3D_2 Se62_2 58.4(5) 3_566 3_566
Ge9A_2 Se3D_2 Se62_2 40.0(4) 3_566 3_566
Se35_2 Se3D_2 Sn1A_2 73.9(8) . .
Ge9_2 Se3D_2 Sn1A_2 69.3(5) 3_566 .
Ge9A_2 Se3D_2 Sn1A_2 80.6(5) 3_566 .
Se62_2 Se3D_2 Sn1A_2 94.4(5) 3_566 .
Se3E_2 Se36_2 Sn1B_2 104.5(8) . .
Se3E_2 Se36_2 Se3G_2 176.5(8) . .
Sn1B_2 Se36_2 Se3G_2 77.3(5) . .
Se3E_2 Se36_2 Sn12_2 124.2(7) . .
Sn1B_2 Se36_2 Sn12_2 19.9(3) . .
Se3G_2 Se36_2 Sn12_2 57.7(3) . .
Se3E_2 Se36_2 Sn11_2 39.6(7) . .
Sn1B_2 Se36_2 Sn11_2 71.8(3) . .
Se3G_2 Se36_2 Sn11_2 143.6(4) . .
Sn12_2 Se36_2 Sn11_2 89.40(12) . .
Se36_2 Se3E_2 Sn11_2 117.0(10) . .
Se36_2 Se3E_2 Sn1B_2 49.2(6) . .
Sn11_2 Se3E_2 Sn1B_2 75.2(5) . .
Se36_2 Se3E_2 Sn1A_2 131.5(10) . .
Sn11_2 Se3E_2 Sn1A_2 14.5(3) . .
Sn1B_2 Se3E_2 Sn1A_2 88.1(5) . .
Se36_2 Se3E_2 Se35_2 139.9(10) . .
Sn11_2 Se3E_2 Se35_2 70.4(5) . .
Sn1B_2 Se3E_2 Se35_2 141.9(6) . .
Sn1A_2 Se3E_2 Se35_2 60.3(4) . .
Se3F_2 Se37_2 Sn1A_2 123.4(11) . .
Se3F_2 Se37_2 Ge9_2 78.2(10) . 3_566
Sn1A_2 Se37_2 Ge9_2 78.9(3) . 3_566
Se3F_2 Se37_2 Sn11_2 139.7(10) . .
Sn1A_2 Se37_2 Sn11_2 16.4(3) . .
Ge9_2 Se37_2 Sn11_2 86.65(14) 3_566 .
Se3F_2 Se37_2 Ge9A_2 58.4(11) . 3_566
Sn1A_2 Se37_2 Ge9A_2 92.4(4) . 3_566
Ge9_2 Se37_2 Ge9A_2 19.9(3) 3_566 3_566
Sn11_2 Se37_2 Ge9A_2 103.2(3) . 3_566
Se37_2 Se3F_2 Ge9_2 79.9(10) . 3_566
Se37_2 Se3F_2 Ge9A_2 103.0(12) . 3_566
Ge9_2 Se3F_2 Ge9A_2 23.1(3) 3_566 3_566
Se37_2 Se3F_2 Sn1A_2 39.0(8) . .
Ge9_2 Se3F_2 Sn1A_2 68.4(4) 3_566 .
Ge9A_2 Se3F_2 Sn1A_2 87.8(6) 3_566 .
Se3G_2 Se38_2 Ge4A_2 75.8(7) . .
Se3G_2 Se38_2 Ge4_2 101.6(6) . .
Ge4A_2 Se38_2 Ge4_2 25.8(4) . .
Se3G_2 Se38_2 Se4A_2 130.4(6) . .
Ge4A_2 Se38_2 Se4A_2 56.8(5) . .
Ge4_2 Se38_2 Se4A_2 32.5(2) . .
Se3G_2 Se38_2 Sn12_2 62.7(5) . .
Ge4A_2 Se38_2 Sn12_2 70.7(3) . .
Ge4_2 Se38_2 Sn12_2 82.77(12) . .
Se4A_2 Se38_2 Sn12_2 109.1(3) . .
Se38_2 Se3G_2 Ge4A_2 67.2(7) . .
Se38_2 Se3G_2 Sn12_2 86.3(7) . .
Ge4A_2 Se3G_2 Sn12_2 75.1(5) . .
Se38_2 Se3G_2 Se36_2 147.9(8) . .
Ge4A_2 Se3G_2 Se36_2 107.1(6) . .
Sn12_2 Se3G_2 Se36_2 62.2(3) . .
Se38_2 Se3G_2 Sn1B_2 106.0(7) . .
Ge4A_2 Se3G_2 Sn1B_2 83.0(5) . .
Sn12_2 Se3G_2 Sn1B_2 19.8(2) . .
Se36_2 Se3G_2 Sn1B_2 42.6(3) . .
Se3H_2 Se39_2 Ge4_2 105.8(12) . .
Se3H_2 Se39_2 Ge4A_2 81.3(12) . .
Ge4_2 Se39_2 Ge4A_2 24.5(3) . .
Se3H_2 Se39_2 Sn12_2 54.4(12) . .
Ge4_2 Se39_2 Sn12_2 85.31(14) . .
Ge4A_2 Se39_2 Sn12_2 70.7(3) . .
Se39_2 Se3H_2 Sn12_2 108.1(14) . .
Se39_2 Se3H_2 Ge4A_2 79.1(11) . .
Sn12_2 Se3H_2 Ge4A_2 77.1(5) . .
Se39_2 Se3H_2 Sn1B_2 130.6(15) . .
Sn12_2 Se3H_2 Sn1B_2 23.1(3) . .
Ge4A_2 Se3H_2 Sn1B_2 88.2(6) . .
Se39_2 Se3H_2 Ge4_2 57.4(10) . .
Sn12_2 Se3H_2 Ge4_2 85.5(5) . .
Ge4A_2 Se3H_2 Ge4_2 21.8(4) . .
Sn1B_2 Se3H_2 Ge4_2 102.5(5) . .
Se4A_2 Se40_2 Ge5A_2 109.3(8) . .
Se4A_2 Se40_2 Ge5_2 125.9(6) . .
Ge5A_2 Se40_2 Ge5_2 17.8(5) . .
Se4A_2 Se40_2 Ge4_2 27.5(6) . .
Ge5A_2 Se40_2 Ge4_2 83.0(5) . .
Ge5_2 Se40_2 Ge4_2 100.50(14) . .
Se4A_2 Se40_2 Se4C_2 169.3(6) . .
Ge5A_2 Se40_2 Se4C_2 60.1(6) . .
Ge5_2 Se40_2 Se4C_2 43.7(3) . .
Ge4_2 Se40_2 Se4C_2 141.9(3) . .
Se40_2 Se4A_2 Ge4_2 131.5(10) . .
Se40_2 Se4A_2 Ge5A_2 43.3(6) . .
Ge4_2 Se4A_2 Ge5A_2 89.6(6) . .
Se40_2 Se4A_2 Ge4A_2 143.6(9) . .
Ge4_2 Se4A_2 Ge4A_2 13.0(4) . .
Ge5A_2 Se4A_2 Ge4A_2 100.7(6) . .
Se40_2 Se4A_2 Se38_2 156.1(9) . .
Ge4_2 Se4A_2 Se38_2 58.0(5) . .
Ge5A_2 Se4A_2 Se38_2 144.7(6) . .
Ge4A_2 Se4A_2 Se38_2 49.6(4) . .
Se4B_2 Se41_2 Ge4A_2 111.8(16) . .
Se4B_2 Se41_2 Ge6_2 94.0(15) . .
Ge4A_2 Se41_2 Ge6_2 116.7(4) . .
Se4B_2 Se41_2 Ge4_2 135.9(16) . .
Ge4A_2 Se41_2 Ge4_2 24.9(4) . .
Ge6_2 Se41_2 Ge4_2 103.22(17) . .
Se41_2 Se4B_2 Ge4A_2 52.0(14) . .
Se41_2 Se4B_2 Ge6_2 69.3(14) . .
Ge4A_2 Se4B_2 Ge6_2 99.2(7) . .
Ge5_2 Se42_2 Ge6_2 104.74(16) . .
Ge5_2 Se42_2 Ge5A_2 20.0(3) . .
Ge6_2 Se42_2 Ge5A_2 88.5(3) . .
Se4C_2 Se43_2 Ge5_2 53.5(5) . .
Se4C_2 Se43_2 Sn1C_2 78.7(5) . .
Ge5_2 Se43_2 Sn1C_2 71.9(2) . .
Se4C_2 Se43_2 Sn13_2 97.8(5) . .
Ge5_2 Se43_2 Sn13_2 82.77(12) . .
Sn1C_2 Se43_2 Sn13_2 19.1(2) . .
Se4C_2 Se43_2 Se4E_2 135.9(6) . .
Ge5_2 Se43_2 Se4E_2 102.9(3) . .
Sn1C_2 Se43_2 Se4E_2 57.6(4) . .
Sn13_2 Se43_2 Se4E_2 38.5(3) . .
Se43_2 Se4C_2 Ge5_2 90.8(7) . .
Se43_2 Se4C_2 Ge5A_2 113.5(8) . .
Ge5_2 Se4C_2 Ge5A_2 22.9(4) . .
Se43_2 Se4C_2 Se40_2 151.3(8) . .
Ge5_2 Se4C_2 Se40_2 61.7(4) . .
Ge5A_2 Se4C_2 Se40_2 39.9(4) . .
Se43_2 Se4C_2 Sn1C_2 72.1(5) . .
Ge5_2 Se4C_2 Sn1C_2 76.7(4) . .
Ge5A_2 Se4C_2 Sn1C_2 82.3(5) . .
Se40_2 Se4C_2 Sn1C_2 106.3(5) . .
Sn1C_2 Se44_2 Ge5_2 78.4(3) . .
Sn1C_2 Se44_2 Ge5A_2 89.9(4) . .
Ge5_2 Se44_2 Ge5A_2 22.0(3) . .
Sn1C_2 Se44_2 Sn13_2 19.6(3) . .
Ge5_2 Se44_2 Sn13_2 85.00(13) . .
Ge5A_2 Se44_2 Sn13_2 101.6(3) . .
Sn1D_2 Se45_2 Sn13_2 66.7(2) . .
Sn1D_2 Se45_2 Sn15_2 83.0(2) . .
Sn13_2 Se45_2 Sn15_2 84.50(9) . .
Sn1D_2 Se45_2 Sn14_2 16.1(2) . .
Sn13_2 Se45_2 Sn14_2 82.84(11) . .
Sn15_2 Se45_2 Sn14_2 83.71(10) . .
Sn1D_2 Se45_2 Sn1C_2 83.7(3) . .
Sn13_2 Se45_2 Sn1C_2 17.21(18) . .
Sn15_2 Se45_2 Sn1C_2 83.6(2) . .
Sn14_2 Se45_2 Sn1C_2 99.8(2) . .
Se4D_2 Se46_2 Sn1C_2 98.6(16) . .
Se4D_2 Se46_2 Sn15_2 110.0(15) . .
Sn1C_2 Se46_2 Sn15_2 103.6(3) . .
Se4D_2 Se46_2 Sn13_2 119.2(16) . .
Sn1C_2 Se46_2 Sn13_2 21.0(2) . .
Sn15_2 Se46_2 Sn13_2 91.60(12) . .
Se46_2 Se4D_2 Sn1C_2 64.1(14) . .
Se46_2 Se4D_2 Sn15_2 55.2(13) . .
Sn1C_2 Se4D_2 Sn15_2 88.8(5) . .
Se46_2 Se4D_2 Sn13_2 47.7(13) . .
Sn1C_2 Se4D_2 Sn13_2 16.8(2) . .
Sn15_2 Se4D_2 Sn13_2 76.1(4) . .
Se4E_2 Se47_2 Sn1D_2 115.7(8) . .
Se4E_2 Se47_2 Sn14_2 130.3(7) . .
Sn1D_2 Se47_2 Sn14_2 14.8(3) . .
Se4E_2 Se47_2 Sn13_2 37.8(7) . .
Sn1D_2 Se47_2 Sn13_2 80.1(3) . .
Sn14_2 Se47_2 Sn13_2 94.79(13) . .
Se4E_2 Se47_2 Se5B_2 158.3(8) . .
Sn1D_2 Se47_2 Se5B_2 67.0(5) . .
Sn14_2 Se47_2 Se5B_2 52.9(3) . .
Sn13_2 Se47_2 Se5B_2 145.5(4) . .
Se47_2 Se4E_2 Sn13_2 121.6(9) . .
Se47_2 Se4E_2 Sn1D_2 41.9(6) . .
Sn13_2 Se4E_2 Sn1D_2 82.0(5) . .
Se47_2 Se4E_2 Sn1C_2 133.3(9) . .
Sn13_2 Se4E_2 Sn1C_2 11.8(3) . .
Sn1D_2 Se4E_2 Sn1C_2 93.7(5) . .
Se47_2 Se4E_2 Se43_2 168.6(10) . .
Sn13_2 Se4E_2 Se43_2 69.8(5) . .
Sn1D_2 Se4E_2 Se43_2 148.9(6) . .
Sn1C_2 Se4E_2 Se43_2 58.1(4) . .
Se4F_2 Se48_2 Sn14_2 83.0(16) . .
Se4F_2 Se48_2 Sn15_2 48.6(17) . .
Sn14_2 Se48_2 Sn15_2 94.87(15) . .
Se4F_2 Se48_2 Sn1D_2 65.1(16) . .
Sn14_2 Se48_2 Sn1D_2 18.05(18) . .
Sn15_2 Se48_2 Sn1D_2 80.9(2) . .
Se48_2 Se4F_2 Sn15_2 118.4(19) . .
Se48_2 Se4F_2 Sn14_2 81.8(16) . .
Sn15_2 Se4F_2 Sn14_2 105.2(7) . .
Se48_2 Se4F_2 Sn1D_2 101.2(17) . .
Sn15_2 Se4F_2 Sn1D_2 93.3(7) . .
Sn14_2 Se4F_2 Sn1D_2 19.6(2) . .
Ge12_2 Se49_2 Sn15_2 83.39(10) . .
Ge12_2 Se50_2 Sn15_2 85.97(10) . .
Se5A_2 Se51_2 Sn1E_2 94.5(12) . .
Se5A_2 Se51_2 Sn16_2 114.2(12) . .
Sn1E_2 Se51_2 Sn16_2 19.7(2) . .
Se5A_2 Se51_2 Sn14_2 49.1(12) . .
Sn1E_2 Se51_2 Sn14_2 73.7(3) . .
Sn16_2 Se51_2 Sn14_2 87.92(13) . .
Se51_2 Se5A_2 Sn14_2 113.7(16) . .
Se51_2 Se5A_2 Sn1D_2 133.7(16) . .
Sn14_2 Se5A_2 Sn1D_2 20.1(3) . .
Se51_2 Se5A_2 Sn1E_2 66.2(12) . .
Sn14_2 Se5A_2 Sn1E_2 78.0(6) . .
Sn1D_2 Se5A_2 Sn1E_2 90.4(6) . .
Se51_2 Se5A_2 Sn16_2 50.9(11) . .
Sn14_2 Se5A_2 Sn16_2 86.4(6) . .
Sn1D_2 Se5A_2 Sn16_2 101.8(6) . .
Sn1E_2 Se5A_2 Sn16_2 15.3(2) . .
Se5B_2 Se52_2 Sn1E_2 97.5(9) . .
Se5B_2 Se52_2 Sn16_2 115.8(9) . .
Sn1E_2 Se52_2 Sn16_2 18.3(3) . .
Se5B_2 Se52_2 Sn14_2 62.7(8) . .
Sn1E_2 Se52_2 Sn14_2 74.0(3) . .
Sn16_2 Se52_2 Sn14_2 84.82(13) . .
Se52_2 Se5B_2 Sn14_2 94.6(10) . .
Se52_2 Se5B_2 Sn1E_2 58.1(7) . .
Sn14_2 Se5B_2 Sn1E_2 73.7(5) . .
Se52_2 Se5B_2 Sn1D_2 113.3(10) . .
Sn14_2 Se5B_2 Sn1D_2 18.8(2) . .
Sn1E_2 Se5B_2 Sn1D_2 86.3(5) . .
Se52_2 Se5B_2 Se47_2 152.3(11) . .
Sn14_2 Se5B_2 Se47_2 58.1(3) . .
Sn1E_2 Se5B_2 Se47_2 105.2(6) . .
Sn1D_2 Se5B_2 Se47_2 39.7(3) . .
Sn17_2 Se53_2 Sn18_2 84.12(10) . .
Sn17_2 Se53_2 Sn1F_2 85.8(2) . .
Sn18_2 Se53_2 Sn1F_2 19.41(19) . .
Se5C_2 Se54_2 Sn17_2 128(2) . .
Se5C_2 Se54_2 Sn16_2 95(2) . .
Sn17_2 Se54_2 Sn16_2 97.56(13) . .
Se5C_2 Se54_2 Sn1E_2 76(2) . .
Sn17_2 Se54_2 Sn1E_2 111.2(3) . .
Sn16_2 Se54_2 Sn1E_2 19.2(2) . .
Se54_2 Se5C_2 Sn1E_2 91(2) . .
Se54_2 Se5C_2 Sn16_2 72(2) . .
Sn1E_2 Se5C_2 Sn16_2 18.7(3) . .
Se54_2 Se5C_2 Sn17_2 42.7(19) . .
Sn1E_2 Se5C_2 Sn17_2 101.2(6) . .
Sn16_2 Se5C_2 Sn17_2 85.7(4) . .
Ge3_2 Se55_2 Sn17_2 87.79(12) 3_566 .
Se5D_2 Se56_2 Sn1F_2 135.7(9) . .
Se5D_2 Se56_2 Sn16_2 45.6(8) . .
Sn1F_2 Se56_2 Sn16_2 91.1(3) . .
Se5D_2 Se56_2 Sn18_2 142.5(9) . .
Sn1F_2 Se56_2 Sn18_2 7.3(3) . .
Sn16_2 Se56_2 Sn18_2 97.32(14) . .
Se5D_2 Se56_2 Se5F_2 153.2(10) . .
Sn1F_2 Se56_2 Se5F_2 71.1(6) . .
Sn16_2 Se56_2 Se5F_2 159.4(5) . .
Sn18_2 Se56_2 Se5F_2 64.3(4) . .
Se56_2 Se5D_2 Sn16_2 112.3(11) . .
Se56_2 Se5D_2 Sn1F_2 27.9(6) . .
Sn16_2 Se5D_2 Sn1F_2 85.3(6) . .
Se56_2 Se5D_2 Sn1E_2 126.1(11) . .
Sn16_2 Se5D_2 Sn1E_2 13.8(3) . .
Sn1F_2 Se5D_2 Sn1E_2 99.0(6) . .
Ge3_2 Se57_2 Sn17_2 83.03(11) 3_566 .
Se5E_2 Se58_2 Sn18_2 63.1(17) . .
Se5E_2 Se58_2 Sn17_2 67.1(18) . .
Sn18_2 Se58_2 Sn17_2 87.04(14) . .
Se5E_2 Se58_2 Sn1F_2 47.9(17) . .
Sn18_2 Se58_2 Sn1F_2 15.27(16) . .
Sn17_2 Se58_2 Sn1F_2 79.5(2) . .
Se58_2 Se5E_2 Sn18_2 100.5(18) . .
Se58_2 Se5E_2 Sn17_2 97(2) . .
Sn18_2 Se5E_2 Sn17_2 97.3(7) . .
Se58_2 Se5E_2 Sn1F_2 120(2) . .
Sn18_2 Se5E_2 Sn1F_2 19.8(2) . .
Sn17_2 Se5E_2 Sn1F_2 92.3(6) . .
Se5F_2 Se59_2 Ge7A_2 74.7(8) . .
Se5F_2 Se59_2 Ge7_2 100.8(7) . .
Ge7A_2 Se59_2 Ge7_2 26.1(4) . .
Se5F_2 Se59_2 Sn18_2 80.2(7) . .
Ge7A_2 Se59_2 Sn18_2 80.5(4) . .
Ge7_2 Se59_2 Sn18_2 82.86(15) . .
Se59_2 Se5F_2 Ge7A_2 69.6(8) . .
Se59_2 Se5F_2 Sn1F_2 89.4(9) . .
Ge7A_2 Se5F_2 Sn1F_2 83.8(6) . .
Se59_2 Se5F_2 Se56_2 123.7(10) . .
Ge7A_2 Se5F_2 Se56_2 101.2(6) . .
Sn1F_2 Se5F_2 Se56_2 34.8(3) . .
Se59_2 Se5F_2 Sn18_2 71.1(8) . .
Ge7A_2 Se5F_2 Sn18_2 77.0(6) . .
Sn1F_2 Se5F_2 Sn18_2 18.3(2) . .
Se56_2 Se5F_2 Sn18_2 53.1(3) . .
Se6A_2 Se60_2 Ge7_2 86.4(12) . .
Se6A_2 Se60_2 Sn18_2 64.8(12) . .
Ge7_2 Se60_2 Sn18_2 86.29(15) . .
Se6A_2 Se60_2 Ge7A_2 62.9(13) . .
Ge7_2 Se60_2 Ge7A_2 23.5(3) . .
Sn18_2 Se60_2 Ge7A_2 78.1(3) . .
Se6A_2 Se60_2 Sn1F_2 48.7(12) . .
Ge7_2 Se60_2 Sn1F_2 89.3(2) . .
Sn18_2 Se60_2 Sn1F_2 16.56(19) . .
Ge7A_2 Se60_2 Sn1F_2 75.1(4) . .
Se60_2 Se6A_2 Ge7A_2 99.2(13) . .
Se60_2 Se6A_2 Sn18_2 97.0(14) . .
Ge7A_2 Se6A_2 Sn18_2 88.1(6) . .
Se60_2 Se6A_2 Ge7_2 74.3(11) . .
Ge7A_2 Se6A_2 Ge7_2 24.9(4) . .
Sn18_2 Se6A_2 Ge7_2 89.6(5) . .
Se60_2 Se6A_2 Sn1F_2 117.4(15) . .
Ge7A_2 Se6A_2 Sn1F_2 89.1(7) . .
Sn18_2 Se6A_2 Sn1F_2 20.9(2) . .
Ge7_2 Se6A_2 Sn1F_2 99.1(6) . .
Se6B_2 Se61_2 Ge7A_2 115.0(13) . .
Se6B_2 Se61_2 Ge8B_2 82.4(12) . .
Ge7A_2 Se61_2 Ge8B_2 120.4(7) . .
Se6B_2 Se61_2 Ge8_2 97.2(12) . .
Ge7A_2 Se61_2 Ge8_2 114.3(5) . .
Ge8B_2 Se61_2 Ge8_2 14.8(4) . .
Se6B_2 Se61_2 Ge7_2 139.3(12) . .
Ge7A_2 Se61_2 Ge7_2 24.8(5) . .
Ge8B_2 Se61_2 Ge7_2 111.0(5) . .
Ge8_2 Se61_2 Ge7_2 100.0(2) . .
Se61_2 Se6B_2 Ge8B_2 74.8(12) . .
Se61_2 Se6B_2 Ge7A_2 45.2(10) . .
Ge8B_2 Se6B_2 Ge7A_2 99.1(9) . .
Se61_2 Se6B_2 Ge8_2 63.2(10) . .
Ge8B_2 Se6B_2 Ge8_2 11.6(5) . .
Ge7A_2 Se6B_2 Ge8_2 90.6(7) . .
Se6C_2 Se62_2 Ge9A_2 103.0(9) . .
Se6C_2 Se62_2 Ge9_2 124.1(8) . .
Ge9A_2 Se62_2 Ge9_2 21.4(5) . .
Se6C_2 Se62_2 Ge7_2 32.3(7) . .
Ge9A_2 Se62_2 Ge7_2 83.2(5) . .
Ge9_2 Se62_2 Ge7_2 103.89(18) . .
Se6C_2 Se62_2 Se3D_2 152.6(9) . 3_566
Ge9A_2 Se62_2 Se3D_2 59.6(6) . 3_566
Ge9_2 Se62_2 Se3D_2 38.9(3) . 3_566
Ge7_2 Se62_2 Se3D_2 142.7(4) . 3_566
Se62_2 Se6C_2 Ge7_2 125.2(13) . .
Se62_2 Se6C_2 Ge9A_2 49.0(7) . .
Ge7_2 Se6C_2 Ge9A_2 90.8(7) . .
Se62_2 Se6C_2 Ge7A_2 141.5(11) . .
Ge7_2 Se6C_2 Ge7A_2 17.8(5) . .
Ge9A_2 Se6C_2 Ge7A_2 100.0(7) . .
Ge8_2 Se63_2 Ge9_2 104.78(18) . .
Ge8_2 Se63_2 Ge9A_2 85.2(4) . .
Ge9_2 Se63_2 Ge9A_2 23.0(3) . .
Ge8_2 Se63_2 Ge8B_2 5.5(5) . .
Ge9_2 Se63_2 Ge8B_2 109.5(4) . .
Ge9A_2 Se63_2 Ge8B_2 89.3(6) . .
Ge11_2 Se64_2 Ge10_2 101.91(12) . .
Ge11_2 Se65_2 Ge12_2 101.30(12) . .
Ge10_2 Se66_2 Ge12_2 100.86(13) . .
C1_3 N1_3 C4_3 129(2) . .
C1_3 N1_3 C3_3 105.6(17) . .
C4_3 N1_3 C3_3 125(2) . .
N2_3 C1_3 N1_3 110.3(14) . .
N2_3 C1_3 C8_3 123.5(13) . .
N1_3 C1_3 C8_3 126.1(16) . .
C1_3 N2_3 C9_3 128.2(12) . .
C1_3 N2_3 C2_3 106.3(10) . .
C9_3 N2_3 C2_3 125.2(12) . .
C3_3 C2_3 N2_3 106.0(12) . .
C3_3 C2_3 H2_3 127.0 . .
N2_3 C2_3 H2_3 127.0 . .
C2_3 C3_3 N1_3 111.5(16) . .
C2_3 C3_3 H3_3 124.2 . .
N1_3 C3_3 H3_3 124.2 . .
N1_3 C4_3 C5_3 116(2) . .
N1_3 C4_3 H4A_3 108.4 . .
C5_3 C4_3 H4A_3 108.4 . .
N1_3 C4_3 H4B_3 108.4 . .
C5_3 C4_3 H4B_3 108.4 . .
H4A_3 C4_3 H4B_3 107.4 . .
C6_3 C5_3 C4_3 117.2(13) . .
C6_3 C5_3 H5A_3 108.0 . .
C4_3 C5_3 H5A_3 108.0 . .
C6_3 C5_3 H5B_3 108.0 . .
C4_3 C5_3 H5B_3 108.0 . .
H5A_3 C5_3 H5B_3 107.2 . .
C5_3 C6_3 C7_3 115.5(13) . .
C5_3 C6_3 H6A_3 108.4 . .
C7_3 C6_3 H6A_3 108.4 . .
C5_3 C6_3 H6B_3 108.4 . .
C7_3 C6_3 H6B_3 108.4 . .
H6A_3 C6_3 H6B_3 107.5 . .
C6_3 C7_3 H7A_3 109.5 . .
C6_3 C7_3 H7B_3 109.5 . .
H7A_3 C7_3 H7B_3 109.5 . .
C6_3 C7_3 H7C_3 109.5 . .
H7A_3 C7_3 H7C_3 109.5 . .
H7B_3 C7_3 H7C_3 109.5 . .
C1_3 C8_3 H8A_3 109.5 . .
C1_3 C8_3 H8B_3 109.5 . .
H8A_3 C8_3 H8B_3 109.5 . .
C1_3 C8_3 H8C_3 109.5 . .
H8A_3 C8_3 H8C_3 109.5 . .
H8B_3 C8_3 H8C_3 109.5 . .
N2_3 C9_3 H9A_3 109.5 . .
N2_3 C9_3 H9B_3 109.5 . .
H9A_3 C9_3 H9B_3 109.5 . .
N2_3 C9_3 H9C_3 109.5 . .
H9A_3 C9_3 H9C_3 109.5 . .
H9B_3 C9_3 H9C_3 109.5 . .
C1_4 N1_4 C3_4 110.1(19) . .
C1_4 N1_4 C4_4 127(2) . .
C3_4 N1_4 C4_4 123(2) . .
N1_4 C1_4 N2_4 107.9(15) . .
N1_4 C1_4 C8_4 127.4(18) . .
N2_4 C1_4 C8_4 124.0(14) . .
C1_4 N2_4 C9_4 129.2(13) . .
C1_4 N2_4 C2_4 106.8(10) . .
C9_4 N2_4 C2_4 123.4(12) . .
C3_4 C2_4 N2_4 105.8(12) . .
C3_4 C2_4 H2_4 127.1 . .
N2_4 C2_4 H2_4 127.1 . .
C2_4 C3_4 N1_4 108.9(16) . .
C2_4 C3_4 H3_4 125.5 . .
N1_4 C3_4 H3_4 125.5 . .
N1_4 C4_4 C5_4 107(2) . .
N1_4 C4_4 H4A_4 110.2 . .
C5_4 C4_4 H4A_4 110.2 . .
N1_4 C4_4 H4B_4 110.2 . .
C5_4 C4_4 H4B_4 110.2 . .
H4A_4 C4_4 H4B_4 108.5 . .
C6_4 C5_4 C4_4 116.6(13) . .
C6_4 C5_4 H5A_4 108.1 . .
C4_4 C5_4 H5A_4 108.1 . .
C6_4 C5_4 H5B_4 108.1 . .
C4_4 C5_4 H5B_4 108.1 . .
H5A_4 C5_4 H5B_4 107.3 . .
C5_4 C6_4 C7_4 114.8(14) . .
C5_4 C6_4 H6A_4 108.6 . .
C7_4 C6_4 H6A_4 108.6 . .
C5_4 C6_4 H6B_4 108.6 . .
C7_4 C6_4 H6B_4 108.6 . .
H6A_4 C6_4 H6B_4 107.5 . .
C6_4 C7_4 H7A_4 109.5 . .
C6_4 C7_4 H7B_4 109.5 . .
H7A_4 C7_4 H7B_4 109.5 . .
C6_4 C7_4 H7C_4 109.5 . .
H7A_4 C7_4 H7C_4 109.5 . .
H7B_4 C7_4 H7C_4 109.5 . .
C1_4 C8_4 H8A_4 109.5 . .
C1_4 C8_4 H8B_4 109.5 . .
H8A_4 C8_4 H8B_4 109.5 . .
C1_4 C8_4 H8C_4 109.5 . .
H8A_4 C8_4 H8C_4 109.5 . .
H8B_4 C8_4 H8C_4 109.5 . .
N2_4 C9_4 H9A_4 109.5 . .
N2_4 C9_4 H9B_4 109.5 . .
H9A_4 C9_4 H9B_4 109.5 . .
N2_4 C9_4 H9C_4 109.5 . .
H9A_4 C9_4 H9C_4 109.5 . .
H9B_4 C9_4 H9C_4 109.5 . .
C1_5 N1_5 C4_5 129(2) . .
C1_5 N1_5 C3_5 106.9(18) . .
C4_5 N1_5 C3_5 124(2) . .
N1_5 C1_5 N2_5 110.0(14) . .
N1_5 C1_5 C8_5 126.8(16) . .
N2_5 C1_5 C8_5 123.0(12) . .
C1_5 N2_5 C9_5 128.5(12) . .
C1_5 N2_5 C2_5 106.3(10) . .
C9_5 N2_5 C2_5 125.1(12) . .
C3_5 C2_5 N2_5 106.2(12) . .
C3_5 C2_5 H2_5 126.9 . .
N2_5 C2_5 H2_5 126.9 . .
C2_5 C3_5 N1_5 110.2(16) . .
C2_5 C3_5 H3_5 124.9 . .
N1_5 C3_5 H3_5 124.9 . .
N1_5 C4_5 C5_5 111.0(18) . .
N1_5 C4_5 H4A_5 109.4 . .
C5_5 C4_5 H4A_5 109.4 . .
N1_5 C4_5 H4B_5 109.4 . .
C5_5 C4_5 H4B_5 109.4 . .
H4A_5 C4_5 H4B_5 108.0 . .
C6_5 C5_5 C4_5 116.5(12) . .
C6_5 C5_5 H5A_5 108.2 . .
C4_5 C5_5 H5A_5 108.2 . .
C6_5 C5_5 H5B_5 108.2 . .
C4_5 C5_5 H5B_5 108.2 . .
H5A_5 C5_5 H5B_5 107.3 . .
C5_5 C6_5 C7_5 113.5(12) . .
C5_5 C6_5 H6A_5 108.9 . .
C7_5 C6_5 H6A_5 108.9 . .
C5_5 C6_5 H6B_5 108.9 . .
C7_5 C6_5 H6B_5 108.9 . .
H6A_5 C6_5 H6B_5 107.7 . .
C6_5 C7_5 H7A_5 109.5 . .
C6_5 C7_5 H7B_5 109.5 . .
H7A_5 C7_5 H7B_5 109.5 . .
C6_5 C7_5 H7C_5 109.5 . .
H7A_5 C7_5 H7C_5 109.5 . .
H7B_5 C7_5 H7C_5 109.5 . .
C1_5 C8_5 H8A_5 109.5 . .
C1_5 C8_5 H8B_5 109.5 . .
H8A_5 C8_5 H8B_5 109.5 . .
C1_5 C8_5 H8C_5 109.5 . .
H8A_5 C8_5 H8C_5 109.5 . .
H8B_5 C8_5 H8C_5 109.5 . .
N2_5 C9_5 H9A_5 109.5 . .
N2_5 C9_5 H9B_5 109.5 . .
H9A_5 C9_5 H9B_5 109.5 . .
N2_5 C9_5 H9C_5 109.5 . .
H9A_5 C9_5 H9C_5 109.5 . .
H9B_5 C9_5 H9C_5 109.5 . .
C1_6 N1_6 C3_6 110.3(18) . .
C1_6 N1_6 C4_6 129.1(16) . .
C3_6 N1_6 C4_6 120.6(19) . .
N1_6 C1_6 N2_6 109.0(13) . .
N1_6 C1_6 C8_6 126.7(16) . .
N2_6 C1_6 C8_6 124.4(13) . .
C1_6 N2_6 C9_6 129.4(12) . .
C1_6 N2_6 C2_6 106.7(10) . .
C9_6 N2_6 C2_6 123.9(11) . .
C3_6 C2_6 N2_6 105.8(11) . .
C3_6 C2_6 H2_6 127.1 . .
N2_6 C2_6 H2_6 127.1 . .
C2_6 C3_6 N1_6 108.3(16) . .
C2_6 C3_6 H3_6 125.9 . .
N1_6 C3_6 H3_6 125.9 . .
N1_6 C4_6 C5_6 109(2) . .
N1_6 C4_6 H4A_6 110.0 . .
C5_6 C4_6 H4A_6 110.0 . .
N1_6 C4_6 H4B_6 110.0 . .
C5_6 C4_6 H4B_6 110.0 . .
H4A_6 C4_6 H4B_6 108.3 . .
C6_6 C5_6 C4_6 116.0(13) . .
C6_6 C5_6 H5A_6 108.3 . .
C4_6 C5_6 H5A_6 108.3 . .
C6_6 C5_6 H5B_6 108.3 . .
C4_6 C5_6 H5B_6 108.3 . .
H5A_6 C5_6 H5B_6 107.4 . .
C5_6 C6_6 C7_6 114.2(14) . .
C5_6 C6_6 H6A_6 108.7 . .
C7_6 C6_6 H6A_6 108.7 . .
C5_6 C6_6 H6B_6 108.7 . .
C7_6 C6_6 H6B_6 108.7 . .
H6A_6 C6_6 H6B_6 107.6 . .
C6_6 C7_6 H7A_6 109.5 . .
C6_6 C7_6 H7B_6 109.5 . .
H7A_6 C7_6 H7B_6 109.5 . .
C6_6 C7_6 H7C_6 109.5 . .
H7A_6 C7_6 H7C_6 109.5 . .
H7B_6 C7_6 H7C_6 109.5 . .
C1_6 C8_6 H8A_6 109.5 . .
C1_6 C8_6 H8B_6 109.5 . .
H8A_6 C8_6 H8B_6 109.5 . .
C1_6 C8_6 H8C_6 109.5 . .
H8A_6 C8_6 H8C_6 109.5 . .
H8B_6 C8_6 H8C_6 109.5 . .
N2_6 C9_6 H9A_6 109.5 . .
N2_6 C9_6 H9B_6 109.5 . .
H9A_6 C9_6 H9B_6 109.5 . .
N2_6 C9_6 H9C_6 109.5 . .
H9A_6 C9_6 H9C_6 109.5 . .
H9B_6 C9_6 H9C_6 109.5 . .
C1_7 N1_7 C3_7 109.7(18) . .
C1_7 N1_7 C4_7 128.6(17) . .
C3_7 N1_7 C4_7 121.4(16) . .
N1_7 C1_7 N2_7 108.7(14) . .
N1_7 C1_7 C8_7 126.9(17) . .
N2_7 C1_7 C8_7 124.4(14) . .
C1_7 N2_7 C9_7 130.1(12) . .
C1_7 N2_7 C2_7 106.7(10) . .
C9_7 N2_7 C2_7 123.1(12) . .
C3_7 C2_7 N2_7 105.8(12) . .
C3_7 C2_7 H2_7 127.1 . .
N2_7 C2_7 H2_7 127.1 . .
C2_7 C3_7 N1_7 108.7(16) . .
C2_7 C3_7 H3_7 125.6 . .
N1_7 C3_7 H3_7 125.6 . .
N1_7 C4_7 C5_7 108(3) . .
N1_7 C4_7 H4A_7 110.0 . .
C5_7 C4_7 H4A_7 110.0 . .
N1_7 C4_7 H4B_7 110.0 . .
C5_7 C4_7 H4B_7 110.0 . .
H4A_7 C4_7 H4B_7 108.4 . .
C6_7 C5_7 C4_7 117.0(14) . .
C6_7 C5_7 H5A_7 108.1 . .
C4_7 C5_7 H5A_7 108.1 . .
C6_7 C5_7 H5B_7 108.0 . .
C4_7 C5_7 H5B_7 108.0 . .
H5A_7 C5_7 H5B_7 107.3 . .
C5_7 C6_7 C7_7 115.4(14) . .
C5_7 C6_7 H6A_7 108.4 . .
C7_7 C6_7 H6A_7 108.4 . .
C5_7 C6_7 H6B_7 108.4 . .
C7_7 C6_7 H6B_7 108.4 . .
H6A_7 C6_7 H6B_7 107.5 . .
C6_7 C7_7 H7A_7 109.5 . .
C6_7 C7_7 H7B_7 109.5 . .
H7A_7 C7_7 H7B_7 109.5 . .
C6_7 C7_7 H7C_7 109.5 . .
H7A_7 C7_7 H7C_7 109.5 . .
H7B_7 C7_7 H7C_7 109.5 . .
C1_7 C8_7 H8A_7 109.5 . .
C1_7 C8_7 H8B_7 109.5 . .
H8A_7 C8_7 H8B_7 109.5 . .
C1_7 C8_7 H8C_7 109.5 . .
H8A_7 C8_7 H8C_7 109.5 . .
H8B_7 C8_7 H8C_7 109.5 . .
N2_7 C9_7 H9A_7 109.5 . .
N2_7 C9_7 H9B_7 109.5 . .
H9A_7 C9_7 H9B_7 109.5 . .
N2_7 C9_7 H9C_7 109.5 . .
H9A_7 C9_7 H9C_7 109.5 . .
H9B_7 C9_7 H9C_7 109.5 . .
C1_8 N1_8 C3_8 109.3(17) . .
C1_8 N1_8 C4_8 125.4(18) . .
C3_8 N1_8 C4_8 125.3(19) . .
N2_8 C1_8 N1_8 107.6(13) . .
N2_8 C1_8 C8_8 122.9(13) . .
N1_8 C1_8 C8_8 129.5(16) . .
C1_8 N2_8 C9_8 127.6(11) . .
C1_8 N2_8 C2_8 106.8(10) . .
C9_8 N2_8 C2_8 125.5(11) . .
C3_8 C2_8 N2_8 106.2(12) . .
C3_8 C2_8 H2_8 126.9 . .
N2_8 C2_8 H2_8 126.9 . .
C2_8 C3_8 N1_8 110.0(15) . .
C2_8 C3_8 H3_8 125.0 . .
N1_8 C3_8 H3_8 125.0 . .
N1_8 C4_8 C5_8 109(2) . .
N1_8 C4_8 H4A_8 109.8 . .
C5_8 C4_8 H4A_8 109.8 . .
N1_8 C4_8 H4B_8 109.8 . .
C5_8 C4_8 H4B_8 109.8 . .
H4A_8 C4_8 H4B_8 108.2 . .
C6_8 C5_8 C4_8 115.5(12) . .
C6_8 C5_8 H5A_8 108.4 . .
C4_8 C5_8 H5A_8 108.4 . .
C6_8 C5_8 H5B_8 108.4 . .
C4_8 C5_8 H5B_8 108.4 . .
H5A_8 C5_8 H5B_8 107.5 . .
C5_8 C6_8 C7_8 113.7(13) . .
C5_8 C6_8 H6A_8 108.8 . .
C7_8 C6_8 H6A_8 108.8 . .
C5_8 C6_8 H6B_8 108.8 . .
C7_8 C6_8 H6B_8 108.8 . .
H6A_8 C6_8 H6B_8 107.7 . .
C6_8 C7_8 H7A_8 109.5 . .
C6_8 C7_8 H7B_8 109.5 . .
H7A_8 C7_8 H7B_8 109.5 . .
C6_8 C7_8 H7C_8 109.5 . .
H7A_8 C7_8 H7C_8 109.5 . .
H7B_8 C7_8 H7C_8 109.5 . .
C1_8 C8_8 H8A_8 109.5 . .
C1_8 C8_8 H8B_8 109.5 . .
H8A_8 C8_8 H8B_8 109.5 . .
C1_8 C8_8 H8C_8 109.5 . .
H8A_8 C8_8 H8C_8 109.5 . .
H8B_8 C8_8 H8C_8 109.5 . .
N2_8 C9_8 H9A_8 109.5 . .
N2_8 C9_8 H9B_8 109.5 . .
H9A_8 C9_8 H9B_8 109.5 . .
N2_8 C9_8 H9C_8 109.5 . .
H9A_8 C9_8 H9C_8 109.5 . .
H9B_8 C9_8 H9C_8 109.5 . .
C1_9 N1_9 C4_9 139(3) . .
C1_9 N1_9 C3_9 103(2) . .
C4_9 N1_9 C3_9 117.5(18) . .
N1_9 C1_9 N2_9 115(2) . .
N1_9 C1_9 C8_9 121(2) . .
N2_9 C1_9 C8_9 123.5(14) . .
C1_9 N2_9 C9_9 128.5(12) . .
C1_9 N2_9 C2_9 107.0(10) . .
C9_9 N2_9 C2_9 124.4(12) . .
C3_9 C2_9 N2_9 105.9(12) . .
C3_9 C2_9 H2_9 127.0 . .
N2_9 C2_9 H2_9 127.0 . .
C2_9 C3_9 N1_9 109.6(14) . .
C2_9 C3_9 H3_9 125.2 . .
N1_9 C3_9 H3_9 125.2 . .
N1_9 C4_9 C5_9 122(2) . .
N1_9 C4_9 H4A_9 106.9 . .
C5_9 C4_9 H4A_9 106.9 . .
N1_9 C4_9 H4B_9 106.9 . .
C5_9 C4_9 H4B_9 106.9 . .
H4A_9 C4_9 H4B_9 106.7 . .
C6_9 C5_9 C4_9 114.9(13) . .
C6_9 C5_9 H5A_9 108.5 . .
C4_9 C5_9 H5A_9 108.5 . .
C6_9 C5_9 H5B_9 108.5 . .
C4_9 C5_9 H5B_9 108.5 . .
H5A_9 C5_9 H5B_9 107.5 . .
C5_9 C6_9 C7_9 114.5(14) . .
C5_9 C6_9 H6A_9 108.6 . .
C7_9 C6_9 H6A_9 108.6 . .
C5_9 C6_9 H6B_9 108.6 . .
C7_9 C6_9 H6B_9 108.6 . .
H6A_9 C6_9 H6B_9 107.6 . .
C6_9 C7_9 H7A_9 109.5 . .
C6_9 C7_9 H7B_9 109.5 . .
H7A_9 C7_9 H7B_9 109.5 . .
C6_9 C7_9 H7C_9 109.5 . .
H7A_9 C7_9 H7C_9 109.5 . .
H7B_9 C7_9 H7C_9 109.5 . .
C1_9 C8_9 H8A_9 109.5 . .
C1_9 C8_9 H8B_9 109.5 . .
H8A_9 C8_9 H8B_9 109.5 . .
C1_9 C8_9 H8C_9 109.5 . .
H8A_9 C8_9 H8C_9 109.5 . .
H8B_9 C8_9 H8C_9 109.5 . .
N2_9 C9_9 H9A_9 109.5 . .
N2_9 C9_9 H9B_9 109.5 . .
H9A_9 C9_9 H9B_9 109.5 . .
N2_9 C9_9 H9C_9 109.5 . .
H9A_9 C9_9 H9C_9 109.5 . .
H9B_9 C9_9 H9C_9 109.5 . .
C3_10 N1_10 C4_10 131(4) . .
C3_10 N1_10 C1_10 105(4) . .
C4_10 N1_10 C1_10 121(4) . .
N2_10 C1_10 C8_10 121.5(12) . .
N2_10 C1_10 N1_10 107(2) . .
C8_10 C1_10 N1_10 132(3) . .
C1_10 N2_10 C9_10 128.0(12) . .
C1_10 N2_10 C2_10 107.3(10) . .
C9_10 N2_10 C2_10 124.7(12) . .
C3_10 C2_10 N2_10 106.0(12) . .
C3_10 C2_10 H2_10 127.0 . .
N2_10 C2_10 H2_10 127.0 . .
C2_10 C3_10 N1_10 114(3) . .
C2_10 C3_10 H3_10 122.9 . .
N1_10 C3_10 H3_10 122.9 . .
N1_10 C4_10 C5_10 118(4) . .
N1_10 C4_10 H4A_10 107.8 . .
C5_10 C4_10 H4A_10 107.8 . .
N1_10 C4_10 H4B_10 107.8 . .
C5_10 C4_10 H4B_10 107.8 . .
H4A_10 C4_10 H4B_10 107.1 . .
C6_10 C5_10 C4_10 115.4(13) . .
C6_10 C5_10 H5A_10 108.4 . .
C4_10 C5_10 H5A_10 108.4 . .
C6_10 C5_10 H5B_10 108.4 . .
C4_10 C5_10 H5B_10 108.4 . .
H5A_10 C5_10 H5B_10 107.5 . .
C5_10 C6_10 C7_10 115.3(14) . .
C5_10 C6_10 H6A_10 108.4 . .
C7_10 C6_10 H6A_10 108.4 . .
C5_10 C6_10 H6B_10 108.4 . .
C7_10 C6_10 H6B_10 108.4 . .
H6A_10 C6_10 H6B_10 107.5 . .
C6_10 C7_10 H7A_10 109.5 . .
C6_10 C7_10 H7B_10 109.5 . .
H7A_10 C7_10 H7B_10 109.5 . .
C6_10 C7_10 H7C_10 109.5 . .
H7A_10 C7_10 H7C_10 109.5 . .
H7B_10 C7_10 H7C_10 109.5 . .
C1_10 C8_10 H8A_10 109.5 . .
C1_10 C8_10 H8B_10 109.5 . .
H8A_10 C8_10 H8B_10 109.5 . .
C1_10 C8_10 H8C_10 109.5 . .
H8A_10 C8_10 H8C_10 109.5 . .
H8B_10 C8_10 H8C_10 109.5 . .
N2_10 C9_10 H9A_10 109.5 . .
N2_10 C9_10 H9B_10 109.5 . .
H9A_10 C9_10 H9B_10 109.5 . .
N2_10 C9_10 H9C_10 109.5 . .
H9A_10 C9_10 H9C_10 109.5 . .
H9B_10 C9_10 H9C_10 109.5 . .
C1_11 N1_11 C3_11 107(2) . .
C1_11 N1_11 C4_11 124(2) . .
C3_11 N1_11 C4_11 127(2) . .
N2_11 C1_11 N1_11 106.9(15) . .
N2_11 C1_11 C8_11 122.8(12) . .
N1_11 C1_11 C8_11 130.1(17) . .
C1_11 N2_11 C9_11 128.3(13) . .
C1_11 N2_11 C2_11 106.9(10) . .
C9_11 N2_11 C2_11 123.9(12) . .
C3_11 C2_11 N2_11 106.0(12) . .
C3_11 C2_11 H2_11 127.0 . .
N2_11 C2_11 H2_11 127.0 . .
C2_11 C3_11 N1_11 111.6(17) . .
C2_11 C3_11 H3_11 124.2 . .
N1_11 C3_11 H3_11 124.2 . .
N1_11 C4_11 C5_11 111(3) . .
N1_11 C4_11 H4A_11 109.5 . .
C5_11 C4_11 H4A_11 109.5 . .
N1_11 C4_11 H4B_11 109.5 . .
C5_11 C4_11 H4B_11 109.5 . .
H4A_11 C4_11 H4B_11 108.1 . .
C6_11 C5_11 C4_11 117.2(14) . .
C6_11 C5_11 H5A_11 108.0 . .
C4_11 C5_11 H5A_11 108.0 . .
C6_11 C5_11 H5B_11 108.0 . .
C4_11 C5_11 H5B_11 108.0 . .
H5A_11 C5_11 H5B_11 107.2 . .
C5_11 C6_11 C7_11 114.4(14) . .
C5_11 C6_11 H6A_11 108.7 . .
C7_11 C6_11 H6A_11 108.7 . .
C5_11 C6_11 H6B_11 108.7 . .
C7_11 C6_11 H6B_11 108.7 . .
H6A_11 C6_11 H6B_11 107.6 . .
C6_11 C7_11 H7A_11 109.5 . .
C6_11 C7_11 H7B_11 109.5 . .
H7A_11 C7_11 H7B_11 109.5 . .
C6_11 C7_11 H7C_11 109.5 . .
H7A_11 C7_11 H7C_11 109.5 . .
H7B_11 C7_11 H7C_11 109.5 . .
C1_11 C8_11 H8A_11 109.5 . .
C1_11 C8_11 H8B_11 109.5 . .
H8A_11 C8_11 H8B_11 109.5 . .
C1_11 C8_11 H8C_11 109.5 . .
H8A_11 C8_11 H8C_11 109.5 . .
H8B_11 C8_11 H8C_11 109.5 . .
N2_11 C9_11 H9A_11 109.5 . .
N2_11 C9_11 H9B_11 109.5 . .
H9A_11 C9_11 H9B_11 109.5 . .
N2_11 C9_11 H9C_11 109.5 . .
H9A_11 C9_11 H9C_11 109.5 . .
H9B_11 C9_11 H9C_11 109.5 . .
C1_12 N1_12 C4_12 129(3) . .
C1_12 N1_12 C3_12 108(3) . .
C4_12 N1_12 C3_12 123(3) . .
N1_12 C1_12 N2_12 108.6(19) . .
N1_12 C1_12 C8_12 131(2) . .
N2_12 C1_12 C8_12 120.0(14) . .
C1_12 N2_12 C9_12 127.3(12) . .
C1_12 N2_12 C2_12 107.5(10) . .
C9_12 N2_12 C2_12 125.2(12) . .
C3_12 C2_12 N2_12 106.4(12) . .
C3_12 C2_12 H2_12 126.8 . .
N2_12 C2_12 H2_12 126.8 . .
C2_12 C3_12 N1_12 109.7(19) . .
C2_12 C3_12 H3_12 125.1 . .
N1_12 C3_12 H3_12 125.1 . .
N1_12 C4_12 C5_12 114(2) . .
N1_12 C4_12 H4A_12 108.7 . .
C5_12 C4_12 H4A_12 108.7 . .
N1_12 C4_12 H4B_12 108.7 . .
C5_12 C4_12 H4B_12 108.7 . .
H4A_12 C4_12 H4B_12 107.6 . .
C6_12 C5_12 C4_12 116.6(14) . .
C6_12 C5_12 H5A_12 108.1 . .
C4_12 C5_12 H5A_12 108.1 . .
C6_12 C5_12 H5B_12 108.1 . .
C4_12 C5_12 H5B_12 108.1 . .
H5A_12 C5_12 H5B_12 107.3 . .
C5_12 C6_12 C7_12 114.5(14) . .
C5_12 C6_12 H6A_12 108.6 . .
C7_12 C6_12 H6A_12 108.6 . .
C5_12 C6_12 H6B_12 108.6 . .
C7_12 C6_12 H6B_12 108.6 . .
H6A_12 C6_12 H6B_12 107.6 . .
C6_12 C7_12 H7A_12 109.5 . .
C6_12 C7_12 H7B_12 109.5 . .
H7A_12 C7_12 H7B_12 109.5 . .
C6_12 C7_12 H7C_12 109.5 . .
H7A_12 C7_12 H7C_12 109.5 . .
H7B_12 C7_12 H7C_12 109.5 . .
C1_12 C8_12 H8A_12 109.5 . .
C1_12 C8_12 H8B_12 109.5 . .
H8A_12 C8_12 H8B_12 109.5 . .
C1_12 C8_12 H8C_12 109.5 . .
H8A_12 C8_12 H8C_12 109.5 . .
H8B_12 C8_12 H8C_12 109.5 . .
N2_12 C9_12 H9A_12 109.5 . .
N2_12 C9_12 H9B_12 109.5 . .
H9A_12 C9_12 H9B_12 109.5 . .
N2_12 C9_12 H9C_12 109.5 . .
H9A_12 C9_12 H9C_12 109.5 . .
H9B_12 C9_12 H9C_12 109.5 . .
C1_13 N1_13 C3_13 111(2) . .
C1_13 N1_13 C4_13 125.3(19) . .
C3_13 N1_13 C4_13 123.6(18) . .
N1_13 C1_13 N2_13 106.2(16) . .
N1_13 C1_13 C8_13 132(2) . .
N2_13 C1_13 C8_13 121.5(16) . .
C1_13 N2_13 C9_13 128.3(13) . .
C1_13 N2_13 C2_13 107.3(11) . .
C9_13 N2_13 C2_13 124.4(13) . .
C3_13 C2_13 N2_13 106.0(13) . .
C3_13 C2_13 H2_13 127.0 . .
N2_13 C2_13 H2_13 127.0 . .
C2_13 C3_13 N1_13 109.5(17) . .
C2_13 C3_13 H3_13 125.3 . .
N1_13 C3_13 H3_13 125.3 . .
N1_13 C4_13 C5_13 116.3(19) . .
N1_13 C4_13 H4A_13 108.2 . .
C5_13 C4_13 H4A_13 108.2 . .
N1_13 C4_13 H4B_13 108.2 . .
C5_13 C4_13 H4B_13 108.2 . .
H4A_13 C4_13 H4B_13 107.4 . .
C6_13 C5_13 C4_13 117.0(14) . .
C6_13 C5_13 H5A_13 108.0 . .
C4_13 C5_13 H5A_13 108.0 . .
C6_13 C5_13 H5B_13 108.0 . .
C4_13 C5_13 H5B_13 108.0 . .
H5A_13 C5_13 H5B_13 107.3 . .
C5_13 C6_13 C7_13 115.1(14) . .
C5_13 C6_13 H6A_13 108.5 . .
C7_13 C6_13 H6A_13 108.5 . .
C5_13 C6_13 H6B_13 108.5 . .
C7_13 C6_13 H6B_13 108.5 . .
H6A_13 C6_13 H6B_13 107.5 . .
C6_13 C7_13 H7A_13 109.5 . .
C6_13 C7_13 H7B_13 109.5 . .
H7A_13 C7_13 H7B_13 109.5 . .
C6_13 C7_13 H7C_13 109.5 . .
H7A_13 C7_13 H7C_13 109.5 . .
H7B_13 C7_13 H7C_13 109.5 . .
C1_13 C8_13 H8A_13 109.5 . .
C1_13 C8_13 H8B_13 109.5 . .
H8A_13 C8_13 H8B_13 109.5 . .
C1_13 C8_13 H8C_13 109.5 . .
H8A_13 C8_13 H8C_13 109.5 . .
H8B_13 C8_13 H8C_13 109.5 . .
N2_13 C9_13 H9A_13 109.5 . .
N2_13 C9_13 H9B_13 109.5 . .
H9A_13 C9_13 H9B_13 109.5 . .
N2_13 C9_13 H9C_13 109.5 . .
H9A_13 C9_13 H9C_13 109.5 . .
H9B_13 C9_13 H9C_13 109.5 . .
C1_14 N1_14 C4_14 125(3) . .
C1_14 N1_14 C3_14 107(2) . .
C4_14 N1_14 C3_14 128(3) . .
N2_14 C1_14 N1_14 107.4(16) . .
N2_14 C1_14 C8_14 120.7(14) . .
N1_14 C1_14 C8_14 132(2) . .
C1_14 N2_14 C9_14 127.2(12) . .
C1_14 N2_14 C2_14 107.7(11) . .
C9_14 N2_14 C2_14 125.1(12) . .
C3_14 C2_14 N2_14 105.6(13) . .
C3_14 C2_14 H2_14 127.2 . .
N2_14 C2_14 H2_14 127.2 . .
C2_14 C3_14 N1_14 111.8(18) . .
C2_14 C3_14 H3_14 124.1 . .
N1_14 C3_14 H3_14 124.1 . .
N1_14 C4_14 C5_14 114(3) . .
N1_14 C4_14 H4A_14 108.8 . .
C5_14 C4_14 H4A_14 108.8 . .
N1_14 C4_14 H4B_14 108.8 . .
C5_14 C4_14 H4B_14 108.8 . .
H4A_14 C4_14 H4B_14 107.7 . .
C6_14 C5_14 C4_14 116.2(14) . .
C6_14 C5_14 H5A_14 108.2 . .
C4_14 C5_14 H5A_14 108.2 . .
C6_14 C5_14 H5B_14 108.2 . .
C4_14 C5_14 H5B_14 108.2 . .
H5A_14 C5_14 H5B_14 107.4 . .
C5_14 C6_14 C7_14 115.0(14) . .
C5_14 C6_14 H6A_14 108.5 . .
C7_14 C6_14 H6A_14 108.5 . .
C5_14 C6_14 H6B_14 108.5 . .
C7_14 C6_14 H6B_14 108.5 . .
H6A_14 C6_14 H6B_14 107.5 . .
C6_14 C7_14 H7A_14 109.5 . .
C6_14 C7_14 H7B_14 109.5 . .
H7A_14 C7_14 H7B_14 109.5 . .
C6_14 C7_14 H7C_14 109.5 . .
H7A_14 C7_14 H7C_14 109.5 . .
H7B_14 C7_14 H7C_14 109.5 . .
C1_14 C8_14 H8A_14 109.5 . .
C1_14 C8_14 H8B_14 109.5 . .
H8A_14 C8_14 H8B_14 109.5 . .
C1_14 C8_14 H8C_14 109.5 . .
H8A_14 C8_14 H8C_14 109.5 . .
H8B_14 C8_14 H8C_14 109.5 . .
N2_14 C9_14 H9A_14 109.5 . .
N2_14 C9_14 H9B_14 109.5 . .
H9A_14 C9_14 H9B_14 109.5 . .
N2_14 C9_14 H9C_14 109.5 . .
H9A_14 C9_14 H9C_14 109.5 . .
H9B_14 C9_14 H9C_14 109.5 . .
C1_15 N1_15 C4_15 130(3) . .
C1_15 N1_15 C3_15 105(3) . .
C4_15 N1_15 C3_15 125(3) . .
N2_15 C1_15 N1_15 110(2) . .
N2_15 C1_15 C8_15 123.2(15) . .
N1_15 C1_15 C8_15 126(2) . .
C1_15 N2_15 C9_15 129.2(13) . .
C1_15 N2_15 C2_15 107.1(10) . .
C9_15 N2_15 C2_15 123.7(12) . .
C3_15 C2_15 N2_15 105.8(12) . .
C3_15 C2_15 H2_15 127.1 . .
N2_15 C2_15 H2_15 127.1 . .
C2_15 C3_15 N1_15 111.7(19) . .
C2_15 C3_15 H3_15 124.2 . .
N1_15 C3_15 H3_15 124.2 . .
N1_15 C4_15 C5_15 111.6(14) . .
N1_15 C4_15 H4A_15 109.3 . .
C5_15 C4_15 H4A_15 109.3 . .
N1_15 C4_15 H4B_15 109.3 . .
C5_15 C4_15 H4B_15 109.3 . .
H4A_15 C4_15 H4B_15 108.0 . .
C6_15 C5_15 C4_15 115.9(13) . .
C6_15 C5_15 H5A_15 108.3 . .
C4_15 C5_15 H5A_15 108.3 . .
C6_15 C5_15 H5B_15 108.3 . .
C4_15 C5_15 H5B_15 108.3 . .
H5A_15 C5_15 H5B_15 107.4 . .
C5_15 C6_15 C7_15 113.0(13) . .
C5_15 C6_15 H6A_15 109.0 . .
C7_15 C6_15 H6A_15 109.0 . .
C5_15 C6_15 H6B_15 109.0 . .
C7_15 C6_15 H6B_15 109.0 . .
H6A_15 C6_15 H6B_15 107.8 . .
C6_15 C7_15 H7A_15 109.5 . .
C6_15 C7_15 H7B_15 109.5 . .
H7A_15 C7_15 H7B_15 109.5 . .
C6_15 C7_15 H7C_15 109.5 . .
H7A_15 C7_15 H7C_15 109.5 . .
H7B_15 C7_15 H7C_15 109.5 . .
C1_15 C8_15 H8A_15 109.5 . .
C1_15 C8_15 H8B_15 109.5 . .
H8A_15 C8_15 H8B_15 109.5 . .
C1_15 C8_15 H8C_15 109.5 . .
H8A_15 C8_15 H8C_15 109.5 . .
H8B_15 C8_15 H8C_15 109.5 . .
N2_15 C9_15 H9A_15 109.5 . .
N2_15 C9_15 H9B_15 109.5 . .
H9A_15 C9_15 H9B_15 109.5 . .
N2_15 C9_15 H9C_15 109.5 . .
H9A_15 C9_15 H9C_15 109.5 . .
H9B_15 C9_15 H9C_15 109.5 . .
C1_16 N1_16 C4_16 130(2) . .
C1_16 N1_16 C3_16 104(2) . .
C4_16 N1_16 C3_16 126(2) . .
N2_16 C1_16 N1_16 110.1(16) . .
N2_16 C1_16 C8_16 122.8(12) . .
N1_16 C1_16 C8_16 127.0(18) . .
C1_16 N2_16 C9_16 128.7(12) . .
C1_16 N2_16 C2_16 107.1(10) . .
C9_16 N2_16 C2_16 124.1(12) . .
C3_16 C2_16 N2_16 106.0(12) . .
C3_16 C2_16 H2_16 127.0 . .
N2_16 C2_16 H2_16 127.0 . .
C2_16 C3_16 N1_16 112.3(18) . .
C2_16 C3_16 H3_16 123.8 . .
N1_16 C3_16 H3_16 123.9 . .
N1_16 C4_16 C5_16 105.8(14) . .
N1_16 C4_16 H4A_16 110.6 . .
C5_16 C4_16 H4A_16 110.6 . .
N1_16 C4_16 H4B_16 110.6 . .
C5_16 C4_16 H4B_16 110.6 . .
H4A_16 C4_16 H4B_16 108.7 . .
C6_16 C5_16 C4_16 114.8(12) . .
C6_16 C5_16 H5A_16 108.6 . .
C4_16 C5_16 H5A_16 108.6 . .
C6_16 C5_16 H5B_16 108.6 . .
C4_16 C5_16 H5B_16 108.6 . .
H5A_16 C5_16 H5B_16 107.6 . .
C5_16 C6_16 C7_16 113.6(13) . .
C5_16 C6_16 H6A_16 108.8 . .
C7_16 C6_16 H6A_16 108.8 . .
C5_16 C6_16 H6B_16 108.8 . .
C7_16 C6_16 H6B_16 108.8 . .
H6A_16 C6_16 H6B_16 107.7 . .
C6_16 C7_16 H7A_16 109.5 . .
C6_16 C7_16 H7B_16 109.5 . .
H7A_16 C7_16 H7B_16 109.5 . .
C6_16 C7_16 H7C_16 109.5 . .
H7A_16 C7_16 H7C_16 109.5 . .
H7B_16 C7_16 H7C_16 109.5 . .
C1_16 C8_16 H8A_16 109.5 . .
C1_16 C8_16 H8B_16 109.5 . .
H8A_16 C8_16 H8B_16 109.5 . .
C1_16 C8_16 H8C_16 109.5 . .
H8A_16 C8_16 H8C_16 109.5 . .
H8B_16 C8_16 H8C_16 109.5 . .
N2_16 C9_16 H9A_16 109.5 . .
N2_16 C9_16 H9B_16 109.5 . .
H9A_16 C9_16 H9B_16 109.5 . .
N2_16 C9_16 H9C_16 109.5 . .
H9A_16 C9_16 H9C_16 109.5 . .
H9B_16 C9_16 H9C_16 109.5 . .
C1_17 N1_17 C3_17 116(3) . .
C1_17 N1_17 C4_17 125(2) . .
C3_17 N1_17 C4_17 118(3) . .
N1_17 C1_17 N2_17 104.8(18) . .
N1_17 C1_17 C8_17 130(3) . .
N2_17 C1_17 C8_17 123.7(16) . .
C1_17 N2_17 C9_17 127.8(13) . .
C1_17 N2_17 C2_17 107.3(11) . .
C9_17 N2_17 C2_17 124.8(13) . .
C3_17 C2_17 N2_17 106.1(13) . .
C3_17 C2_17 H2_17 127.0 . .
N2_17 C2_17 H2_17 127.0 . .
C2_17 C3_17 N1_17 105(3) . .
C2_17 C3_17 H3_17 127.5 . .
N1_17 C3_17 H3_17 127.5 . .
N1_17 C4_17 C5_17 123(5) . .
N1_17 C4_17 H4A_17 106.6 . .
C5_17 C4_17 H4A_17 106.6 . .
N1_17 C4_17 H4B_17 106.6 . .
C5_17 C4_17 H4B_17 106.6 . .
H4A_17 C4_17 H4B_17 106.5 . .
C6_17 C5_17 C4_17 115.9(13) . .
C6_17 C5_17 H5A_17 108.3 . .
C4_17 C5_17 H5A_17 108.3 . .
C6_17 C5_17 H5B_17 108.3 . .
C4_17 C5_17 H5B_17 108.3 . .
H5A_17 C5_17 H5B_17 107.4 . .
C5_17 C6_17 C7_17 114.1(14) . .
C5_17 C6_17 H6A_17 108.7 . .
C7_17 C6_17 H6A_17 108.8 . .
C5_17 C6_17 H6B_17 108.7 . .
C7_17 C6_17 H6B_17 108.7 . .
H6A_17 C6_17 H6B_17 107.6 . .
C6_17 C7_17 H7A_17 109.5 . .
C6_17 C7_17 H7B_17 109.5 . .
H7A_17 C7_17 H7B_17 109.5 . .
C6_17 C7_17 H7C_17 109.4 . .
H7A_17 C7_17 H7C_17 109.5 . .
H7B_17 C7_17 H7C_17 109.5 . .
C1_17 C8_17 H8A_17 109.5 . .
C1_17 C8_17 H8B_17 109.5 . .
H8A_17 C8_17 H8B_17 109.5 . .
C1_17 C8_17 H8C_17 109.5 . .
H8A_17 C8_17 H8C_17 109.5 . .
H8B_17 C8_17 H8C_17 109.5 . .
N2_17 C9_17 H9A_17 109.5 . .
N2_17 C9_17 H9B_17 109.5 . .
H9A_17 C9_17 H9B_17 109.5 . .
N2_17 C9_17 H9C_17 109.5 . .
H9A_17 C9_17 H9C_17 109.5 . .
H9B_17 C9_17 H9C_17 109.5 . .
C4_18 N1_18 C3_18 134(5) . .
C4_18 N1_18 C1_18 123(2) . .
C3_18 N1_18 C1_18 103(3) . .
N2_18 C1_18 C8_18 123.1(16) . .
N2_18 C1_18 N1_18 108.7(14) . .
C8_18 C1_18 N1_18 128(2) . .
C1_18 N2_18 C9_18 127.6(13) . .
C1_18 N2_18 C2_18 107.1(11) . .
C9_18 N2_18 C2_18 125.3(13) . .
C3_18 C2_18 N2_18 106.0(13) . .
C3_18 C2_18 H2_18 127.0 . .
N2_18 C2_18 H2_18 127.0 . .
C2_18 C3_18 N1_18 115(3) . .
C2_18 C3_18 H3_18 122.4 . .
N1_18 C3_18 H3_18 122.4 . .
N1_18 C4_18 C5_18 112(3) . .
N1_18 C4_18 H4A_18 109.3 . .
C5_18 C4_18 H4A_18 109.3 . .
N1_18 C4_18 H4B_18 109.3 . .
C5_18 C4_18 H4B_18 109.3 . .
H4A_18 C4_18 H4B_18 108.0 . .
C6_18 C5_18 C4_18 116.2(14) . .
C6_18 C5_18 H5A_18 108.2 . .
C4_18 C5_18 H5A_18 108.2 . .
C6_18 C5_18 H5B_18 108.2 . .
C4_18 C5_18 H5B_18 108.2 . .
H5A_18 C5_18 H5B_18 107.4 . .
C5_18 C6_18 C7_18 114.3(14) . .
C5_18 C6_18 H6A_18 108.7 . .
C7_18 C6_18 H6A_18 108.7 . .
C5_18 C6_18 H6B_18 108.7 . .
C7_18 C6_18 H6B_18 108.7 . .
H6A_18 C6_18 H6B_18 107.6 . .
C6_18 C7_18 H7A_18 109.5 . .
C6_18 C7_18 H7B_18 109.5 . .
H7A_18 C7_18 H7B_18 109.5 . .
C6_18 C7_18 H7C_18 109.5 . .
H7A_18 C7_18 H7C_18 109.5 . .
H7B_18 C7_18 H7C_18 109.5 . .
C1_18 C8_18 H8A_18 109.5 . .
C1_18 C8_18 H8B_18 109.5 . .
H8A_18 C8_18 H8B_18 109.5 . .
C1_18 C8_18 H8C_18 109.5 . .
H8A_18 C8_18 H8C_18 109.5 . .
H8B_18 C8_18 H8C_18 109.5 . .
N2_18 C9_18 H9A_18 109.5 . .
N2_18 C9_18 H9B_18 109.5 . .
H9A_18 C9_18 H9B_18 109.5 . .
N2_18 C9_18 H9C_18 109.5 . .
H9A_18 C9_18 H9C_18 109.5 . .
H9B_18 C9_18 H9C_18 109.5 . .
C1_19 N1_19 C4_19 132(5) . .
C1_19 N1_19 C3_19 106(4) . .
C4_19 N1_19 C3_19 122(4) . .
N1_19 C1_19 N2_19 111(3) . .
N1_19 C1_19 C8_19 129(3) . .
N2_19 C1_19 C8_19 120.8(15) . .
C1_19 N2_19 C9_19 128.8(13) . .
C1_19 N2_19 C2_19 106.8(11) . .
C9_19 N2_19 C2_19 124.4(13) . .
C3_19 C2_19 N2_19 106.6(13) . .
C3_19 C2_19 H2_19 126.7 . .
N2_19 C2_19 H2_19 126.7 . .
C2_19 C3_19 N1_19 110(3) . .
C2_19 C3_19 H3_19 125.2 . .
N1_19 C3_19 H3_19 125.2 . .
N1_19 C4_19 C5_19 98(2) . .
N1_19 C4_19 H4A_19 112.1 . .
C5_19 C4_19 H4A_19 112.1 . .
N1_19 C4_19 H4B_19 112.1 . .
C5_19 C4_19 H4B_19 112.1 . .
H4A_19 C4_19 H4B_19 109.7 . .
C6_19 C5_19 C4_19 117.1(14) . .
C6_19 C5_19 H5A_19 108.0 . .
C4_19 C5_19 H5A_19 108.0 . .
C6_19 C5_19 H5B_19 108.0 . .
C4_19 C5_19 H5B_19 108.0 . .
H5A_19 C5_19 H5B_19 107.3 . .
C5_19 C6_19 C7_19 115.2(14) . .
C5_19 C6_19 H6A_19 108.5 . .
C7_19 C6_19 H6A_19 108.5 . .
C5_19 C6_19 H6B_19 108.5 . .
C7_19 C6_19 H6B_19 108.5 . .
H6A_19 C6_19 H6B_19 107.5 . .
C6_19 C7_19 H7A_19 109.5 . .
C6_19 C7_19 H7B_19 109.5 . .
H7A_19 C7_19 H7B_19 109.5 . .
C6_19 C7_19 H7C_19 109.5 . .
H7A_19 C7_19 H7C_19 109.5 . .
H7B_19 C7_19 H7C_19 109.5 . .
C1_19 C8_19 H8A_19 109.5 . .
C1_19 C8_19 H8B_19 109.5 . .
H8A_19 C8_19 H8B_19 109.5 . .
C1_19 C8_19 H8C_19 109.5 . .
H8A_19 C8_19 H8C_19 109.5 . .
H8B_19 C8_19 H8C_19 109.5 . .
N2_19 C9_19 H9A_19 109.5 . .
N2_19 C9_19 H9B_19 109.5 . .
H9A_19 C9_19 H9B_19 109.5 . .
N2_19 C9_19 H9C_19 109.5 . .
H9A_19 C9_19 H9C_19 109.5 . .
H9B_19 C9_19 H9C_19 109.5 . .
C3_20 N1_20 C1_20 116(5) . .
C3_20 N1_20 C4_20 127(5) . .
C1_20 N1_20 C4_20 117(5) . .
N2_20 C1_20 N1_20 102(3) . .
N2_20 C1_20 C8_20 122.0(13) . .
N1_20 C1_20 C8_20 136(3) . .
C1_20 N2_20 C9_20 128.1(13) . .
C1_20 N2_20 C2_20 107.1(10) . .
C9_20 N2_20 C2_20 124.8(13) . .
C3_20 C2_20 N2_20 105.8(13) . .
C3_20 C2_20 H2_20 127.1 . .
N2_20 C2_20 H2_20 127.1 . .
C2_20 C3_20 N1_20 109(3) . .
C2_20 C3_20 H3_20 125.4 . .
N1_20 C3_20 H3_20 125.4 . .
N1_20 C4_20 C5_20 116(3) . .
N1_20 C4_20 H4A_20 108.2 . .
C5_20 C4_20 H4A_20 108.2 . .
N1_20 C4_20 H4B_20 108.2 . .
C5_20 C4_20 H4B_20 108.2 . .
H4A_20 C4_20 H4B_20 107.4 . .
C6_20 C5_20 C4_20 116.0(14) . .
C6_20 C5_20 H5A_20 108.3 . .
C4_20 C5_20 H5A_20 108.3 . .
C6_20 C5_20 H5B_20 108.3 . .
C4_20 C5_20 H5B_20 108.3 . .
H5A_20 C5_20 H5B_20 107.4 . .
C5_20 C6_20 C7_20 115.4(14) . .
C5_20 C6_20 H6A_20 108.4 . .
C7_20 C6_20 H6A_20 108.4 . .
C5_20 C6_20 H6B_20 108.4 . .
C7_20 C6_20 H6B_20 108.4 . .
H6A_20 C6_20 H6B_20 107.5 . .
C6_20 C7_20 H7A_20 109.5 . .
C6_20 C7_20 H7B_20 109.5 . .
H7A_20 C7_20 H7B_20 109.5 . .
C6_20 C7_20 H7C_20 109.5 . .
H7A_20 C7_20 H7C_20 109.5 . .
H7B_20 C7_20 H7C_20 109.5 . .
C1_20 C8_20 H8A_20 109.5 . .
C1_20 C8_20 H8B_20 109.5 . .
H8A_20 C8_20 H8B_20 109.5 . .
C1_20 C8_20 H8C_20 109.5 . .
H8A_20 C8_20 H8C_20 109.5 . .
H8B_20 C8_20 H8C_20 109.5 . .
N2_20 C9_20 H9A_20 109.5 . .
N2_20 C9_20 H9B_20 109.5 . .
H9A_20 C9_20 H9B_20 109.5 . .
N2_20 C9_20 H9C_20 109.5 . .
H9A_20 C9_20 H9C_20 109.5 . .
H9B_20 C9_20 H9C_20 109.5 . .
C1_21 N1_21 C3_21 114(4) . .
C1_21 N1_21 C4_21 128(5) . .
C3_21 N1_21 C4_21 118(4) . .
N1_21 C1_21 N2_21 107(3) . .
N1_21 C1_21 C8_21 132(3) . .
N2_21 C1_21 C8_21 121.5(15) . .
C1_21 N2_21 C9_21 128.5(13) . .
C1_21 N2_21 C2_21 106.9(11) . .
C9_21 N2_21 C2_21 124.5(13) . .
C3_21 C2_21 N2_21 106.3(13) . .
C3_21 C2_21 H2_21 126.8 . .
N2_21 C2_21 H2_21 126.8 . .
C2_21 C3_21 N1_21 106(3) . .
C2_21 C3_21 H3_21 127.1 . .
N1_21 C3_21 H3_21 127.1 . .
N1_21 C4_21 C5_21 115(3) . .
N1_21 C4_21 H4A_21 108.6 . .
C5_21 C4_21 H4A_21 108.6 . .
N1_21 C4_21 H4B_21 108.6 . .
C5_21 C4_21 H4B_21 108.6 . .
H4A_21 C4_21 H4B_21 107.6 . .
C6_21 C5_21 C4_21 117.2(14) . .
C6_21 C5_21 H5A_21 108.0 . .
C4_21 C5_21 H5A_21 108.0 . .
C6_21 C5_21 H5B_21 108.0 . .
C4_21 C5_21 H5B_21 108.0 . .
H5A_21 C5_21 H5B_21 107.2 . .
C5_21 C6_21 C7_21 114.7(14) . .
C5_21 C6_21 H6A_21 108.6 . .
C7_21 C6_21 H6A_21 108.6 . .
C5_21 C6_21 H6B_21 108.6 . .
C7_21 C6_21 H6B_21 108.6 . .
H6A_21 C6_21 H6B_21 107.6 . .
C6_21 C7_21 H7A_21 109.5 . .
C6_21 C7_21 H7B_21 109.5 . .
H7A_21 C7_21 H7B_21 109.5 . .
C6_21 C7_21 H7C_21 109.5 . .
H7A_21 C7_21 H7C_21 109.5 . .
H7B_21 C7_21 H7C_21 109.5 . .
C1_21 C8_21 H8A_21 109.5 . .
C1_21 C8_21 H8B_21 109.5 . .
H8A_21 C8_21 H8B_21 109.5 . .
C1_21 C8_21 H8C_21 109.5 . .
H8A_21 C8_21 H8C_21 109.5 . .
H8B_21 C8_21 H8C_21 109.5 . .
N2_21 C9_21 H9A_21 109.5 . .
N2_21 C9_21 H9B_21 109.5 . .
H9A_21 C9_21 H9B_21 109.5 . .
N2_21 C9_21 H9C_21 109.5 . .
H9A_21 C9_21 H9C_21 109.5 . .
H9B_21 C9_21 H9C_21 109.5 . .
C1_22 N1_22 C3_22 109(2) . .
C1_22 N1_22 C4_22 128.0(19) . .
C3_22 N1_22 C4_22 123.2(17) . .
N2_22 C1_22 N1_22 107.8(15) . .
N2_22 C1_22 C8_22 122.1(13) . .
N1_22 C1_22 C8_22 130.2(17) . .
C1_22 N2_22 C9_22 129.9(13) . .
C1_22 N2_22 C2_22 107.2(10) . .
C9_22 N2_22 C2_22 122.9(13) . .
C3_22 C2_22 N2_22 105.5(12) . .
C3_22 C2_22 H2_22 127.3 . .
N2_22 C2_22 H2_22 127.3 . .
C2_22 C3_22 N1_22 110.7(17) . .
C2_22 C3_22 H3_22 124.6 . .
N1_22 C3_22 H3_22 124.6 . .
N1_22 C4_22 C5_22 132(3) . .
N1_22 C4_22 H4A_22 104.2 . .
C5_22 C4_22 H4A_22 104.2 . .
N1_22 C4_22 H4B_22 104.2 . .
C5_22 C4_22 H4B_22 104.2 . .
H4A_22 C4_22 H4B_22 105.5 . .
C6_22 C5_22 C4_22 117.2(14) . .
C6_22 C5_22 H5A_22 108.0 . .
C4_22 C5_22 H5A_22 108.0 . .
C6_22 C5_22 H5B_22 108.0 . .
C4_22 C5_22 H5B_22 108.0 . .
H5A_22 C5_22 H5B_22 107.2 . .
C5_22 C6_22 C7_22 115.5(14) . .
C5_22 C6_22 H6A_22 108.4 . .
C7_22 C6_22 H6A_22 108.4 . .
C5_22 C6_22 H6B_22 108.4 . .
C7_22 C6_22 H6B_22 108.4 . .
H6A_22 C6_22 H6B_22 107.5 . .
C6_22 C7_22 H7A_22 109.5 . .
C6_22 C7_22 H7B_22 109.5 . .
H7A_22 C7_22 H7B_22 109.5 . .
C6_22 C7_22 H7C_22 109.5 . .
H7A_22 C7_22 H7C_22 109.5 . .
H7B_22 C7_22 H7C_22 109.5 . .
C1_22 C8_22 H8A_22 109.5 . .
C1_22 C8_22 H8B_22 109.5 . .
H8A_22 C8_22 H8B_22 109.5 . .
C1_22 C8_22 H8C_22 109.5 . .
H8A_22 C8_22 H8C_22 109.5 . .
H8B_22 C8_22 H8C_22 109.5 . .
N2_22 C9_22 H9A_22 109.5 . .
N2_22 C9_22 H9B_22 109.5 . .
H9A_22 C9_22 H9B_22 109.5 . .
N2_22 C9_22 H9C_22 109.5 . .
H9A_22 C9_22 H9C_22 109.5 . .
H9B_22 C9_22 H9C_22 109.5 . .
C1_23 N1_23 C3_23 110(3) . .
C1_23 N1_23 C4_23 125(3) . .
C3_23 N1_23 C4_23 125.3(19) . .
N1_23 C1_23 N2_23 108(2) . .
N1_23 C1_23 C8_23 126(3) . .
N2_23 C1_23 C8_23 125.9(16) . .
C1_23 N2_23 C9_23 129.3(13) . .
C1_23 N2_23 C2_23 106.5(10) . .
C9_23 N2_23 C2_23 124.2(13) . .
C3_23 C2_23 N2_23 106.2(12) . .
C3_23 C2_23 H2_23 126.9 . .
N2_23 C2_23 H2_23 126.9 . .
C2_23 C3_23 N1_23 109.5(16) . .
C2_23 C3_23 H3_23 125.3 . .
N1_23 C3_23 H3_23 125.3 . .
N1_23 C4_23 C5_23 124.9(16) . .
N1_23 C4_23 H4A_23 106.1 . .
C5_23 C4_23 H4A_23 106.1 . .
N1_23 C4_23 H4B_23 106.1 . .
C5_23 C4_23 H4B_23 106.1 . .
H4A_23 C4_23 H4B_23 106.3 . .
C6_23 C5_23 C4_23 116.8(14) . .
C6_23 C5_23 H5A_23 108.1 . .
C4_23 C5_23 H5A_23 108.1 . .
C6_23 C5_23 H5B_23 108.1 . .
C4_23 C5_23 H5B_23 108.1 . .
H5A_23 C5_23 H5B_23 107.3 . .
C5_23 C6_23 C7_23 114.5(14) . .
C5_23 C6_23 H6A_23 108.6 . .
C7_23 C6_23 H6A_23 108.6 . .
C5_23 C6_23 H6B_23 108.6 . .
C7_23 C6_23 H6B_23 108.6 . .
H6A_23 C6_23 H6B_23 107.6 . .
C6_23 C7_23 H7A_23 109.5 . .
C6_23 C7_23 H7B_23 109.5 . .
H7A_23 C7_23 H7B_23 109.5 . .
C6_23 C7_23 H7C_23 109.5 . .
H7A_23 C7_23 H7C_23 109.5 . .
H7B_23 C7_23 H7C_23 109.5 . .
C1_23 C8_23 H8A_23 109.5 . .
C1_23 C8_23 H8B_23 109.5 . .
H8A_23 C8_23 H8B_23 109.5 . .
C1_23 C8_23 H8C_23 109.5 . .
H8A_23 C8_23 H8C_23 109.5 . .
H8B_23 C8_23 H8C_23 109.5 . .
N2_23 C9_23 H9A_23 109.5 . .
N2_23 C9_23 H9B_23 109.5 . .
H9A_23 C9_23 H9B_23 109.5 . .
N2_23 C9_23 H9C_23 109.5 . .
H9A_23 C9_23 H9C_23 109.5 . .
H9B_23 C9_23 H9C_23 109.5 . .
C1_24 N1_24 C3_24 111(2) . .
C1_24 N1_24 C4_24 125.5(19) . .
C3_24 N1_24 C4_24 123.2(18) . .
N1_24 C1_24 N2_24 106.1(15) . .
N1_24 C1_24 C8_24 133.9(17) . .
N2_24 C1_24 C8_24 120.0(13) . .
C1_24 N2_24 C9_24 128.3(13) . .
C1_24 N2_24 C2_24 107.0(10) . .
C9_24 N2_24 C2_24 124.7(13) . .
C3_24 C2_24 N2_24 106.2(13) . .
C3_24 C2_24 H2_24 126.9 . .
N2_24 C2_24 H2_24 126.9 . .
C2_24 C3_24 N1_24 109.4(17) . .
C2_24 C3_24 H3_24 125.3 . .
N1_24 C3_24 H3_24 125.3 . .
N1_24 C4_24 C5_24 138(3) . .
N1_24 C4_24 H4A_24 102.7 . .
C5_24 C4_24 H4A_24 102.7 . .
N1_24 C4_24 H4B_24 102.7 . .
C5_24 C4_24 H4B_24 102.7 . .
H4A_24 C4_24 H4B_24 105.0 . .
C6_24 C5_24 C4_24 117.6(14) . .
C6_24 C5_24 H5A_24 107.9 . .
C4_24 C5_24 H5A_24 107.9 . .
C6_24 C5_24 H5B_24 107.9 . .
C4_24 C5_24 H5B_24 107.9 . .
H5A_24 C5_24 H5B_24 107.2 . .
C5_24 C6_24 C7_24 115.5(14) . .
C5_24 C6_24 H6A_24 108.4 . .
C7_24 C6_24 H6A_24 108.4 . .
C5_24 C6_24 H6B_24 108.4 . .
C7_24 C6_24 H6B_24 108.4 . .
H6A_24 C6_24 H6B_24 107.5 . .
C6_24 C7_24 H7A_24 109.5 . .
C6_24 C7_24 H7B_24 109.5 . .
H7A_24 C7_24 H7B_24 109.5 . .
C6_24 C7_24 H7C_24 109.5 . .
H7A_24 C7_24 H7C_24 109.5 . .
H7B_24 C7_24 H7C_24 109.5 . .
C1_24 C8_24 H8A_24 109.5 . .
C1_24 C8_24 H8B_24 109.5 . .
H8A_24 C8_24 H8B_24 109.5 . .
C1_24 C8_24 H8C_24 109.5 . .
H8A_24 C8_24 H8C_24 109.5 . .
H8B_24 C8_24 H8C_24 109.5 . .
N2_24 C9_24 H9A_24 109.5 . .
N2_24 C9_24 H9B_24 109.5 . .
H9A_24 C9_24 H9B_24 109.5 . .
N2_24 C9_24 H9C_24 109.5 . .
H9A_24 C9_24 H9C_24 109.5 . .
H9B_24 C9_24 H9C_24 109.5 . .

loop_
_geom_bond_atom_site_label_1
_geom_bond_atom_site_label_2
_geom_bond_distance
_geom_bond_site_symmetry_2
Sn1_1 Se5_1 2.549(3) .
Sn1_1 Se4_1 2.552(3) .
Sn1_1 Se1_1 2.565(3) .
Sn1_1 Se3_1 2.710(3) .
Sn1_1 Se2_1 2.730(3) .
Sn2_1 Se4_1 2.537(3) .
Sn2_1 Se6_1 2.540(3) .
Sn2_1 Se7_1 2.566(3) .
Sn2_1 Se3_1 2.677(3) .
Sn2_1 Se8_1 2.787(3) .
Sn3_1 Se9_1 2.523(3) .
Sn3_1 Se6_1 2.526(3) .
Sn3_1 Se5_1 2.531(3) .
Sn3_1 Se10_1 2.615(3) .
Sn3_1 Se3_1 2.920(3) .
Sn4_1 Se9_1 2.501(3) .
Sn4_1 Se12_1 2.518(3) .
Sn4_1 Se11_1 2.518(3) .
Sn4_1 Se10_1 2.571(3) .
Sn4_1 Se13_1 3.069(3) .
Sn5_1 Se15_1 2.549(3) .
Sn5_1 Se11_1 2.562(3) .
Sn5_1 Se16_1 2.564(3) .
Sn5_1 Se13_1 2.665(3) .
Sn5_1 Se14_1 2.744(3) .
Sn6_1 Se12_1 2.545(3) .
Sn6_1 Se15_1 2.555(3) .
Sn6_1 Se17_1 2.575(3) .
Sn6_1 Se13_1 2.673(3) .
Sn6_1 Se18_1 2.723(3) .
Sn7_1 Se25_1 2.543(3) .
Sn7_1 Se26_1 2.566(3) .
Sn7_1 Se23_1 2.584(3) .
Sn7_1 Se24_1 2.680(3) .
Sn7_1 Se22_1 2.713(3) .
Sn8_1 Se29_1 2.506(4) .
Sn8_1 Se25_1 2.525(3) .
Sn8_1 Se28_1 2.533(4) .
Sn8_1 Se27_1 2.591(3) .
Sn8_1 Se24_1 2.999(3) .
Sn9_1 Se28_1 2.533(3) .
Sn9_1 Se26_1 2.535(3) .
Sn9_1 Se31_1 2.573(3) .
Sn9_1 Se24_1 2.683(3) .
Sn9_1 Se30_1 2.778(3) .
Sn10_1 Se29_1 2.495(3) .
Sn10_1 Se32_1 2.499(3) .
Sn10_1 Se33_1 2.517(4) .
Sn10_1 Se27_1 2.586(3) .
Sn10_1 Se34_1 3.043(3) .
Sn11_1 Se36_1 2.538(4) .
Sn11_1 Se33_1 2.542(3) .
Sn11_1 Se37_1 2.566(3) .
Sn11_1 Se34_1 2.676(4) .
Sn11_1 Se35_1 2.765(4) .
Sn12_1 Se32_1 2.540(3) .
Sn12_1 Se36_1 2.558(4) .
Sn12_1 Se39_1 2.577(4) .
Sn12_1 Se34_1 2.661(3) .
Sn12_1 Se38_1 2.762(3) .
Sn13_1 Se47_1 2.543(3) .
Sn13_1 Se46_1 2.562(3) .
Sn13_1 Se44_1 2.577(3) .
Sn13_1 Se4B_1 2.631(19) .
Sn13_1 Se45_1 2.696(3) .
Sn13_1 Se43_1 2.736(3) .
Sn13_1 Ge5A_1 3.12(3) .
Sn14_1 Se51_1 2.536(3) .
Sn14_1 Se47_1 2.543(3) .
Sn14_1 Se48_1 2.547(3) .
Sn14_1 Se52_1 2.646(3) .
Sn14_1 Se45_1 2.875(3) .
Sn15_1 Se46_1 2.548(3) .
Sn15_1 Se48_1 2.559(3) .
Sn15_1 Se50_1 2.576(3) .
Sn15_1 Se45_1 2.690(3) .
Sn15_1 Se49_1 2.749(3) .
Sn16_1 Se51_1 2.496(3) .
Sn16_1 Se53_1 2.501(3) .
Sn16_1 Se54_1 2.517(3) .
Sn16_1 Se52_1 2.561(3) .
Sn17_1 Se53_1 2.555(3) .
Sn17_1 Se58_1 2.558(3) .
Sn17_1 Se55_1 2.573(3) .
Sn17_1 Se56_1 2.640(3) .
Sn17_1 Se57_1 2.761(3) .
Sn18_1 Se58_1 2.542(3) .
Sn18_1 Se60_1 2.567(3) .
Sn18_1 Se54_1 2.574(3) .
Sn18_1 Se56_1 2.657(3) .
Sn18_1 Se59_1 2.784(3) .
Ge1_1 Se18_1 2.310(4) .
Ge1_1 Se19_1 2.364(4) .
Ge1_1 Se20_1 2.367(3) .
Ge1_1 Se17_1 2.372(4) .
Ge2_1 Se22_1 2.328(3) .
Ge2_1 Se20_1 2.361(3) .
Ge2_1 Se23_1 2.372(4) .
Ge2_1 Se21_1 2.383(4) .
Ge3_1 Se57_1 2.301(4) 3_667
Ge3_1 Se21_1 2.365(4) .
Ge3_1 Se19_1 2.366(4) .
Ge3_1 Se55_1 2.372(4) 3_667
Ge4_1 Se38_1 2.319(4) .
Ge4_1 Se40_1 2.341(4) .
Ge4_1 Se39_1 2.365(3) .
Ge4_1 Se41_1 2.366(4) .
Ge4_1 Se4A_1 2.86(3) .
Ge5_1 Ge5A_1 0.67(3) .
Ge5_1 Se4A_1 1.72(3) .
Ge5_1 Se43_1 2.332(4) .
Ge5_1 Se44_1 2.371(3) .
Ge5_1 Se40_1 2.384(4) .
Ge5_1 Se42_1 2.396(4) .
Ge5_1 Se4B_1 2.70(2) .
Ge5A_1 Se43_1 2.13(3) .
Ge5A_1 Se42_1 2.14(3) .
Ge5A_1 Se4B_1 2.25(3) .
Ge5A_1 Se4A_1 2.32(4) .
Ge5A_1 Se44_1 2.40(3) .
Ge6_1 Se14_1 2.317(3) 3_667
Ge6_1 Se16_1 2.362(3) 3_667
Ge6_1 Se41_1 2.378(4) .
Ge6_1 Se42_1 2.382(3) .
Ge7_1 Se59_1 2.314(4) .
Ge7_1 Se60_1 2.362(4) .
Ge7_1 Se62_1 2.375(4) .
Ge7_1 Se61_1 2.385(4) .
Ge8_1 Se8_1 2.306(4) .
Ge8_1 Se63_1 2.352(4) .
Ge8_1 Se7_1 2.371(3) .
Ge8_1 Se61_1 2.378(4) .
Ge9_1 Se35_1 2.308(4) 3_667
Ge9_1 Se37_1 2.363(4) 3_667
Ge9_1 Se63_1 2.363(4) .
Ge9_1 Se62_1 2.382(4) .
Ge10_1 Se2_1 2.304(3) .
Ge10_1 Se66_1 2.378(3) .
Ge10_1 Se1_1 2.380(3) .
Ge10_1 Se64_1 2.386(4) .
Ge11_1 Se30_1 2.316(4) .
Ge11_1 Se65_1 2.368(4) .
Ge11_1 Se31_1 2.371(3) .
Ge11_1 Se64_1 2.372(4) .
Ge12_1 Se49_1 2.320(3) .
Ge12_1 Se66_1 2.364(3) .
Ge12_1 Se50_1 2.376(3) .
Ge12_1 Se65_1 2.394(4) .
Se14_1 Ge6_1 2.317(3) 3_667
Se16_1 Ge6_1 2.362(3) 3_667
Se35_1 Ge9_1 2.308(4) 3_667
Se37_1 Ge9_1 2.363(4) 3_667
Se40_1 Se4A_1 0.80(3) .
Se43_1 Se4B_1 1.04(3) .
Se55_1 Ge3_1 2.372(4) 3_667
Se57_1 Ge3_1 2.301(4) 3_667
Sn1_2 Se5_2 2.546(3) .
Sn1_2 Se4_2 2.555(3) .
Sn1_2 Se1_2 2.559(3) .
Sn1_2 Se3_2 2.704(3) .
Sn1_2 Se2_2 2.748(3) .
Sn2_2 Se6_2 2.530(3) .
Sn2_2 Se4_2 2.539(3) .
Sn2_2 Se7_2 2.569(3) .
Sn2_2 Se3_2 2.659(3) .
Sn2_2 Se8_2 2.794(3) .
Sn3_2 Se9_2 2.513(3) .
Sn3_2 Se6_2 2.535(3) .
Sn3_2 Se5_2 2.543(3) .
Sn3_2 Se10_2 2.583(3) .
Sn3_2 Se3_2 2.981(3) .
Sn4_2 Se9_2 2.500(3) .
Sn4_2 Se12_2 2.511(3) .
Sn4_2 Se11_2 2.527(3) .
Sn4_2 Se10_2 2.598(3) .
Sn4_2 Se13_2 2.971(3) .
Sn5_2 Se15_2 2.540(3) .
Sn5_2 Se11_2 2.557(3) .
Sn5_2 Se16_2 2.565(3) .
Sn5_2 Se13_2 2.667(3) .
Sn5_2 Se14_2 2.748(3) .
Sn6_2 Se12_2 2.544(3) .
Sn6_2 Se15_2 2.544(3) .
Sn6_2 Se17_2 2.563(3) .
Sn6_2 Se13_2 2.693(3) .
Sn6_2 Se18_2 2.738(3) .
Sn7_2 Se25_2 2.566(3) .
Sn7_2 Se26_2 2.567(3) .
Sn7_2 Se23_2 2.572(3) .
Sn7_2 Se24_2 2.675(3) .
Sn7_2 Se22_2 2.702(3) .
Sn8_2 Se25_2 2.502(3) .
Sn8_2 Se29_2 2.509(3) .
Sn8_2 Se28_2 2.515(3) .
Sn8_2 Se27_2 2.595(3) .
Sn8_2 Se24_2 3.062(3) .
Sn9_2 Se28_2 2.536(3) .
Sn9_2 Se26_2 2.545(3) .
Sn9_2 Se31_2 2.566(3) .
Sn9_2 Se24_2 2.670(3) .
Sn9_2 Se30_2 2.810(3) .
Sn10_2 Se3A_2 2.213(16) .
Sn10_2 Se33_2 2.456(5) .
Sn10_2 Se29_2 2.492(3) .
Sn10_2 Se27_2 2.567(3) .
Sn10_2 Se32_2 2.569(4) .
Sn10_2 Se3B_2 2.812(17) .
Sn11_2 Sn1A_2 0.939(9) .
Sn11_2 Se3E_2 1.837(13) .
Sn11_2 Se3C_2 2.495(18) .
Sn11_2 Se33_2 2.548(4) .
Sn11_2 Se36_2 2.569(4) .
Sn11_2 Se37_2 2.573(4) .
Sn11_2 Se34_2 2.654(5) .
Sn11_2 Sn1B_2 2.697(11) .
Sn11_2 Se35_2 2.764(4) .
Sn11_2 Se3B_2 2.798(15) .
Sn1A_2 Se37_2 1.871(9) .
Sn1A_2 Se3F_2 2.479(17) .
Sn1A_2 Se3B_2 2.534(17) .
Sn1A_2 Se33_2 2.579(9) .
Sn1A_2 Se3E_2 2.598(16) .
Sn1A_2 Se3C_2 2.67(2) .
Sn1A_2 Se35_2 2.700(10) .
Sn1A_2 Ge9_2 2.719(10) 3_566
Sn1A_2 Se3D_2 2.797(17) .
Sn1A_2 Se34_2 3.031(10) .
Sn12_2 Sn1B_2 0.975(10) .
Sn12_2 Se3A_2 2.193(17) .
Sn12_2 Se3H_2 2.205(15) .
Sn12_2 Se3G_2 2.438(12) .
Sn12_2 Se32_2 2.545(5) .
Sn12_2 Se36_2 2.552(5) .
Sn12_2 Se39_2 2.577(4) .
Sn12_2 Se34_2 2.664(4) .
Sn12_2 Se38_2 2.738(4) .
Sn12_2 Ge4A_2 2.876(13) .
Sn1B_2 Se36_2 1.954(11) .
Sn1B_2 Se34_2 2.111(10) .
Sn1B_2 Se3H_2 2.481(18) .
Sn1B_2 Se3E_2 2.501(19) .
Sn1B_2 Se3A_2 2.507(19) .
Sn1B_2 Se3C_2 2.619(17) .
Sn1B_2 Se3G_2 2.814(15) .
Sn13_2 Sn1C_2 0.907(9) .
Sn13_2 Se4E_2 1.837(14) .
Sn13_2 Se46_2 2.531(4) .
Sn13_2 Se47_2 2.549(5) .
Sn13_2 Se44_2 2.617(4) .
Sn13_2 Se45_2 2.647(3) .
Sn13_2 Se43_2 2.768(3) .
Sn13_2 Sn1D_2 2.875(10) .
Sn13_2 Se4D_2 2.987(16) .
Sn1C_2 Se44_2 2.240(10) .
Sn1C_2 Se46_2 2.343(10) .
Sn1C_2 Se4D_2 2.58(2) .
Sn1C_2 Se4E_2 2.624(18) .
Sn1C_2 Se43_2 2.639(10) .
Sn1C_2 Se4C_2 2.719(15) .
Sn1C_2 Ge5_2 2.921(10) .
Sn1C_2 Se45_2 2.987(11) .
Sn14_2 Sn1D_2 0.869(9) .
Sn14_2 Se5A_2 2.090(15) .
Sn14_2 Se5B_2 2.358(14) .
Sn14_2 Se47_2 2.510(4) .
Sn14_2 Se48_2 2.523(4) .
Sn14_2 Se4F_2 2.529(17) .
Sn14_2 Se51_2 2.534(4) .
Sn14_2 Se52_2 2.646(4) .
Sn14_2 Sn1E_2 2.893(10) .
Sn14_2 Se45_2 2.969(4) .
Sn1D_2 Se47_2 1.839(10) .
Sn1D_2 Se5A_2 2.450(17) .
Sn1D_2 Se4E_2 2.482(16) .
Sn1D_2 Se4F_2 2.569(19) .
Sn1D_2 Se45_2 2.581(11) .
Sn1D_2 Se5B_2 2.653(18) .
Sn1D_2 Se48_2 2.778(9) .
Sn15_2 Se4F_2 2.240(18) .
Sn15_2 Se46_2 2.490(4) .
Sn15_2 Se50_2 2.569(3) .
Sn15_2 Se48_2 2.625(5) .
Sn15_2 Se45_2 2.706(3) .
Sn15_2 Se49_2 2.741(3) .
Sn15_2 Se4D_2 2.850(17) .
Sn16_2 Sn1E_2 0.843(9) .
Sn16_2 Se5D_2 1.936(15) .
Sn16_2 Se51_2 2.488(5) .
Sn16_2 Se54_2 2.504(5) .
Sn16_2 Se56_2 2.506(5) .
Sn16_2 Se52_2 2.522(4) .
Sn16_2 Se5C_2 2.623(19) .
Sn16_2 Se5A_2 2.923(18) .
Sn16_2 Sn1F_2 3.044(9) .
Sn1E_2 Se52_2 2.109(11) .
Sn1E_2 Se51_2 2.281(11) .
Sn1E_2 Se5C_2 2.46(2) .
Sn1E_2 Se5B_2 2.464(16) .
Sn1E_2 Se5A_2 2.48(2) .
Sn1E_2 Se54_2 2.538(11) .
Sn1E_2 Se5D_2 2.585(19) .
Sn17_2 Se5E_2 2.40(2) .
Sn17_2 Se54_2 2.482(4) .
Sn17_2 Se55_2 2.555(4) .
Sn17_2 Se58_2 2.588(4) .
Sn17_2 Se53_2 2.626(3) .
Sn17_2 Se57_2 2.806(3) .
Sn17_2 Se5C_2 2.887(15) .
Sn18_2 Sn1F_2 0.905(9) .
Sn18_2 Se5E_2 2.31(2) .
Sn18_2 Se6A_2 2.352(16) .
Sn18_2 Se58_2 2.546(5) .
Sn18_2 Se56_2 2.549(4) .
Sn18_2 Se60_2 2.580(4) .
Sn18_2 Se53_2 2.651(4) .
Sn18_2 Se59_2 2.759(4) .
Sn18_2 Se5F_2 2.874(18) .
Sn1F_2 Se56_2 1.683(11) .
Sn1F_2 Se5D_2 2.514(18) .
Sn1F_2 Se6A_2 2.539(17) .
Sn1F_2 Se5E_2 2.63(2) .
Sn1F_2 Se53_2 2.706(10) .
Sn1F_2 Se5F_2 2.787(19) .
Sn1F_2 Se60_2 3.000(9) .
Sn1F_2 Se58_2 3.063(11) .
Ge1_2 Se18_2 2.313(4) .
Ge1_2 Se20_2 2.363(3) .
Ge1_2 Se17_2 2.365(3) .
Ge1_2 Se19_2 2.373(4) .
Ge2_2 Se22_2 2.323(3) .
Ge2_2 Se20_2 2.361(4) .
Ge2_2 Se23_2 2.363(4) .
Ge2_2 Se21_2 2.394(5) .
Ge3_2 Se57_2 2.315(4) 3_566
Ge3_2 Se55_2 2.365(4) 3_566
Ge3_2 Se21_2 2.366(4) .
Ge3_2 Se19_2 2.379(4) .
Ge4_2 Ge4A_2 1.011(14) .
Ge4_2 Se4A_2 1.465(12) .
Ge4_2 Se38_2 2.316(5) .
Ge4_2 Se39_2 2.370(4) .
Ge4_2 Se40_2 2.373(5) .
Ge4_2 Se41_2 2.387(5) .
Ge4_2 Se3H_2 2.709(14) .
Ge4_2 Ge5A_2 2.742(15) .
Ge4A_2 Se41_2 2.050(13) .
Ge4A_2 Se38_2 2.168(13) .
Ge4A_2 Se3G_2 2.280(19) .
Ge4A_2 Se4A_2 2.383(19) .
Ge4A_2 Se39_2 2.387(13) .
Ge4A_2 Se3H_2 2.403(18) .
Ge4A_2 Se4B_2 2.42(2) .
Ge5_2 Ge5A_2 0.922(14) .
Ge5_2 Se4C_2 1.863(12) .
Ge5_2 Se43_2 2.318(5) .
Ge5_2 Se42_2 2.343(4) .
Ge5_2 Se40_2 2.373(5) .
Ge5_2 Se44_2 2.379(4) .
Ge5A_2 Se40_2 1.692(14) .
Ge5A_2 Se4C_2 2.286(18) .
Ge5A_2 Se4A_2 2.33(2) .
Ge5A_2 Se44_2 2.439(12) .
Ge5A_2 Se42_2 2.655(14) .
Ge6_2 Se14_2 2.307(4) 3_566
Ge6_2 Se41_2 2.358(5) .
Ge6_2 Se16_2 2.371(3) 3_566
Ge6_2 Se42_2 2.374(4) .
Ge6_2 Se4B_2 2.515(17) .
Ge7_2 Ge7A_2 1.036(16) .
Ge7_2 Se6C_2 1.555(14) .
Ge7_2 Se59_2 2.321(5) .
Ge7_2 Se60_2 2.353(5) .
Ge7_2 Se61_2 2.371(6) .
Ge7_2 Se62_2 2.375(5) .
Ge7_2 Se6A_2 2.440(15) .
Ge7_2 Ge9A_2 2.798(15) .
Ge7A_2 Se61_2 1.862(16) .
Ge7A_2 Se59_2 2.253(16) .
Ge7A_2 Se5F_2 2.32(2) .
Ge7A_2 Se6A_2 2.34(2) .
Ge7A_2 Se6B_2 2.38(2) .
Ge7A_2 Se6C_2 2.40(2) .
Ge7A_2 Se60_2 2.596(16) .
Ge8_2 Ge8B_2 0.610(15) .
Ge8_2 Se63_2 2.296(5) .
Ge8_2 Se8_2 2.361(5) .
Ge8_2 Se61_2 2.363(6) .
Ge8_2 Se7_2 2.373(5) .
Ge8_2 Se6B_2 2.626(17) .
Ge8B_2 Se8_2 2.06(2) .
Ge8B_2 Se61_2 2.21(2) .
Ge8B_2 Se6B_2 2.27(3) .
Ge8B_2 Se7_2 2.43(2) .
Ge8B_2 Se63_2 2.853(16) .
Ge9_2 Ge9A_2 0.950(14) .
Ge9_2 Se3D_2 1.733(14) 3_566
Ge9_2 Se35_2 2.326(5) 3_566
Ge9_2 Se62_2 2.352(5) .
Ge9_2 Se3F_2 2.353(15) 3_566
Ge9_2 Se37_2 2.367(5) 3_566
Ge9_2 Se63_2 2.385(5) .
Ge9_2 Sn1A_2 2.719(10) 3_566
Ge9A_2 Se62_2 1.786(15) .
Ge9A_2 Se6C_2 2.31(2) .
Ge9A_2 Se3F_2 2.38(2) 3_566
Ge9A_2 Se63_2 2.388(14) .
Ge9A_2 Se3D_2 2.40(2) 3_566
Ge9A_2 Se37_2 2.728(15) 3_566
Ge10_2 Se2_2 2.318(3) .
Ge10_2 Se66_2 2.371(3) .
Ge10_2 Se1_2 2.376(3) .
Ge10_2 Se64_2 2.379(4) .
Ge11_2 Se30_2 2.312(4) .
Ge11_2 Se31_2 2.371(3) .
Ge11_2 Se65_2 2.374(4) .
Ge11_2 Se64_2 2.378(3) .
Ge12_2 Se49_2 2.312(4) .
Ge12_2 Se50_2 2.379(3) .
Ge12_2 Se66_2 2.387(4) .
Ge12_2 Se65_2 2.387(4) .
Se14_2 Ge6_2 2.307(4) 3_566
Se16_2 Ge6_2 2.371(3) 3_566
Se32_2 Se3A_2 0.900(17) .
Se33_2 Se3B_2 0.845(14) .
Se34_2 Se3C_2 0.681(14) .
Se35_2 Se3D_2 1.040(15) .
Se35_2 Ge9_2 2.326(5) 3_566
Se35_2 Se3E_2 2.771(16) .
Se3D_2 Ge9_2 1.733(14) 3_566
Se3D_2 Ge9A_2 2.40(2) 3_566
Se3D_2 Se62_2 2.739(16) 3_566
Se36_2 Se3E_2 1.146(15) .
Se36_2 Se3G_2 2.502(15) .
Se37_2 Se3F_2 0.895(15) .
Se37_2 Ge9_2 2.367(5) 3_566
Se37_2 Ge9A_2 2.728(15) 3_566
Se3F_2 Ge9_2 2.353(15) 3_566
Se3F_2 Ge9A_2 2.38(2) 3_566
Se38_2 Se3G_2 1.416(15) .
Se38_2 Se4A_2 2.729(15) .
Se39_2 Se3H_2 0.815(14) .
Se40_2 Se4A_2 1.134(14) .
Se40_2 Se4C_2 2.598(15) .
Se41_2 Se4B_2 0.726(13) .
Se43_2 Se4C_2 1.353(15) .
Se43_2 Se4E_2 2.801(15) .
Se46_2 Se4D_2 0.776(17) .
Se47_2 Se4E_2 1.050(14) .
Se47_2 Se5B_2 2.761(17) .
Se48_2 Se4F_2 0.669(13) .
Se51_2 Se5A_2 0.822(15) .
Se52_2 Se5B_2 1.027(16) .
Se54_2 Se5C_2 0.595(13) .
Se55_2 Ge3_2 2.365(4) 3_566
Se56_2 Se5D_2 1.018(14) .
Se56_2 Se5F_2 2.832(16) .
Se57_2 Ge3_2 2.315(4) 3_566
Se58_2 Se5E_2 0.731(17) .
Se59_2 Se5F_2 1.40(2) .
Se60_2 Se6A_2 0.810(14) .
Se61_2 Se6B_2 0.887(15) .
Se62_2 Se6C_2 1.109(16) .
Se62_2 Se3D_2 2.739(16) 3_566
N1_3 C1_3 1.34(3) .
N1_3 C4_3 1.41(2) .
N1_3 C3_3 1.43(3) .
C1_3 N2_3 1.326(11) .
C1_3 C8_3 1.435(12) .
N2_3 C9_3 1.449(11) .
N2_3 C2_3 1.489(12) .
C2_3 C3_3 1.248(13) .
C2_3 H2_3 0.9500 .
C3_3 H3_3 0.9500 .
C4_3 C5_3 1.554(10) .
C4_3 H4A_3 0.9900 .
C4_3 H4B_3 0.9900 .
C5_3 C6_3 1.507(14) .
C5_3 H5A_3 0.9900 .
C5_3 H5B_3 0.9900 .
C6_3 C7_3 1.548(12) .
C6_3 H6A_3 0.9900 .
C6_3 H6B_3 0.9900 .
C7_3 H7A_3 0.9800 .
C7_3 H7B_3 0.9800 .
C7_3 H7C_3 0.9800 .
C8_3 H8A_3 0.9800 .
C8_3 H8B_3 0.9800 .
C8_3 H8C_3 0.9800 .
C9_3 H9A_3 0.9800 .
C9_3 H9B_3 0.9800 .
C9_3 H9C_3 0.9800 .
N1_4 C1_4 1.30(3) .
N1_4 C3_4 1.41(3) .
N1_4 C4_4 1.47(3) .
C1_4 N2_4 1.321(11) .
C1_4 C8_4 1.440(12) .
N2_4 C9_4 1.449(11) .
N2_4 C2_4 1.491(12) .
C2_4 C3_4 1.251(13) .
C2_4 H2_4 0.9500 .
C3_4 H3_4 0.9500 .
C4_4 C5_4 1.553(10) .
C4_4 H4A_4 0.9900 .
C4_4 H4B_4 0.9900 .
C5_4 C6_4 1.512(14) .
C5_4 H5A_4 0.9900 .
C5_4 H5B_4 0.9900 .
C6_4 C7_4 1.547(12) .
C6_4 H6A_4 0.9900 .
C6_4 H6B_4 0.9900 .
C7_4 H7A_4 0.9800 .
C7_4 H7B_4 0.9800 .
C7_4 H7C_4 0.9800 .
C8_4 H8A_4 0.9800 .
C8_4 H8B_4 0.9800 .
C8_4 H8C_4 0.9800 .
C9_4 H9A_4 0.9800 .
C9_4 H9B_4 0.9800 .
C9_4 H9C_4 0.9800 .
N1_5 C1_5 1.31(3) .
N1_5 C4_5 1.42(3) .
N1_5 C3_5 1.44(3) .
C1_5 N2_5 1.326(11) .
C1_5 C8_5 1.437(12) .
N2_5 C9_5 1.447(11) .
N2_5 C2_5 1.489(12) .
C2_5 C3_5 1.246(13) .
C2_5 H2_5 0.9500 .
C3_5 H3_5 0.9500 .
C4_5 C5_5 1.549(10) .
C4_5 H4A_5 0.9900 .
C4_5 H4B_5 0.9900 .
C5_5 C6_5 1.511(13) .
C5_5 H5A_5 0.9900 .
C5_5 H5B_5 0.9900 .
C6_5 C7_5 1.550(12) .
C6_5 H6A_5 0.9900 .
C6_5 H6B_5 0.9900 .
C7_5 H7A_5 0.9800 .
C7_5 H7B_5 0.9800 .
C7_5 H7C_5 0.9800 .
C8_5 H8A_5 0.9800 .
C8_5 H8B_5 0.9800 .
C8_5 H8C_5 0.9800 .
C9_5 H9A_5 0.9800 .
C9_5 H9B_5 0.9800 .
C9_5 H9C_5 0.9800 .
N1_6 C1_6 1.26(3) .
N1_6 C3_6 1.430(16) .
N1_6 C4_6 1.47(3) .
C1_6 N2_6 1.322(11) .
C1_6 C8_6 1.436(12) .
N2_6 C9_6 1.451(11) .
N2_6 C2_6 1.493(12) .
C2_6 C3_6 1.249(13) .
C2_6 H2_6 0.9500 .
C3_6 H3_6 0.9500 .
C4_6 C5_6 1.552(10) .
C4_6 H4A_6 0.9900 .
C4_6 H4B_6 0.9900 .
C5_6 C6_6 1.509(14) .
C5_6 H5A_6 0.9900 .
C5_6 H5B_6 0.9900 .
C6_6 C7_6 1.551(12) .
C6_6 H6A_6 0.9900 .
C6_6 H6B_6 0.9900 .
C7_6 H7A_6 0.9800 .
C7_6 H7B_6 0.9800 .
C7_6 H7C_6 0.9800 .
C8_6 H8A_6 0.9800 .
C8_6 H8B_6 0.9800 .
C8_6 H8C_6 0.9800 .
C9_6 H9A_6 0.9800 .
C9_6 H9B_6 0.9800 .
C9_6 H9C_6 0.9800 .
N1_7 C1_7 1.286(17) .
N1_7 C3_7 1.424(17) .
N1_7 C4_7 1.46(2) .
C1_7 N2_7 1.318(11) .
C1_7 C8_7 1.433(12) .
N2_7 C9_7 1.449(11) .
N2_7 C2_7 1.496(12) .
C2_7 C3_7 1.245(13) .
C2_7 H2_7 0.9500 .
C3_7 H3_7 0.9500 .
C4_7 C5_7 1.551(10) .
C4_7 H4A_7 0.9900 .
C4_7 H4B_7 0.9900 .
C5_7 C6_7 1.514(14) .
C5_7 H5A_7 0.9900 .
C5_7 H5B_7 0.9900 .
C6_7 C7_7 1.549(11) .
C6_7 H6A_7 0.9900 .
C6_7 H6B_7 0.9900 .
C7_7 H7A_7 0.9800 .
C7_7 H7B_7 0.9800 .
C7_7 H7C_7 0.9800 .
C8_7 H8A_7 0.9800 .
C8_7 H8B_7 0.9800 .
C8_7 H8C_7 0.9800 .
C9_7 H9A_7 0.9800 .
C9_7 H9B_7 0.9800 .
C9_7 H9C_7 0.9800 .
N1_8 C1_8 1.33(2) .
N1_8 C3_8 1.40(2) .
N1_8 C4_8 1.44(2) .
C1_8 N2_8 1.329(11) .
C1_8 C8_8 1.440(12) .
N2_8 C9_8 1.449(11) .
N2_8 C2_8 1.488(12) .
C2_8 C3_8 1.249(13) .
C2_8 H2_8 0.9500 .
C3_8 H3_8 0.9500 .
C4_8 C5_8 1.553(10) .
C4_8 H4A_8 0.9900 .
C4_8 H4B_8 0.9900 .
C5_8 C6_8 1.516(14) .
C5_8 H5A_8 0.9900 .
C5_8 H5B_8 0.9900 .
C6_8 C7_8 1.551(12) .
C6_8 H6A_8 0.9900 .
C6_8 H6B_8 0.9900 .
C7_8 H7A_8 0.9800 .
C7_8 H7B_8 0.9800 .
C7_8 H7C_8 0.9800 .
C8_8 H8A_8 0.9800 .
C8_8 H8B_8 0.9800 .
C8_8 H8C_8 0.9800 .
C9_8 H9A_8 0.9800 .
C9_8 H9B_8 0.9800 .
C9_8 H9C_8 0.9800 .
N1_9 C1_9 1.272(17) .
N1_9 C4_9 1.38(3) .
N1_9 C3_9 1.57(4) .
C1_9 N2_9 1.323(11) .
C1_9 C8_9 1.437(12) .
N2_9 C9_9 1.448(11) .
N2_9 C2_9 1.498(12) .
C2_9 C3_9 1.244(13) .
C2_9 H2_9 0.9500 .
C3_9 H3_9 0.9500 .
C4_9 C5_9 1.553(9) .
C4_9 H4A_9 0.9900 .
C4_9 H4B_9 0.9900 .
C5_9 C6_9 1.519(14) .
C5_9 H5A_9 0.9900 .
C5_9 H5B_9 0.9900 .
C6_9 C7_9 1.544(11) .
C6_9 H6A_9 0.9900 .
C6_9 H6B_9 0.9900 .
C7_9 H7A_9 0.9800 .
C7_9 H7B_9 0.9800 .
C7_9 H7C_9 0.9800 .
C8_9 H8A_9 0.9800 .
C8_9 H8B_9 0.9800 .
C8_9 H8C_9 0.9800 .
C9_9 H9A_9 0.9800 .
C9_9 H9B_9 0.9800 .
C9_9 H9C_9 0.9800 .
N1_10 C3_10 1.36(6) .
N1_10 C4_10 1.41(5) .
N1_10 C1_10 1.45(5) .
C1_10 N2_10 1.330(11) .
C1_10 C8_10 1.442(12) .
N2_10 C9_10 1.447(11) .
N2_10 C2_10 1.488(12) .
C2_10 C3_10 1.246(13) .
C2_10 H2_10 0.9500 .
C3_10 H3_10 0.9500 .
C4_10 C5_10 1.557(10) .
C4_10 H4A_10 0.9900 .
C4_10 H4B_10 0.9900 .
C5_10 C6_10 1.515(14) .
C5_10 H5A_10 0.9900 .
C5_10 H5B_10 0.9900 .
C6_10 C7_10 1.547(12) .
C6_10 H6A_10 0.9900 .
C6_10 H6B_10 0.9900 .
C7_10 H7A_10 0.9800 .
C7_10 H7B_10 0.9800 .
C7_10 H7C_10 0.9800 .
C8_10 H8A_10 0.9800 .
C8_10 H8B_10 0.9800 .
C8_10 H8C_10 0.9800 .
C9_10 H9A_10 0.9800 .
C9_10 H9B_10 0.9800 .
C9_10 H9C_10 0.9800 .
N1_11 C1_11 1.38(3) .
N1_11 C3_11 1.39(3) .
N1_11 C4_11 1.42(3) .
C1_11 N2_11 1.325(11) .
C1_11 C8_11 1.440(12) .
N2_11 C9_11 1.450(11) .
N2_11 C2_11 1.490(12) .
C2_11 C3_11 1.246(13) .
C2_11 H2_11 0.9500 .
C3_11 H3_11 0.9500 .
C4_11 C5_11 1.552(10) .
C4_11 H4A_11 0.9900 .
C4_11 H4B_11 0.9900 .
C5_11 C6_11 1.510(14) .
C5_11 H5A_11 0.9900 .
C5_11 H5B_11 0.9900 .
C6_11 C7_11 1.550(12) .
C6_11 H6A_11 0.9900 .
C6_11 H6B_11 0.9900 .
C7_11 H7A_11 0.9800 .
C7_11 H7B_11 0.9800 .
C7_11 H7C_11 0.9800 .
C8_11 H8A_11 0.9800 .
C8_11 H8B_11 0.9800 .
C8_11 H8C_11 0.9800 .
C9_11 H9A_11 0.9800 .
C9_11 H9B_11 0.9800 .
C9_11 H9C_11 0.9800 .
N1_12 C1_12 1.32(4) .
N1_12 C4_12 1.41(4) .
N1_12 C3_12 1.44(4) .
C1_12 N2_12 1.327(11) .
C1_12 C8_12 1.446(12) .
N2_12 C9_12 1.450(11) .
N2_12 C2_12 1.488(12) .
C2_12 C3_12 1.245(13) .
C2_12 H2_12 0.9500 .
C3_12 H3_12 0.9500 .
C4_12 C5_12 1.549(10) .
C4_12 H4A_12 0.9900 .
C4_12 H4B_12 0.9900 .
C5_12 C6_12 1.509(14) .
C5_12 H5A_12 0.9900 .
C5_12 H5B_12 0.9900 .
C6_12 C7_12 1.550(12) .
C6_12 H6A_12 0.9900 .
C6_12 H6B_12 0.9900 .
C7_12 H7A_12 0.9800 .
C7_12 H7B_12 0.9800 .
C7_12 H7C_12 0.9800 .
C8_12 H8A_12 0.9800 .
C8_12 H8B_12 0.9800 .
C8_12 H8C_12 0.9800 .
C9_12 H9A_12 0.9800 .
C9_12 H9B_12 0.9800 .
C9_12 H9C_12 0.9800 .
N1_13 C1_13 1.324(19) .
N1_13 C3_13 1.38(2) .
N1_13 C4_13 1.47(3) .
C1_13 N2_13 1.327(11) .
C1_13 C8_13 1.441(12) .
N2_13 C9_13 1.447(11) .
N2_13 C2_13 1.490(12) .
C2_13 C3_13 1.245(13) .
C2_13 H2_13 0.9500 .
C3_13 H3_13 0.9500 .
C4_13 C5_13 1.550(9) .
C4_13 H4A_13 0.9900 .
C4_13 H4B_13 0.9900 .
C5_13 C6_13 1.512(14) .
C5_13 H5A_13 0.9900 .
C5_13 H5B_13 0.9900 .
C6_13 C7_13 1.551(12) .
C6_13 H6A_13 0.9900 .
C6_13 H6B_13 0.9900 .
C7_13 H7A_13 0.9800 .
C7_13 H7B_13 0.9800 .
C7_13 H7C_13 0.9800 .
C8_13 H8A_13 0.9800 .
C8_13 H8B_13 0.9800 .
C8_13 H8C_13 0.9800 .
C9_13 H9A_13 0.9800 .
C9_13 H9B_13 0.9800 .
C9_13 H9C_13 0.9800 .
N1_14 C1_14 1.38(3) .
N1_14 C4_14 1.40(3) .
N1_14 C3_14 1.40(3) .
C1_14 N2_14 1.326(11) .
C1_14 C8_14 1.444(12) .
N2_14 C9_14 1.447(11) .
N2_14 C2_14 1.490(12) .
C2_14 C3_14 1.245(13) .
C2_14 H2_14 0.9500 .
C3_14 H3_14 0.9500 .
C4_14 C5_14 1.554(10) .
C4_14 H4A_14 0.9900 .
C4_14 H4B_14 0.9900 .
C5_14 C6_14 1.513(14) .
C5_14 H5A_14 0.9900 .
C5_14 H5B_14 0.9900 .
C6_14 C7_14 1.548(12) .
C6_14 H6A_14 0.9900 .
C6_14 H6B_14 0.9900 .
C7_14 H7A_14 0.9800 .
C7_14 H7B_14 0.9800 .
C7_14 H7C_14 0.9800 .
C8_14 H8A_14 0.9800 .
C8_14 H8B_14 0.9800 .
C8_14 H8C_14 0.9800 .
C9_14 H9A_14 0.9800 .
C9_14 H9B_14 0.9800 .
C9_14 H9C_14 0.9800 .
N1_15 C1_15 1.35(4) .
N1_15 C4_15 1.40(4) .
N1_15 C3_15 1.45(4) .
C1_15 N2_15 1.326(11) .
C1_15 C8_15 1.438(12) .
N2_15 C9_15 1.449(11) .
N2_15 C2_15 1.490(12) .
C2_15 C3_15 1.249(13) .
C2_15 H2_15 0.9500 .
C3_15 H3_15 0.9500 .
C4_15 C5_15 1.557(10) .
C4_15 H4A_15 0.9900 .
C4_15 H4B_15 0.9900 .
C5_15 C6_15 1.517(14) .
C5_15 H5A_15 0.9900 .
C5_15 H5B_15 0.9900 .
C6_15 C7_15 1.554(12) .
C6_15 H6A_15 0.9900 .
C6_15 H6B_15 0.9900 .
C7_15 H7A_15 0.9800 .
C7_15 H7B_15 0.9800 .
C7_15 H7C_15 0.9800 .
C8_15 H8A_15 0.9800 .
C8_15 H8B_15 0.9800 .
C8_15 H8C_15 0.9800 .
C9_15 H9A_15 0.9800 .
C9_15 H9B_15 0.9800 .
C9_15 H9C_15 0.9800 .
N1_16 C1_16 1.37(3) .
N1_16 C4_16 1.38(3) .
N1_16 C3_16 1.45(3) .
C1_16 N2_16 1.324(11) .
C1_16 C8_16 1.441(12) .
N2_16 C9_16 1.449(11) .
N2_16 C2_16 1.490(12) .
C2_16 C3_16 1.244(13) .
C2_16 H2_16 0.9500 .
C3_16 H3_16 0.9500 .
C4_16 C5_16 1.562(10) .
C4_16 H4A_16 0.9900 .
C4_16 H4B_16 0.9900 .
C5_16 C6_16 1.512(14) .
C5_16 H5A_16 0.9900 .
C5_16 H5B_16 0.9900 .
C6_16 C7_16 1.547(12) .
C6_16 H6A_16 0.9900 .
C6_16 H6B_16 0.9900 .
C7_16 H7A_16 0.9800 .
C7_16 H7B_16 0.9800 .
C7_16 H7C_16 0.9800 .
C8_16 H8A_16 0.9800 .
C8_16 H8B_16 0.9800 .
C8_16 H8C_16 0.9800 .
C9_16 H9A_16 0.9800 .
C9_16 H9B_16 0.9800 .
C9_16 H9C_16 0.9800 .
N1_17 C1_17 1.23(5) .
N1_17 C3_17 1.391(19) .
N1_17 C4_17 1.54(5) .
C1_17 N2_17 1.322(11) .
C1_17 C8_17 1.437(12) .
N2_17 C9_17 1.449(11) .
N2_17 C2_17 1.489(12) .
C2_17 C3_17 1.246(13) .
C2_17 H2_17 0.9500 .
C3_17 H3_17 0.9500 .
C4_17 C5_17 1.553(10) .
C4_17 H4A_17 0.9900 .
C4_17 H4B_17 0.9900 .
C5_17 C6_17 1.516(14) .
C5_17 H5A_17 0.9900 .
C5_17 H5B_17 0.9900 .
C6_17 C7_17 1.552(12) .
C6_17 H6A_17 0.9900 .
C6_17 H6B_17 0.9900 .
C7_17 H7A_17 0.9800 .
C7_17 H7B_17 0.9800 .
C7_17 H7C_17 0.9800 .
C8_17 H8A_17 0.9800 .
C8_17 H8B_17 0.9800 .
C8_17 H8C_17 0.9800 .
C9_17 H9A_17 0.9800 .
C9_17 H9B_17 0.9800 .
C9_17 H9C_17 0.9800 .
N1_18 C4_18 1.36(5) .
N1_18 C3_18 1.390(19) .
N1_18 C1_18 1.45(6) .
C1_18 N2_18 1.325(11) .
C1_18 C8_18 1.439(12) .
N2_18 C9_18 1.448(11) .
N2_18 C2_18 1.491(12) .
C2_18 C3_18 1.248(13) .
C2_18 H2_18 0.9500 .
C3_18 H3_18 0.9500 .
C4_18 C5_18 1.553(10) .
C4_18 H4A_18 0.9900 .
C4_18 H4B_18 0.9900 .
C5_18 C6_18 1.511(14) .
C5_18 H5A_18 0.9900 .
C5_18 H5B_18 0.9900 .
C6_18 C7_18 1.550(12) .
C6_18 H6A_18 0.9900 .
C6_18 H6B_18 0.9900 .
C7_18 H7A_18 0.9800 .
C7_18 H7B_18 0.9800 .
C7_18 H7C_18 0.9800 .
C8_18 H8A_18 0.9800 .
C8_18 H8B_18 0.9800 .
C8_18 H8C_18 0.9800 .
C9_18 H9A_18 0.9800 .
C9_18 H9B_18 0.9800 .
C9_18 H9C_18 0.9800 .
N1_19 C1_19 1.31(6) .
N1_19 C4_19 1.41(5) .
N1_19 C3_19 1.48(6) .
C1_19 N2_19 1.327(11) .
C1_19 C8_19 1.442(12) .
N2_19 C9_19 1.450(11) .
N2_19 C2_19 1.493(12) .
C2_19 C3_19 1.243(13) .
C2_19 H2_19 0.9500 .
C3_19 H3_19 0.9500 .
C4_19 C5_19 1.553(10) .
C4_19 H4A_19 0.9900 .
C4_19 H4B_19 0.9900 .
C5_19 C6_19 1.508(14) .
C5_19 H5A_19 0.9900 .
C5_19 H5B_19 0.9900 .
C6_19 C7_19 1.546(12) .
C6_19 H6A_19 0.9900 .
C6_19 H6B_19 0.9900 .
C7_19 H7A_19 0.9800 .
C7_19 H7B_19 0.9800 .
C7_19 H7C_19 0.9800 .
C8_19 H8A_19 0.9800 .
C8_19 H8B_19 0.9800 .
C8_19 H8C_19 0.9800 .
C9_19 H9A_19 0.9800 .
C9_19 H9B_19 0.9800 .
C9_19 H9C_19 0.9800 .
N1_20 C3_20 1.27(8) .
N1_20 C1_20 1.35(7) .
N1_20 C4_20 1.55(7) .
C1_20 N2_20 1.328(11) .
C1_20 C8_20 1.441(12) .
N2_20 C9_20 1.449(11) .
N2_20 C2_20 1.488(12) .
C2_20 C3_20 1.248(13) .
C2_20 H2_20 0.9500 .
C3_20 H3_20 0.9500 .
C4_20 C5_20 1.556(10) .
C4_20 H4A_20 0.9900 .
C4_20 H4B_20 0.9900 .
C5_20 C6_20 1.513(14) .
C5_20 H5A_20 0.9900 .
C5_20 H5B_20 0.9900 .
C6_20 C7_20 1.549(12) .
C6_20 H6A_20 0.9900 .
C6_20 H6B_20 0.9900 .
C7_20 H7A_20 0.9800 .
C7_20 H7B_20 0.9800 .
C7_20 H7C_20 0.9800 .
C8_20 H8A_20 0.9800 .
C8_20 H8B_20 0.9800 .
C8_20 H8C_20 0.9800 .
C9_20 H9A_20 0.9800 .
C9_20 H9B_20 0.9800 .
C9_20 H9C_20 0.9800 .
N1_21 C1_21 1.23(6) .
N1_21 C3_21 1.42(6) .
N1_21 C4_21 1.52(6) .
C1_21 N2_21 1.327(11) .
C1_21 C8_21 1.443(12) .
N2_21 C9_21 1.449(11) .
N2_21 C2_21 1.490(12) .
C2_21 C3_21 1.244(13) .
C2_21 H2_21 0.9500 .
C3_21 H3_21 0.9500 .
C4_21 C5_21 1.549(10) .
C4_21 H4A_21 0.9900 .
C4_21 H4B_21 0.9900 .
C5_21 C6_21 1.511(14) .
C5_21 H5A_21 0.9900 .
C5_21 H5B_21 0.9900 .
C6_21 C7_21 1.554(12) .
C6_21 H6A_21 0.9900 .
C6_21 H6B_21 0.9900 .
C7_21 H7A_21 0.9800 .
C7_21 H7B_21 0.9800 .
C7_21 H7C_21 0.9800 .
C8_21 H8A_21 0.9800 .
C8_21 H8B_21 0.9800 .
C8_21 H8C_21 0.9800 .
C9_21 H9A_21 0.9800 .
C9_21 H9B_21 0.9800 .
C9_21 H9C_21 0.9800 .
N1_22 C1_22 1.329(19) .
N1_22 C3_22 1.403(19) .
N1_22 C4_22 1.44(3) .
C1_22 N2_22 1.324(11) .
C1_22 C8_22 1.439(12) .
N2_22 C9_22 1.449(11) .
N2_22 C2_22 1.497(12) .
C2_22 C3_22 1.243(13) .
C2_22 H2_22 0.9500 .
C3_22 H3_22 0.9500 .
C4_22 C5_22 1.550(9) .
C4_22 H4A_22 0.9900 .
C4_22 H4B_22 0.9900 .
C5_22 C6_22 1.510(14) .
C5_22 H5A_22 0.9900 .
C5_22 H5B_22 0.9900 .
C6_22 C7_22 1.549(12) .
C6_22 H6A_22 0.9900 .
C6_22 H6B_22 0.9900 .
C7_22 H7A_22 0.9800 .
C7_22 H7B_22 0.9800 .
C7_22 H7C_22 0.9800 .
C8_22 H8A_22 0.9800 .
C8_22 H8B_22 0.9800 .
C8_22 H8C_22 0.9800 .
C9_22 H9A_22 0.9800 .
C9_22 H9B_22 0.9800 .
C9_22 H9C_22 0.9800 .
N1_23 C1_23 1.317(18) .
N1_23 C3_23 1.39(4) .
N1_23 C4_23 1.45(4) .
C1_23 N2_23 1.318(11) .
C1_23 C8_23 1.434(12) .
N2_23 C9_23 1.450(11) .
N2_23 C2_23 1.496(12) .
C2_23 C3_23 1.244(13) .
C2_23 H2_23 0.9500 .
C3_23 H3_23 0.9500 .
C4_23 C5_23 1.547(9) .
C4_23 H4A_23 0.9900 .
C4_23 H4B_23 0.9900 .
C5_23 C6_23 1.510(14) .
C5_23 H5A_23 0.9900 .
C5_23 H5B_23 0.9900 .
C6_23 C7_23 1.551(12) .
C6_23 H6A_23 0.9900 .
C6_23 H6B_23 0.9900 .
C7_23 H7A_23 0.9800 .
C7_23 H7B_23 0.9800 .
C7_23 H7C_23 0.9800 .
C8_23 H8A_23 0.9800 .
C8_23 H8B_23 0.9800 .
C8_23 H8C_23 0.9800 .
C9_23 H9A_23 0.9800 .
C9_23 H9B_23 0.9800 .
C9_23 H9C_23 0.9800 .
N1_24 C1_24 1.325(19) .
N1_24 C3_24 1.373(19) .
N1_24 C4_24 1.48(3) .
C1_24 N2_24 1.330(11) .
C1_24 C8_24 1.445(12) .
N2_24 C9_24 1.448(11) .
N2_24 C2_24 1.489(12) .
C2_24 C3_24 1.246(13) .
C2_24 H2_24 0.9500 .
C3_24 H3_24 0.9500 .
C4_24 C5_24 1.548(9) .
C4_24 H4A_24 0.9900 .
C4_24 H4B_24 0.9900 .
C5_24 C6_24 1.510(14) .
C5_24 H5A_24 0.9900 .
C5_24 H5B_24 0.9900 .
C6_24 C7_24 1.549(12) .
C6_24 H6A_24 0.9900 .
C6_24 H6B_24 0.9900 .
C7_24 H7A_24 0.9800 .
C7_24 H7B_24 0.9800 .
C7_24 H7C_24 0.9800 .
C8_24 H8A_24 0.9800 .
C8_24 H8B_24 0.9800 .
C8_24 H8C_24 0.9800 .
C9_24 H9A_24 0.9800 .
C9_24 H9B_24 0.9800 .
C9_24 H9C_24 0.9800 .
